data_7715654
loop_
_publ_author_name
'Borys, Andryj M.'
'Vedani, Luca'
'Hevia, Eva'

_publ_section_title
;
 The coordination of alkali-metal nickelates to organic &#x3c0;-systems:
 synthetic, structural and spectroscopic insights.
;
_journal_issue 19
_journal_name_full 'Dalton transactions (Cambridge, England : 2003)'
_journal_page_first 8382
_journal_page_last 8390
_journal_paper_doi 10.1039/d4dt00889h
_journal_volume 53
_journal_year 2024
_chemical_formula_moiety '1(C74 H88 Li4 Ni2 O8)'
_chemical_formula_sum 'C74 H88 Li4 Ni2 O8'
_chemical_formula_weight 1250.62
_space_group_crystal_system triclinic
_space_group_IT_number 2
_space_group_name_Hall '-P 1'
_space_group_name_H-M_alt 'P -1'
_atom_sites_solution_hydrogens geom
_atom_sites_solution_primary dual
_audit_creation_date 2023-10-10
_audit_creation_method
;
Olex2 1.5
(compiled 2023.03.06 svn.rbb2c1857 for OlexSys, GUI svn.r6748)
;
_audit_update_record
;
2024-01-17 deposited with the CCDC.	2024-04-03 downloaded from the CCDC.
;
_cell_angle_alpha 80.1410(10)
_cell_angle_beta 87.6060(10)
_cell_angle_gamma 89.5510(10)
_cell_formula_units_Z 4
_cell_length_a 18.8977(2)
_cell_length_b 19.4534(2)
_cell_length_c 22.3454(4)
_cell_measurement_reflns_used 125037
_cell_measurement_temperature 100.01(10)
_cell_measurement_theta_max 31.1210
_cell_measurement_theta_min 2.1210
_cell_volume 8086.34(19)
_computing_cell_refinement 'CrysAlisPro 1.171.42.89a (Rigaku OD, 2023)'
_computing_data_collection 'CrysAlisPro 1.171.42.89a (Rigaku OD, 2023)'
_computing_data_reduction 'CrysAlisPro 1.171.42.89a (Rigaku OD, 2023)'
_computing_molecular_graphics 'Olex2 1.5 (Dolomanov et al., 2009)'
_computing_publication_material 'Olex2 1.5 (Dolomanov et al., 2009)'
_computing_structure_refinement 'SHELXL 2018/3 (Sheldrick, 2015)'
_computing_structure_solution 'SHELXT 2018/2 (Sheldrick, 2018)'
_diffrn_ambient_environment N~2~
_diffrn_ambient_temperature 100.01(10)
_diffrn_detector 'Hybrid Pixel Array Detector'
_diffrn_detector_area_resol_mean 10.0000
_diffrn_detector_type 'HyPix-Arc 100'
_diffrn_measured_fraction_theta_full 0.999
_diffrn_measured_fraction_theta_max 1.000
_diffrn_measurement_details
;
List of Runs (angles in degrees, time in seconds):

  # Type    Start    End  Width  t~exp~   \w     \q     \k     \f   Frames
#--------------------------------------------------------------------------
  1  \w    -88.00 -27.00   0.50   17.00    --  -13.54 151.00 100.00  122
  2  \w    -68.00 -12.00   0.50   17.00    --  -13.54 122.00 -60.00  112
  3  \w    -56.00  42.00   0.50   17.00    --   13.07 -77.00-120.00  196
  4  \w     -8.00  90.00   0.50   17.00    --   13.07  57.00   0.00  196
  5  \w    -94.00   7.00   0.50   17.00    --  -13.54 -38.00-180.00  202
  6  \w    -25.00  67.00   0.50   17.00    --  -13.54  19.00   0.00  184
  7  \w    -80.00 -21.00   0.50   17.00    --  -13.54 139.00-169.78  118
  8  \w    -25.00  67.00   0.50   17.00    --  -13.54  19.00 150.00  184
  9  \w    -19.00  29.00   0.50   17.00    --  -13.54 -99.00   0.00   96
 10  \w    -82.00 -23.00   0.50   17.00    --  -13.54 142.00  51.85  118
 11  \w    -78.00 -20.00   0.50   17.00    --  -13.54 136.00 -40.06  116
 12  \w    -94.00   7.00   0.50   17.00    --  -13.54 -38.00  60.00  202
 13  \w    -87.00 -42.00   0.50   17.00    --  -13.54-178.00 -60.00   90
 14  \w    -25.00  67.00   0.50   17.00    --  -13.54  19.00-150.00  184
 15  \w    -74.00 -17.00   0.50   17.00    --  -13.54 130.00 -98.40  114
 16  \w    -19.00  29.00   0.50   17.00    --  -13.54 -99.00 120.00   96
 17  \w    -82.00 -23.00   0.50   17.00    --  -13.54 142.00   6.83  118
 18  \w    -88.00 -27.00   0.50   17.00    --  -13.54 151.00 148.12  122
 19  \w    -74.00 -17.00   0.50   17.00    --  -13.54 130.00  91.50  114
 20  \w    -78.00 -20.00   0.50   17.00    --  -13.54 136.00 -69.52  116
 21  \w    -82.00 -23.00   0.50   17.00    --  -13.54 142.00  29.35  118
 22  \w    -19.00  29.00   0.50   17.00    --  -13.54 -99.00 -30.00   96
 23  \w    -62.00  11.00   0.50   17.00    --   13.07   0.00-180.00  146
 24  \w    -25.00  67.00   0.50   17.00    --  -13.54  19.00  30.00  184
 25  \w    -77.00 -19.00   0.50   17.00    --  -13.54 135.00-146.42  116
 26  \w    -74.00 -17.00   0.50   17.00    --  -13.54 130.00   6.27  114
;
_diffrn_measurement_device 'four-circle diffractometer'
_diffrn_measurement_device_type 'XtaLAB Synergy R, HyPix-Arc 100'
_diffrn_measurement_method '\w scans'
_diffrn_orient_matrix_type 'CrysAlisPro convention (1999,Acta A55,543-557)'
_diffrn_orient_matrix_UB_11 -0.0344132000
_diffrn_orient_matrix_UB_12 -0.0143768000
_diffrn_orient_matrix_UB_13 0.0064406000
_diffrn_orient_matrix_UB_21 0.0068800000
_diffrn_orient_matrix_UB_22 -0.0070554000
_diffrn_orient_matrix_UB_23 0.0314228000
_diffrn_orient_matrix_UB_31 -0.0134030000
_diffrn_orient_matrix_UB_32 0.0333636000
_diffrn_orient_matrix_UB_33 0.0033019000
_diffrn_radiation_monochromator mirror
_diffrn_radiation_probe x-ray
_diffrn_radiation_type 'Mo K\a'
_diffrn_radiation_wavelength 0.71073
_diffrn_reflns_av_R_equivalents 0.0640
_diffrn_reflns_av_unetI/netI 0.0441
_diffrn_reflns_Laue_measured_fraction_full 0.999
_diffrn_reflns_Laue_measured_fraction_max 1.000
_diffrn_reflns_limit_h_max 26
_diffrn_reflns_limit_h_min -26
_diffrn_reflns_limit_k_max 27
_diffrn_reflns_limit_k_min -27
_diffrn_reflns_limit_l_max 31
_diffrn_reflns_limit_l_min -31
_diffrn_reflns_number 486489
_diffrn_reflns_point_group_measured_fraction_full 0.999
_diffrn_reflns_point_group_measured_fraction_max 1.000
_diffrn_reflns_theta_full 25.242
_diffrn_reflns_theta_max 30.034
_diffrn_reflns_theta_min 2.104
_diffrn_source 'micro-focus sealed X-ray tube'
_diffrn_source_type 'Mova (Mo) X-ray Source'
_exptl_absorpt_coefficient_mu 0.510
_exptl_absorpt_correction_T_max 1.000
_exptl_absorpt_correction_T_min 0.724
_exptl_absorpt_correction_type gaussian
_exptl_absorpt_process_details
;
CrysAlisPro 1.171.42.89a (Rigaku Oxford Diffraction, 2023)
Numerical absorption correction based on gaussian integration over
a multifaceted crystal model
Empirical absorption correction using spherical harmonics,
implemented in SCALE3 ABSPACK scaling algorithm.
;
_exptl_crystal_colour orange
_exptl_crystal_colour_primary orange
_exptl_crystal_density_diffrn 1.027
_exptl_crystal_description plate
_exptl_crystal_F_000 2656
_exptl_crystal_size_max 0.197
_exptl_crystal_size_mid 0.154
_exptl_crystal_size_min 0.046
_refine_diff_density_max 0.836
_refine_diff_density_min -0.528
_refine_diff_density_rms 0.056
_refine_ls_extinction_method none
_refine_ls_goodness_of_fit_ref 1.035
_refine_ls_hydrogen_treatment constr
_refine_ls_matrix_type full
_refine_ls_number_parameters 1816
_refine_ls_number_reflns 47321
_refine_ls_number_restraints 461
_refine_ls_restrained_S_all 1.058
_refine_ls_R_factor_all 0.0848
_refine_ls_R_factor_gt 0.0534
_refine_ls_shift/su_max 0.002
_refine_ls_shift/su_mean 0.000
_refine_ls_structure_factor_coef Fsqd
_refine_ls_weighting_details 'w=1/[\s^2^(Fo^2^)+(0.0668P)^2^+3.1260P] where P=(Fo^2^+2Fc^2^)/3'
_refine_ls_weighting_scheme calc
_refine_ls_wR_factor_gt 0.1316
_refine_ls_wR_factor_ref 0.1440
_reflns_Friedel_coverage 0.000
_reflns_number_gt 31691
_reflns_number_total 47321
_reflns_threshold_expression 'I > 2\s(I)'
_cod_data_source_file d4dt00889h2.cif
_cod_data_source_block 23eh099_amb-1074
_cod_depositor_comments 'Adding full bibliography for 7715639--7715655.cif.'
_cod_database_code 7715654
_shelx_shelxl_version_number 2018/3
_chemical_oxdiff_formula 'C296  H350  Li16  Ni8  O32  '
_shelx_space_group_comment
;
The symmetry employed for this shelxl refinement is uniquely defined
by the following loop, which should always be used as a source of
symmetry information in preference to the above space-group names.
They are only intended as comments.
;
_shelx_estimated_absorpt_t_max 0.977
_shelx_estimated_absorpt_t_min 0.906
_reflns_odcompleteness_completeness 99.97
_reflns_odcompleteness_iscentric 1
_reflns_odcompleteness_theta 30.44
_olex2_refinement_description
;
1. Fixed Uiso
 At 1.2 times of:
  All C(H) groups, All C(H,H) groups, All C(H,H,H,H) groups
2. Restrained distances
 C68-C67 \\sim C68A-C67A \\sim C70A-C69A \\sim C70-C69
 with sigma of 0.002
 C68-C69 \\sim C68A-C69A
 with sigma of 0.002
 O8-C67 \\sim O8-C70A \\sim O8-C70 \\sim O8-C67A
 with sigma of 0.002
 C1G-C152 \\sim C138-C137 \\sim C1F-C1E \\sim C140-C139
 with sigma of 0.002
 C139-C138 \\sim C1G-C1F
 with sigma of 0.002
 O16A-C152 \\sim O16-C137 \\sim O16A-C1E \\sim O16-C140
 with sigma of 0.002
 C1E-C1F \\sim C140-C139
 with sigma of 0.02
 O8-C70A \\sim O8-C70
 with sigma of 0.02
 C1G-C1F \\sim C139-C138
 with sigma of 0.002
 C1A-C151 \\sim C144-C143 \\sim C1C-C1B \\sim C142-C141
 with sigma of 0.002
 C142-C141 \\sim C1C-C1B
 with sigma of 0.02
 C143-C142 \\sim C1B-C1A
 with sigma of 0.002
 O15-C141 \\sim O15-C1C \\sim O15-C144 \\sim O15-C151
 with sigma of 0.002
 O15-C144 \\sim O15-C151
 with sigma of 0.02
 C109-C108 \\sim C149-C108 \\sim C150-C111 \\sim C111-C110
 with sigma of 0.002
 O15-C1C \\sim O15-C141
 with sigma of 0.02
 C110-C109 \\sim C150-C149
 with sigma of 0.002
3. Rigid bond restraints
 O16A, C152, C1G, C1E, C1F
 with sigma for 1-2 distances of 0.0005 and sigma for 1-3 distances of 0.0005
 O16, C137, C138, C139, C140
 with sigma for 1-2 distances of 0.0005 and sigma for 1-3 distances of 0.0005
 C20, C19A, C18
 with sigma for 1-2 distances of 0.001 and sigma for 1-3 distances of 0.001
 C20, C19, C18
 with sigma for 1-2 distances of 0.001 and sigma for 1-3 distances of 0.001
 O15, C144, C143, C141, C142
 with sigma for 1-2 distances of 0.001 and sigma for 1-3 distances of 0.001
 O15, C151, C1A, C1B, C1C
 with sigma for 1-2 distances of 0.001 and sigma for 1-3 distances of 0.001
 O14, C108, C149, C150, C111
 with sigma for 1-2 distances of 0.001 and sigma for 1-3 distances of 0.001
 C109, C108, O14, C111, C110
 with sigma for 1-2 distances of 0.001 and sigma for 1-3 distances of 0.001
 O7, C66, C65, C64, C63
 with sigma for 1-2 distances of 0.001 and sigma for 1-3 distances of 0.001
 O8, C67A, C68A, C69A, C70A
 with sigma for 1-2 distances of 0.001 and sigma for 1-3 distances of 0.001
 O8, C67, C68, C69, C70
 with sigma for 1-2 distances of 0.001 and sigma for 1-3 distances of 0.001
 C51, C52, C53, C54, C55, C56
 with sigma for 1-2 distances of 0.001 and sigma for 1-3 distances of 0.001
 C51, C56, C55A, C54A, C53A, C52A
 with sigma for 1-2 distances of 0.001 and sigma for 1-3 distances of 0.001
4. Uiso/Uaniso restraints and constraints
Uanis(O16) \\sim Ueq, Uanis(C138) \\sim Ueq, Uanis(C137) \\sim Ueq, Uanis(C139)
\\sim Ueq, Uanis(C140) \\sim Ueq: with sigma of 0.005 and sigma for terminal
atoms of 0.02
Uanis(C70A) \\sim Ueq, Uanis(C70) \\sim Ueq, Uanis(C69A) \\sim Ueq, Uanis(C69)
\\sim Ueq, Uanis(C68A) \\sim Ueq, Uanis(C68) \\sim Ueq, Uanis(C67A) \\sim Ueq,
Uanis(C67) \\sim Ueq: with sigma of 0.01 and sigma for terminal atoms of 0.01
Uanis(C19A) \\sim Ueq, Uanis(C19) \\sim Ueq: with sigma of 0.005 and sigma for
terminal atoms of 0.01
Uanis(O16A) \\sim Ueq, Uanis(C152) \\sim Ueq, Uanis(C1E) \\sim Ueq, Uanis(C1G)
\\sim Ueq, Uanis(C1F) \\sim Ueq: with sigma of 0.01 and sigma for terminal
atoms of 0.02
Uanis(C144) \\sim Ueq, Uanis(C143) \\sim Ueq, Uanis(C151) \\sim Ueq,
Uanis(C142) \\sim Ueq, Uanis(C1A) \\sim Ueq, Uanis(C1B) \\sim Ueq, Uanis(C1C)
\\sim Ueq, Uanis(C141) \\sim Ueq, Uanis(O15) \\sim Ueq: with sigma of 0.005 and
sigma for terminal atoms of 0.01
Uanis(C108) \\sim Ueq, Uanis(C149) \\sim Ueq, Uanis(C109) \\sim Ueq,
Uanis(C110) \\sim Ueq, Uanis(C150) \\sim Ueq, Uanis(C111) \\sim Ueq: with sigma
of 0.005 and sigma for terminal atoms of 0.01
Uanis(C1H) \\sim Ueq, Uanis(C146) \\sim Ueq, Uanis(C153) \\sim Ueq, Uanis(C147)
\\sim Ueq: with sigma of 0.01 and sigma for terminal atoms of 0.01
Uanis(C89) \\sim Ueq, Uanis(C89A) \\sim Ueq: with sigma of 0.01 and sigma for
terminal atoms of 0.01
Uanis(C52A) \\sim Ueq, Uanis(C53A) \\sim Ueq, Uanis(C53) \\sim Ueq, Uanis(C54A)
\\sim Ueq, Uanis(C52) \\sim Ueq, Uanis(C54) \\sim Ueq, Uanis(C55A) \\sim Ueq,
Uanis(C55) \\sim Ueq: with sigma of 0.01 and sigma for terminal atoms of 0.02
5. Others
 1*[Sof(C67)+Sof(H67C)+Sof(H67D)]+1*[Sof(C70)+Sof(H70A)+Sof(H70B)]+1*[Sof(C68)+
 Sof(H68C)+Sof(H68D)]+1*[Sof(C69)+Sof(H69A)+Sof(H69B)]+1*[Sof(C67A)+Sof(H67A)+
 Sof(H67B)]+1*[Sof(C68A)+Sof(H68A)+Sof(H68B)]+1*[Sof(C70A)+Sof(H70C)+Sof(H70D)]+
 1*[Sof(C69A)+Sof(H69C)+Sof(H69D)]=4 with esd of 0.0001
 Sof(H10K)=Sof(H10L)=Sof(H11C)=Sof(H11D)=1-FVAR(1)
 Sof(H10I)=Sof(H10J)=Sof(H11A)=Sof(H11B)=FVAR(1)
 Sof(H14Q)=Sof(H14R)=Sof(H14U)=Sof(H14V)=Sof(C153)=Sof(H15I)=Sof(H15J)=
 Sof(C1H)=Sof(H1HA)=Sof(H1HB)=1-FVAR(2)
 Sof(H14O)=Sof(H14P)=Sof(H14S)=Sof(H14T)=Sof(C146)=Sof(H14W)=Sof(H14X)=
 Sof(C147)=Sof(H14Y)=Sof(H)=FVAR(2)
 Sof(H20C)=Sof(H20D)=Sof(H18C)=Sof(H18D)=Sof(C19A)=Sof(H19C)=Sof(H19D)=1-FVAR(3)
 Sof(H20A)=Sof(H20B)=Sof(H18A)=Sof(H18B)=Sof(C19)=Sof(H19A)=Sof(H19B)=FVAR(3)
 Sof(H90C)=Sof(H90D)=Sof(H88C)=Sof(H88D)=Sof(C89A)=Sof(H89C)=Sof(H89D)=1-FVAR(4)
 Sof(H90A)=Sof(H90B)=Sof(H88A)=Sof(H88B)=Sof(C89)=Sof(H89A)=Sof(H89B)=FVAR(4)
 Sof(C67)=Sof(H67C)=Sof(H67D)=FVAR(5)
 Sof(C70)=Sof(H70A)=Sof(H70B)=FVAR(6)
 Sof(C68)=Sof(H68C)=Sof(H68D)=FVAR(7)
 Sof(O16A)=1-FVAR(8)
 Sof(O16)=FVAR(8)
 Sof(C1A)=Sof(H1AA)=Sof(H1AB)=1-FVAR(9)
 Sof(C143)=Sof(H14G)=Sof(H14H)=FVAR(9)
 Sof(C1B)=Sof(H1BA)=Sof(H1BB)=1-FVAR(10)
 Sof(C142)=Sof(H14I)=Sof(H14J)=FVAR(10)
 Sof(C1C)=Sof(H1CA)=Sof(H1CB)=1-FVAR(11)
 Sof(C141)=Sof(H14E)=Sof(H14F)=FVAR(11)
 Sof(C151)=Sof(H15E)=Sof(H15F)=1-FVAR(12)
 Sof(C144)=Sof(H14C)=Sof(H14D)=FVAR(12)
 Sof(C149)=Sof(H14K)=Sof(H14L)=1-FVAR(13)
 Sof(C109)=Sof(H10M)=Sof(H10N)=FVAR(13)
 Sof(C150)=Sof(H15A)=Sof(H15B)=1-FVAR(14)
 Sof(C110)=Sof(H11E)=Sof(H11F)=FVAR(14)
 Sof(C69)=Sof(H69A)=Sof(H69B)=FVAR(15)
 Sof(C67A)=Sof(H67A)=Sof(H67B)=FVAR(16)
 Sof(C68A)=Sof(H68A)=Sof(H68B)=FVAR(17)
 Sof(C70A)=Sof(H70C)=Sof(H70D)=FVAR(18)
 Sof(C69A)=Sof(H69C)=Sof(H69D)=FVAR(19)
 Sof(C1E)=Sof(H1EB)=Sof(H1EA)=1-FVAR(20)
 Sof(C140)=Sof(H14A)=Sof(H14B)=FVAR(20)
 Sof(C1F)=Sof(H1FA)=Sof(H1FB)=1-FVAR(21)
 Sof(C139)=Sof(H13A)=Sof(H13B)=FVAR(21)
 Sof(C1G)=Sof(H1GA)=Sof(H1GB)=1-FVAR(22)
 Sof(C138)=Sof(H13C)=Sof(H13D)=FVAR(22)
 Sof(C152)=Sof(H15C)=Sof(H15D)=1-FVAR(23)
 Sof(C137)=Sof(H13E)=Sof(H13F)=FVAR(23)
 Sof(H56A)=Sof(C52A)=Sof(H52A)=Sof(C53A)=Sof(H53A)=Sof(C54A)=Sof(H54A)=
 Sof(C55A)=Sof(H55A)=1-FVAR(24)
 Sof(H56)=Sof(C52)=Sof(H52)=Sof(C55)=Sof(H55)=Sof(C53)=Sof(H53)=Sof(C54)=
 Sof(H54)=FVAR(24)
6.a Secondary CH2 refined with riding coordinates:
 C34(H34A,H34B), C37(H37A,H37B), C107(H10A,H10B), C36(H36A,H36B), C13(H13G,
 H13H), C105(H10C,H10D), C87(H87A,H87B), C104(H10E,H10F), C90(H90A,H90B),
 C90(H90C,H90D), C17(H17A,H17B), C20(H20A,H20B), C20(H20C,H20D), C106(H10G,
 H10H), C83(H83A,H83B), C16(H16A,H16B), C85(H85A,H85B), C14(H14M,H14N),
 C35(H35A,H35B), C86(H86A,H86B), C84(H84A,H84B), C15(H15G,H15H), C63(H63A,H63B),
  C140(H14A,H14B), C145(H14O,H14P), C145(H14Q,H14R), C64(H64A,H64B), C88(H88A,
 H88B), C88(H88C,H88D), C148(H14S,H14T), C148(H14U,H14V), C18(H18A,H18B),
 C18(H18C,H18D), C108(H10I,H10J), C108(H10K,H10L), C111(H11A,H11B), C111(H11C,
 H11D), C139(H13A,H13B), C89(H89A,H89B), C19(H19A,H19B), C66(H66A,H66B),
 C144(H14C,H14D), C65(H65A,H65B), C146(H14W,H14X), C138(H13C,H13D), C147(H14Y,
 H), C137(H13E,H13F), C70(H70A,H70B), C141(H14E,H14F), C143(H14G,H14H),
 C67A(H67A,H67B), C142(H14I,H14J), C110(H11E,H11F), C69(H69A,H69B), C68A(H68A,
 H68B), C109(H10M,H10N), C70A(H70C,H70D), C69A(H69C,H69D), C68(H68C,H68D),
 C67(H67C,H67D), C149(H14K,H14L), C150(H15A,H15B), C152(H15C,H15D), C1E(H1EB,
 H1EA), C1F(H1FA,H1FB), C1G(H1GA,H1GB), C153(H15I,H15J), C1H(H1HA,H1HB),
 C19A(H19C,H19D), C89A(H89C,H89D), C151(H15E,H15F), C1A(H1AA,H1AB), C1B(H1BA,
 H1BB), C1C(H1CA,H1CB)
6.b Aromatic/amide H refined with riding coordinates:
 C8(H8), C2(H2), C4(H4), C5(H5), C97(H97), C6(H6), C79(H79), C80(H80),
 C12(H12), C78(H78), C76(H76), C82(H82), C27(H27), C33(H33), C93(H93), C32(H32),
  C75(H75), C29(H29), C26(H26), C9(H9), C11(H11), C74(H74), C23(H23),
 C100(H100), C103(H103), C99(H99), C44(H44), C81(H81), C50(H50), C73(H73),
 C3(H3), C120(H120), C31(H31), C96(H96), C10(H10), C72(H72), C24(H24), C47(H47),
  C48(H48), C43(H43), C94(H94), C25(H25), C46(H46), C118(H118), C40(H40),
 C102(H102), C30(H30), C101(H101), C95(H95), C62(H62), C124(H124), C117(H117),
 C136(H136), C49(H49), C114(H114), C121(H121), C115(H115), C41(H41), C130(H130),
  C56(H56), C56(H56A), C58(H58), C116(H116), C42(H42), C52(H52), C123(H123),
 C132(H132), C122(H122), C59(H59), C128(H128), C61(H61), C133(H133), C134(H134),
  C129(H129), C135(H135), C60(H60), C55(H55), C126(H126), C53(H53), C127(H127),
 C54(H54), C52A(H52A), C53A(H53A), C54A(H54A), C55A(H55A)
;
_smtbx_masks_void_probe_radius 1.2
_smtbx_masks_void_truncation_radius 1.2
_olex2_submission_special_instructions 'No special instructions were received'
_oxdiff_exptl_absorpt_empirical_details
;
Empirical correction (ABSPACK) includes:
- Absorption correction using spherical harmonics
- Frame scaling
;
_oxdiff_exptl_absorpt_empirical_full_max 1.168
_oxdiff_exptl_absorpt_empirical_full_min 0.872

loop_
_space_group_symop_operation_xyz
'x, y, z'
'-x, -y, -z'

loop_
_atom_site_label
_atom_site_type_symbol
_atom_site_fract_x
_atom_site_fract_y
_atom_site_fract_z
_atom_site_U_iso_or_equiv
_atom_site_adp_type
_atom_site_occupancy
_atom_site_site_symmetry_order
_atom_site_calc_flag
_atom_site_refinement_flags_posn
_atom_site_refinement_flags_adp
_atom_site_refinement_flags_occupancy
_atom_site_disorder_assembly
_atom_site_disorder_group
Ni1 Ni 0.24635(2) -0.01907(2) 0.42685(2) 0.02641(6) Uani 1 1 d . . . . .
Ni3 Ni 0.25474(2) 0.45430(2) 0.57203(2) 0.02758(6) Uani 1 1 d . . . . .
Ni2 Ni 0.22225(2) -0.05065(2) 0.18038(2) 0.03598(7) Uani 1 1 d . . . . .
Ni4 Ni 0.27378(2) 0.32737(2) 0.81926(2) 0.03854(7) Uani 1 1 d . . . . .
O3 O 0.22809(7) 0.02726(6) 0.34572(6) 0.0294(3) Uani 1 1 d . . . . .
O11 O 0.27251(7) 0.46953(6) 0.65307(6) 0.0310(3) Uani 1 1 d . . . . .
O13 O 0.32098(7) 0.36085(7) 0.74189(6) 0.0355(3) Uani 1 1 d . . . . .
O4 O 0.07895(7) -0.07643(7) 0.38149(6) 0.0342(3) Uani 1 1 d . . . . .
O5 O 0.17638(7) -0.04715(7) 0.25838(6) 0.0325(3) Uani 1 1 d . . . . .
O2 O 0.34009(7) -0.16225(7) 0.57195(7) 0.0396(3) Uani 1 1 d . . . . .
O1 O 0.42894(7) -0.07489(7) 0.47895(7) 0.0376(3) Uani 1 1 d . . . . .
O9 O 0.07165(7) 0.41886(7) 0.52110(7) 0.0395(3) Uani 1 1 d . . . . .
O12 O 0.42143(7) 0.37846(7) 0.61960(6) 0.0348(3) Uani 1 1 d . . . . .
O10 O 0.16059(7) 0.36767(7) 0.42758(7) 0.0392(3) Uani 1 1 d . . . . .
O6 O 0.21304(9) 0.12615(7) 0.21575(7) 0.0483(4) Uani 1 1 d . . . . .
O14 O 0.28582(10) 0.51747(8) 0.78357(8) 0.0545(4) Uani 1 1 d . U . . .
C1 C 0.25977(9) -0.11840(9) 0.42149(9) 0.0286(4) Uani 1 1 d . . . . .
O7 O 0.35400(13) -0.19168(11) 0.16340(9) 0.0790(6) Uani 1 1 d . U . . .
C92 C 0.33699(9) 0.57229(9) 0.60068(9) 0.0298(4) Uani 1 1 d . . . . .
C8 C 0.29400(10) 0.02609(10) 0.53819(10) 0.0342(4) Uani 1 1 d . . . . .
H8 H 0.330462 0.051139 0.513276 0.041 Uiso 1 1 calc R U . . .
C7 C 0.24689(9) -0.01470(9) 0.51111(9) 0.0294(4) Uani 1 1 d . . . . .
C112 C 0.36572(11) 0.32019(10) 0.78131(10) 0.0372(4) Uani 1 1 d . . . . .
C77 C 0.24225(9) 0.35300(9) 0.57692(9) 0.0294(4) Uani 1 1 d . . . . .
C2 C 0.32078(10) -0.14083(9) 0.39126(9) 0.0321(4) Uani 1 1 d . . . . .
H2 H 0.354958 -0.106783 0.374056 0.039 Uiso 1 1 calc R U . . .
C28 C 0.16278(9) 0.11009(9) 0.39784(9) 0.0296(4) Uani 1 1 d . . . . .
C91 C 0.26882(9) 0.53215(9) 0.61257(9) 0.0290(4) Uani 1 1 d . . . . .
C21 C 0.23127(9) 0.07443(9) 0.38594(9) 0.0275(4) Uani 1 1 d . . . . .
C22 C 0.29758(9) 0.11669(9) 0.37998(9) 0.0294(4) Uani 1 1 d . . . . .
O15 O 0.10293(11) 0.23817(13) 0.93807(9) 0.0826(6) Uani 1 1 d D U . . .
C4 C 0.28433(10) -0.26098(9) 0.40807(10) 0.0352(4) Uani 1 1 d . . . . .
H4 H 0.292584 -0.308175 0.403839 0.042 Uiso 1 1 calc R U . . .
C38 C 0.13172(11) -0.07356(10) 0.21999(9) 0.0350(4) Uani 1 1 d . . . . .
C5 C 0.22288(10) -0.24211(9) 0.43710(10) 0.0346(4) Uani 1 1 d . . . . .
H5 H 0.188179 -0.276425 0.452391 0.042 Uiso 1 1 calc R U . . .
C71 C 0.25335(9) 0.49107(9) 0.48781(9) 0.0303(4) Uani 1 1 d . . . . .
C97 C 0.35434(10) 0.61327(9) 0.54463(10) 0.0339(4) Uani 1 1 d . . . . .
H97 H 0.323206 0.614756 0.512139 0.041 Uiso 1 1 calc R U . . .
C6 C 0.21177(10) -0.17299(9) 0.44398(9) 0.0315(4) Uani 1 1 d . . . . .
H6 H 0.169573 -0.161915 0.464949 0.038 Uiso 1 1 calc R U . . .
C79 C 0.28027(10) 0.23542(10) 0.56053(10) 0.0351(4) Uani 1 1 d . . . . .
H79 H 0.315567 0.206911 0.545609 0.042 Uiso 1 1 calc R U . . .
C80 C 0.21877(11) 0.20560(10) 0.58788(10) 0.0384(5) Uani 1 1 d . . . . .
H80 H 0.210985 0.156882 0.591229 0.046 Uiso 1 1 calc R U . . .
C98 C 0.20212(9) 0.57233(9) 0.61834(10) 0.0309(4) Uani 1 1 d . . . . .
C12 C 0.19532(10) -0.05104(10) 0.55231(10) 0.0353(4) Uani 1 1 d . . . . .
H12 H 0.162925 -0.080472 0.537347 0.042 Uiso 1 1 calc R U . . .
C78 C 0.29130(10) 0.30693(10) 0.55451(10) 0.0329(4) Uani 1 1 d . . . . .
H78 H 0.333827 0.325915 0.534361 0.039 Uiso 1 1 calc R U . . .
O16 O 0.1369(3) 0.18598(18) 0.82749(12) 0.0547(10) Uani 0.632(11) 1 d D U P A 1
C76 C 0.20570(10) 0.54238(9) 0.46078(10) 0.0359(4) Uani 1 1 d . . . . .
H76 H 0.169466 0.558291 0.485854 0.043 Uiso 1 1 calc R U . . .
C82 C 0.18117(10) 0.31910(9) 0.60571(10) 0.0337(4) Uani 1 1 d . . . . .
H82 H 0.146554 0.346417 0.622961 0.040 Uiso 1 1 calc R U . . .
C27 C 0.30862(10) 0.16822(9) 0.41546(10) 0.0350(4) Uani 1 1 d . . . . .
H27 H 0.272839 0.176758 0.444428 0.042 Uiso 1 1 calc R U . . .
C33 C 0.14540(10) 0.13067(9) 0.45360(10) 0.0335(4) Uani 1 1 d . . . . .
H33 H 0.177107 0.120624 0.485850 0.040 Uiso 1 1 calc R U . . .
C45 C 0.07120(11) -0.02679(10) 0.19864(10) 0.0383(5) Uani 1 1 d . . . . .
C93 C 0.38523(11) 0.56921(10) 0.64700(11) 0.0390(5) Uani 1 1 d . . . . .
H93 H 0.374836 0.541136 0.685464 0.047 Uiso 1 1 calc R U . . .
C32 C 0.08217(11) 0.16575(10) 0.46257(11) 0.0412(5) Uani 1 1 d . . . . .
H32 H 0.071775 0.180179 0.500502 0.049 Uiso 1 1 calc R U . . .
C75 C 0.20933(12) 0.57054(10) 0.39949(11) 0.0428(5) Uani 1 1 d . . . . .
H75 H 0.175528 0.604497 0.383608 0.051 Uiso 1 1 calc R U . . .
O8 O 0.39350(11) -0.08831(15) 0.05737(10) 0.0885(7) Uani 1 1 d D U . . .
C57 C 0.31794(12) -0.01381(12) 0.18450(10) 0.0417(5) Uani 1 1 d . . . . .
C29 C 0.11394(10) 0.12435(10) 0.35195(10) 0.0374(4) Uani 1 1 d . . . . .
H29 H 0.124270 0.110614 0.313721 0.045 Uiso 1 1 calc R U . . .
C119 C 0.42416(12) 0.35923(11) 0.80352(10) 0.0421(5) Uani 1 1 d . . . . .
C26 C 0.37071(11) 0.20709(10) 0.40923(11) 0.0407(5) Uani 1 1 d . . . . .
H26 H 0.376863 0.241512 0.434022 0.049 Uiso 1 1 calc R U . . .
C9 C 0.28932(11) 0.03109(11) 0.59934(11) 0.0417(5) Uani 1 1 d . . . . .
H9 H 0.322262 0.059245 0.615162 0.050 Uiso 1 1 calc R U . . .
C11 C 0.18992(11) -0.04563(12) 0.61364(10) 0.0423(5) Uani 1 1 d . . . . .
H11 H 0.153704 -0.070223 0.639200 0.051 Uiso 1 1 calc R U . . .
C74 C 0.26160(12) 0.54983(12) 0.36105(11) 0.0454(5) Uani 1 1 d . . . . .
H74 H 0.264346 0.569697 0.319108 0.054 Uiso 1 1 calc R U . . .
C39 C 0.12052(11) -0.15010(10) 0.23398(9) 0.0362(4) Uani 1 1 d . . . . .
C34 C 0.01935(10) -0.11423(11) 0.36567(11) 0.0394(5) Uani 1 1 d . . . . .
H34A H 0.016512 -0.161338 0.390807 0.047 Uiso 1 1 calc R U . . .
H34B H 0.023179 -0.119067 0.322269 0.047 Uiso 1 1 calc R U . . .
C23 C 0.35198(10) 0.10591(10) 0.33820(10) 0.0349(4) Uani 1 1 d . . . . .
H23 H 0.346514 0.071138 0.313637 0.042 Uiso 1 1 calc R U . . .
C113 C 0.37918(12) 0.24905(11) 0.76754(10) 0.0403(5) Uani 1 1 d . . . . .
C100 C 0.12780(11) 0.67397(10) 0.58851(12) 0.0442(5) Uani 1 1 d . . . . .
H100 H 0.121160 0.717899 0.563313 0.053 Uiso 1 1 calc R U . . .
C37 C 0.05475(10) -0.04997(11) 0.43510(10) 0.0359(4) Uani 1 1 d . . . . .
H37A H 0.085159 -0.011090 0.441980 0.043 Uiso 1 1 calc R U . . .
H37B H 0.055167 -0.087190 0.471357 0.043 Uiso 1 1 calc R U . . .
C107 C 0.48184(10) 0.33481(11) 0.63633(11) 0.0402(5) Uani 1 1 d . . . . .
H10A H 0.485869 0.297178 0.611635 0.048 Uiso 1 1 calc R U . . .
H10B H 0.477809 0.313435 0.679846 0.048 Uiso 1 1 calc R U . . .
C103 C 0.14790(11) 0.54620(10) 0.66045(11) 0.0391(5) Uani 1 1 d . . . . .
H103 H 0.153948 0.502097 0.685532 0.047 Uiso 1 1 calc R U . . .
C99 C 0.19047(10) 0.63757(10) 0.58255(11) 0.0374(5) Uani 1 1 d . . . . .
H99 H 0.226147 0.657313 0.553630 0.045 Uiso 1 1 calc R U . . .
C44 C 0.16552(12) -0.19232(10) 0.27356(10) 0.0385(4) Uani 1 1 d . . . . .
H44 H 0.201821 -0.171221 0.292332 0.046 Uiso 1 1 calc R U . . .
C81 C 0.16850(11) 0.24739(10) 0.61039(10) 0.0381(5) Uani 1 1 d . . . . .
H81 H 0.125492 0.227677 0.628987 0.046 Uiso 1 1 calc R U . . .
C36 C -0.02033(10) -0.02472(11) 0.42244(11) 0.0408(5) Uani 1 1 d . . . . .
H36A H -0.020794 0.025196 0.403612 0.049 Uiso 1 1 calc R U . . .
H36B H -0.050507 -0.031276 0.460272 0.049 Uiso 1 1 calc R U . . .
C50 C 0.04173(12) 0.01796(11) 0.23570(11) 0.0435(5) Uani 1 1 d . . . . .
H50 H 0.059603 0.017543 0.274876 0.052 Uiso 1 1 calc R U . . .
C73 C 0.30999(11) 0.49939(12) 0.38502(11) 0.0447(5) Uani 1 1 d . . . . .
H73 H 0.346203 0.484400 0.359403 0.054 Uiso 1 1 calc R U . . .
C3 C 0.33348(10) -0.20985(10) 0.38534(10) 0.0357(4) Uani 1 1 d . . . . .
H3 H 0.376115 -0.221964 0.365588 0.043 Uiso 1 1 calc R U . . .
C13 C 0.44827(11) -0.01579(11) 0.43229(11) 0.0424(5) Uani 1 1 d . . . . .
H13G H 0.450981 0.027246 0.450166 0.051 Uiso 1 1 calc R U . . .
H13H H 0.412679 -0.008747 0.400523 0.051 Uiso 1 1 calc R U . . .
C105 C 0.51987(11) 0.44618(11) 0.57859(11) 0.0398(5) Uani 1 1 d . . . . .
H10C H 0.518892 0.489108 0.596861 0.048 Uiso 1 1 calc R U . . .
H10D H 0.550496 0.454120 0.541025 0.048 Uiso 1 1 calc R U . . .
C120 C 0.45400(13) 0.41782(12) 0.76612(12) 0.0493(6) Uani 1 1 d . . . . .
H120 H 0.437650 0.431549 0.726203 0.059 Uiso 1 1 calc R U . . .
C87 C 0.12336(13) 0.40263(12) 0.37607(12) 0.0495(6) Uani 1 1 d . . . . .
H87A H 0.140853 0.451034 0.363740 0.059 Uiso 1 1 calc R U . . .
H87B H 0.071963 0.404213 0.386304 0.059 Uiso 1 1 calc R U . . .
C104 C 0.44556(10) 0.42508(11) 0.56547(10) 0.0359(4) Uani 1 1 d . . . . .
H10E H 0.414311 0.466450 0.557535 0.043 Uiso 1 1 calc R U . . .
H10F H 0.446415 0.401168 0.529738 0.043 Uiso 1 1 calc R U . . .
C31 C 0.03453(11) 0.17967(11) 0.41671(12) 0.0473(6) Uani 1 1 d . . . . .
H31 H -0.008511 0.203507 0.422936 0.057 Uiso 1 1 calc R U . . .
C96 C 0.41689(11) 0.65227(10) 0.53545(11) 0.0415(5) Uani 1 1 d . . . . .
H96 H 0.427182 0.681094 0.497318 0.050 Uiso 1 1 calc R U . . .
C10 C 0.23732(12) -0.00436(12) 0.63764(11) 0.0446(5) Uani 1 1 d . . . . .
H10 H 0.234047 -0.000593 0.679497 0.054 Uiso 1 1 calc R U . . .
C51 C 0.21190(13) -0.06715(13) 0.10014(11) 0.0482(5) Uani 1 1 d . U . . .
C72 C 0.30537(10) 0.47104(11) 0.44624(10) 0.0369(4) Uani 1 1 d . . . . .
H72 H 0.338790 0.436290 0.461319 0.044 Uiso 1 1 calc R U . . .
C125 C 0.17786(12) 0.36572(11) 0.81274(11) 0.0437(5) Uani 1 1 d . . . . .
C90 C 0.21168(13) 0.32059(12) 0.40695(12) 0.0490(6) Uani 1 1 d . . . . .
H90A H 0.199015 0.271666 0.424002 0.059 Uiso 0.480(19) 1 calc R U P B 1
H90B H 0.259460 0.330118 0.420145 0.059 Uiso 0.480(19) 1 calc R U P B 1
H90C H 0.213570 0.276489 0.436469 0.059 Uiso 0.520(19) 1 calc R U P B 2
H90D H 0.259411 0.341939 0.402114 0.059 Uiso 0.520(19) 1 calc R U P B 2
C24 C 0.41387(11) 0.14504(11) 0.33190(11) 0.0432(5) Uani 1 1 d . . . . .
H24 H 0.449899 0.136706 0.303067 0.052 Uiso 1 1 calc R U . . .
C17 C 0.37787(13) -0.14647(13) 0.62271(12) 0.0512(6) Uani 1 1 d . . . . .
H17A H 0.359878 -0.102672 0.634743 0.061 Uiso 1 1 calc R U . . .
H17B H 0.429095 -0.141004 0.611890 0.061 Uiso 1 1 calc R U . . .
C47 C -0.01135(14) 0.02036(13) 0.12175(12) 0.0552(6) Uani 1 1 d . . . . .
H47 H -0.029715 0.020750 0.082757 0.066 Uiso 1 1 calc R U . . .
C48 C -0.03976(14) 0.06455(13) 0.15895(14) 0.0601(7) Uani 1 1 d . . . . .
H48 H -0.077050 0.095650 0.145417 0.072 Uiso 1 1 calc R U . . .
C43 C 0.15764(14) -0.26424(11) 0.28553(11) 0.0495(6) Uani 1 1 d . . . . .
H43 H 0.188517 -0.291666 0.312491 0.059 Uiso 1 1 calc R U . . .
C20 C 0.28927(13) -0.21652(11) 0.59380(12) 0.0502(5) Uani 1 1 d . U . . .
H20A H 0.302212 -0.259697 0.578043 0.060 Uiso 0.540(17) 1 calc R U P C 1
H20B H 0.241402 -0.201812 0.580307 0.060 Uiso 0.540(17) 1 calc R U P C 1
H20C H 0.287401 -0.249995 0.565148 0.060 Uiso 0.460(17) 1 calc R U P C 2
H20D H 0.241465 -0.196398 0.598365 0.060 Uiso 0.460(17) 1 calc R U P C 2
C94 C 0.44860(11) 0.60706(12) 0.63720(12) 0.0469(6) Uani 1 1 d . . . . .
H94 H 0.481193 0.603862 0.668801 0.056 Uiso 1 1 calc R U . . .
C25 C 0.42377(11) 0.19602(11) 0.36709(12) 0.0452(5) Uani 1 1 d . . . . .
H25 H 0.466034 0.222871 0.362459 0.054 Uiso 1 1 calc R U . . .
C106 C 0.54598(11) 0.38340(12) 0.62380(11) 0.0438(5) Uani 1 1 d . . . . .
H10G H 0.586407 0.360195 0.605809 0.053 Uiso 1 1 calc R U . . .
H10H H 0.560779 0.398126 0.661666 0.053 Uiso 1 1 calc R U . . .
C83 C 0.05143(11) 0.45936(11) 0.56820(11) 0.0437(5) Uani 1 1 d . . . . .
H83A H 0.048592 0.509603 0.550784 0.052 Uiso 1 1 calc R U . . .
H83B H 0.086456 0.453061 0.600422 0.052 Uiso 1 1 calc R U . . .
C46 C 0.04395(13) -0.02466(12) 0.14113(11) 0.0464(5) Uani 1 1 d . . . . .
H46 H 0.063387 -0.054267 0.114959 0.056 Uiso 1 1 calc R U . . .
C118 C 0.33765(12) 0.22230(11) 0.72615(10) 0.0419(5) Uani 1 1 d . . . . .
H118 H 0.301838 0.250831 0.706023 0.050 Uiso 1 1 calc R U . . .
C131 C 0.28214(13) 0.27913(13) 0.89971(11) 0.0496(6) Uani 1 1 d . . . . .
C16 C 0.47862(11) -0.13135(12) 0.47494(12) 0.0456(5) Uani 1 1 d . . . . .
H16A H 0.453185 -0.176046 0.476967 0.055 Uiso 1 1 calc R U . . .
H16B H 0.511763 -0.136225 0.508569 0.055 Uiso 1 1 calc R U . . .
C40 C 0.06727(14) -0.18415(12) 0.20807(11) 0.0500(6) Uani 1 1 d . . . . .
H40 H 0.035598 -0.157357 0.181446 0.060 Uiso 1 1 calc R U . . .
C85 C -0.01690(12) 0.35608(12) 0.58516(13) 0.0526(6) Uani 1 1 d . . . . .
H85A H 0.008586 0.327074 0.618267 0.063 Uiso 1 1 calc R U . . .
H85B H -0.064971 0.336749 0.583617 0.063 Uiso 1 1 calc R U . . .
C102 C 0.08549(12) 0.58295(11) 0.66660(12) 0.0489(6) Uani 1 1 d . . . . .
H102 H 0.049704 0.563929 0.695723 0.059 Uiso 1 1 calc R U . . .
C30 C 0.05037(11) 0.15838(11) 0.36149(12) 0.0470(6) Uani 1 1 d . . . . .
H30 H 0.017615 0.167090 0.329946 0.056 Uiso 1 1 calc R U . . .
C101 C 0.07517(11) 0.64749(11) 0.63030(13) 0.0511(6) Uani 1 1 d . . . . .
H101 H 0.032555 0.672838 0.634279 0.061 Uiso 1 1 calc R U . . .
C95 C 0.46400(11) 0.64900(11) 0.58188(12) 0.0460(6) Uani 1 1 d . . . . .
H95 H 0.506530 0.675430 0.575647 0.055 Uiso 1 1 calc R U . . .
C14 C 0.51953(12) -0.03245(12) 0.40549(12) 0.0493(6) Uani 1 1 d . . . . .
H14M H 0.558519 -0.015714 0.427515 0.059 Uiso 1 1 calc R U . . .
H14N H 0.524646 -0.011665 0.361884 0.059 Uiso 1 1 calc R U . . .
C35 C -0.04554(11) -0.07078(12) 0.37828(11) 0.0433(5) Uani 1 1 d . . . . .
H35A H -0.085149 -0.101164 0.396948 0.052 Uiso 1 1 calc R U . . .
H35B H -0.061317 -0.041901 0.340299 0.052 Uiso 1 1 calc R U . . .
C86 C 0.02344(12) 0.36017(12) 0.52477(12) 0.0465(5) Uani 1 1 d . . . . .
H86A H 0.050101 0.316485 0.523095 0.056 Uiso 1 1 calc R U . . .
H86B H -0.009348 0.368079 0.490842 0.056 Uiso 1 1 calc R U . . .
C62 C 0.35991(12) -0.03685(14) 0.23419(12) 0.0504(6) Uani 1 1 d . . . . .
H62 H 0.342959 -0.074290 0.264251 0.060 Uiso 1 1 calc R U . . .
C84 C -0.02011(12) 0.43227(13) 0.59369(13) 0.0518(6) Uani 1 1 d . . . . .
H84A H -0.058865 0.457571 0.570778 0.062 Uiso 1 1 calc R U . . .
H84B H -0.026662 0.436169 0.637172 0.062 Uiso 1 1 calc R U . . .
C15 C 0.51809(12) -0.11167(13) 0.41433(13) 0.0527(6) Uani 1 1 d . . . . .
H15G H 0.492747 -0.128034 0.381515 0.063 Uiso 1 1 calc R U . . .
H15H H 0.566618 -0.131261 0.415561 0.063 Uiso 1 1 calc R U . . .
C124 C 0.44994(14) 0.34039(14) 0.86158(12) 0.0534(6) Uani 1 1 d . . . . .
H124 H 0.430795 0.300813 0.887974 0.064 Uiso 1 1 calc R U . . .
C117 C 0.34764(14) 0.15529(12) 0.71394(12) 0.0509(6) Uani 1 1 d . . . . .
H117 H 0.318631 0.138623 0.685791 0.061 Uiso 1 1 calc R U . . .
C136 C 0.28066(15) 0.31433(15) 0.94986(12) 0.0592(7) Uani 1 1 d . . . . .
H136 H 0.267096 0.362061 0.943901 0.071 Uiso 1 1 calc R U . . .
C49 C -0.01323(13) 0.06302(13) 0.21624(13) 0.0553(6) Uani 1 1 d . . . . .
H49 H -0.032733 0.092866 0.242154 0.066 Uiso 1 1 calc R U . . .
C114 C 0.43204(14) 0.20534(12) 0.79530(11) 0.0507(6) Uani 1 1 d . . . . .
H114 H 0.461750 0.221862 0.823024 0.061 Uiso 1 1 calc R U . . .
C121 C 0.50678(16) 0.45609(15) 0.78610(15) 0.0661(8) Uani 1 1 d . . . . .
H121 H 0.525762 0.496058 0.760124 0.079 Uiso 1 1 calc R U . . .
C115 C 0.44177(16) 0.13766(13) 0.78282(13) 0.0615(7) Uani 1 1 d . . . . .
H115 H 0.477756 0.108803 0.802320 0.074 Uiso 1 1 calc R U . . .
C41 C 0.06013(16) -0.25620(13) 0.22070(13) 0.0609(7) Uani 1 1 d . . . . .
H41 H 0.023499 -0.277943 0.202861 0.073 Uiso 1 1 calc R U . . .
C63 C 0.36022(15) -0.21675(15) 0.22839(13) 0.0625(6) Uani 1 1 d . U . . .
H63A H 0.319441 -0.200953 0.251825 0.075 Uiso 1 1 calc R U . . .
H63B H 0.404443 -0.199542 0.242917 0.075 Uiso 1 1 calc R U . . .
C130 C 0.13842(14) 0.36432(15) 0.76091(13) 0.0587(7) Uani 1 1 d . . . . .
H130 H 0.158356 0.341393 0.729891 0.070 Uiso 1 1 calc R U . . .
C56 C 0.19932(14) -0.13370(16) 0.08514(12) 0.0590(6) Uani 1 1 d . U . . .
H56 H 0.201448 -0.172385 0.117357 0.071 Uiso 0.787(18) 1 calc R U P D 1
H56A H 0.202556 -0.177619 0.111100 0.071 Uiso 0.213(18) 1 calc R U P D 2
C58 C 0.34745(15) 0.04147(15) 0.14290(14) 0.0619(7) Uani 1 1 d . . . . .
H58 H 0.322015 0.059892 0.107934 0.074 Uiso 1 1 calc R U . . .
C116 C 0.39953(16) 0.11244(13) 0.74241(13) 0.0597(7) Uani 1 1 d . . . . .
H116 H 0.406001 0.066386 0.734284 0.072 Uiso 1 1 calc R U . . .
C140 C 0.13966(17) 0.18523(15) 0.76281(12) 0.0522(7) Uani 0.847(6) 1 d D U P A 1
H14A H 0.182606 0.209554 0.743173 0.063 Uiso 0.847(6) 1 calc R U P A 1
H14B H 0.097432 0.208479 0.743722 0.063 Uiso 0.847(6) 1 calc R U P A 1
C42 C 0.10556(16) -0.29659(12) 0.25881(12) 0.0593(7) Uani 1 1 d . . . . .
H42 H 0.101103 -0.345961 0.266592 0.071 Uiso 1 1 calc R U . . .
C145 C 0.17604(17) 0.14098(13) 0.16038(12) 0.0604(7) Uani 1 1 d . . . . .
H14O H 0.127398 0.121743 0.165586 0.073 Uiso 0.279(16) 1 calc R U P E 1
H14P H 0.201676 0.122485 0.126984 0.073 Uiso 0.279(16) 1 calc R U P E 1
H14Q H 0.141735 0.103437 0.157998 0.073 Uiso 0.721(16) 1 calc R U P E 2
H14R H 0.209681 0.145180 0.124778 0.073 Uiso 0.721(16) 1 calc R U P E 2
C64 C 0.36114(19) -0.29522(17) 0.23504(17) 0.0812(8) Uani 1 1 d . U . . .
H64A H 0.410302 -0.313003 0.233566 0.097 Uiso 1 1 calc R U . . .
H64B H 0.337214 -0.317013 0.273833 0.097 Uiso 1 1 calc R U . . .
C52 C 0.2049(5) -0.0143(4) 0.0508(3) 0.0630(17) Uani 0.787(18) 1 d . U P D 1
H52 H 0.211469 0.032512 0.056486 0.076 Uiso 0.787(18) 1 calc R U P D 1
C123 C 0.50320(16) 0.37870(17) 0.88132(15) 0.0686(8) Uani 1 1 d . . . . .
H123 H 0.519981 0.365078 0.921103 0.082 Uiso 1 1 calc R U . . .
C132 C 0.29918(16) 0.20751(15) 0.91343(14) 0.0686(8) Uani 1 1 d . . . . .
H132 H 0.300168 0.180875 0.881518 0.082 Uiso 1 1 calc R U . . .
C88 C 0.13696(17) 0.36206(19) 0.32616(14) 0.0760(9) Uani 1 1 d . . . . .
H88A H 0.136504 0.392549 0.285870 0.091 Uiso 0.480(19) 1 calc R U P B 1
H88B H 0.101582 0.324457 0.327780 0.091 Uiso 0.480(19) 1 calc R U P B 1
H88C H 0.092401 0.341237 0.315836 0.091 Uiso 0.520(19) 1 calc R U P B 2
H88D H 0.156630 0.392770 0.289386 0.091 Uiso 0.520(19) 1 calc R U P B 2
C122 C 0.53215(17) 0.43640(17) 0.84391(16) 0.0738(9) Uani 1 1 d . . . . .
H122 H 0.568883 0.462206 0.857553 0.089 Uiso 1 1 calc R U . . .
C148 C 0.2400(2) 0.19118(13) 0.22655(15) 0.0735(9) Uani 1 1 d . . . . .
H14S H 0.225756 0.196533 0.268651 0.088 Uiso 0.279(16) 1 calc R U P E 1
H14T H 0.292373 0.189202 0.223881 0.088 Uiso 0.279(16) 1 calc R U P E 1
H14U H 0.284906 0.203769 0.202950 0.088 Uiso 0.721(16) 1 calc R U P E 2
H14V H 0.247607 0.190122 0.270268 0.088 Uiso 0.721(16) 1 calc R U P E 2
C59 C 0.41326(18) 0.07070(19) 0.15096(18) 0.0824(10) Uani 1 1 d . . . . .
H59 H 0.430985 0.108655 0.121819 0.099 Uiso 1 1 calc R U . . .
C18 C 0.36544(19) -0.20658(19) 0.67341(15) 0.0801(9) Uani 1 1 d . U . . .
H18A H 0.367817 -0.191889 0.713564 0.096 Uiso 0.540(17) 1 calc R U P C 1
H18B H 0.400059 -0.244529 0.670857 0.096 Uiso 0.540(17) 1 calc R U P C 1
H18C H 0.410125 -0.232370 0.682666 0.096 Uiso 0.460(17) 1 calc R U P C 2
H18D H 0.347227 -0.189824 0.710542 0.096 Uiso 0.460(17) 1 calc R U P C 2
C108 C 0.26266(19) 0.58804(14) 0.77313(15) 0.0765(8) Uani 1 1 d D U . . .
H10I H 0.233188 0.597821 0.737039 0.092 Uiso 0.43(3) 1 calc R U P F 1
H10J H 0.303302 0.620631 0.767482 0.092 Uiso 0.43(3) 1 calc R U P F 1
H10K H 0.215809 0.593085 0.793461 0.092 Uiso 0.57(3) 1 calc R U P F 2
H10L H 0.259870 0.606226 0.729119 0.092 Uiso 0.57(3) 1 calc R U P F 2
C111 C 0.31197(17) 0.50481(14) 0.84362(13) 0.0669(7) Uani 1 1 d D U . . .
H11A H 0.361004 0.522247 0.843952 0.080 Uiso 0.43(3) 1 calc R U P F 1
H11B H 0.310735 0.454467 0.861042 0.080 Uiso 0.43(3) 1 calc R U P F 1
H11C H 0.341486 0.462117 0.850200 0.080 Uiso 0.57(3) 1 calc R U P F 2
H11D H 0.272612 0.500011 0.874705 0.080 Uiso 0.57(3) 1 calc R U P F 2
C128 C 0.04119(16) 0.42603(19) 0.79369(19) 0.0816(10) Uani 1 1 d . . . . .
H128 H -0.005151 0.444703 0.788207 0.098 Uiso 1 1 calc R U . . .
C61 C 0.42563(14) -0.00743(19) 0.24174(16) 0.0701(9) Uani 1 1 d . . . . .
H61 H 0.451716 -0.024866 0.276563 0.084 Uiso 1 1 calc R U . . .
C133 C 0.31463(18) 0.1741(2) 0.97187(18) 0.0854(11) Uani 1 1 d . . . . .
H133 H 0.324810 0.125562 0.979427 0.102 Uiso 1 1 calc R U . . .
C134 C 0.31499(18) 0.2124(2) 1.01867(18) 0.0887(12) Uani 1 1 d . . . . .
H134 H 0.326804 0.190452 1.058309 0.106 Uiso 1 1 calc R U . . .
C139 C 0.1415(2) 0.10920(18) 0.75658(19) 0.0689(10) Uani 0.852(8) 1 d D U P A 1
H13A H 0.168271 0.102115 0.719098 0.083 Uiso 0.852(8) 1 calc R U P A 1
H13B H 0.093057 0.090195 0.756282 0.083 Uiso 0.852(8) 1 calc R U P A 1
C129 C 0.07170(16) 0.39471(19) 0.75256(16) 0.0757(9) Uani 1 1 d . . . . .
H129 H 0.048137 0.392503 0.716205 0.091 Uiso 1 1 calc R U . . .
C135 C 0.29833(18) 0.28187(19) 1.00787(14) 0.0763(9) Uani 1 1 d . . . . .
H135 H 0.298793 0.308090 1.040024 0.092 Uiso 1 1 calc R U . . .
C60 C 0.45227(16) 0.0454(2) 0.20005(19) 0.0807(11) Uani 1 1 d . . . . .
H60 H 0.497309 0.064737 0.204742 0.097 Uiso 1 1 calc R U . . .
C55 C 0.1845(3) -0.1482(5) 0.0294(3) 0.0650(13) Uani 0.787(18) 1 d . U P D 1
H55 H 0.178626 -0.194835 0.023008 0.078 Uiso 0.787(18) 1 calc R U P D 1
C126 C 0.14292(17) 0.40174(19) 0.85432(16) 0.0763(9) Uani 1 1 d . . . . .
H126 H 0.165614 0.405875 0.890678 0.092 Uiso 1 1 calc R U . . .
C89 C 0.2107(6) 0.3322(8) 0.3394(4) 0.063(3) Uani 0.480(19) 1 d . U P B 1
H89A H 0.217719 0.287906 0.323790 0.075 Uiso 0.480(19) 1 calc R U P B 1
H89B H 0.247962 0.365725 0.320940 0.075 Uiso 0.480(19) 1 calc R U P B 1
C19 C 0.2905(5) -0.2289(6) 0.6620(3) 0.0688(18) Uani 0.540(17) 1 d . U P C 1
H19A H 0.282228 -0.278714 0.679243 0.083 Uiso 0.540(17) 1 calc R U P C 1
H19B H 0.254423 -0.200170 0.679673 0.083 Uiso 0.540(17) 1 calc R U P C 1
C53 C 0.1885(4) -0.0263(5) -0.0071(3) 0.0762(17) Uani 0.787(18) 1 d . U P D 1
H53 H 0.184558 0.012079 -0.039329 0.091 Uiso 0.787(18) 1 calc R U P D 1
C66 C 0.3495(3) -0.2501(2) 0.13278(18) 0.1034(12) Uani 1 1 d . U . . .
H66A H 0.396529 -0.261711 0.115905 0.124 Uiso 1 1 calc R U . . .
H66B H 0.316111 -0.240753 0.099374 0.124 Uiso 1 1 calc R U . . .
C127 C 0.07613(19) 0.4319(2) 0.8448(2) 0.0976(12) Uani 1 1 d . . . . .
H127 H 0.054916 0.456672 0.874027 0.117 Uiso 1 1 calc R U . . .
C144 C 0.1259(5) 0.2024(7) 0.9962(3) 0.072(2) Uani 0.57(3) 1 d D U P G 1
H14C H 0.166776 0.171745 0.990329 0.087 Uiso 0.57(3) 1 calc R U P G 1
H14D H 0.140487 0.236570 1.021442 0.087 Uiso 0.57(3) 1 calc R U P G 1
Li2 Li 0.17249(17) -0.05759(16) 0.34413(16) 0.0332(7) Uani 1 1 d . . . . .
C54 C 0.1783(3) -0.0917(6) -0.0176(3) 0.0744(18) Uani 0.787(18) 1 d . U P D 1
H54 H 0.166857 -0.099219 -0.056981 0.089 Uiso 0.787(18) 1 calc R U P D 1
Li5 Li 0.17081(17) 0.40636(17) 0.49965(17) 0.0375(8) Uani 1 1 d . . . . .
C65 C 0.3223(2) -0.3094(2) 0.1827(2) 0.1039(11) Uani 1 1 d . U . . .
H65A H 0.270411 -0.306470 0.190073 0.125 Uiso 1 1 calc R U . . .
H65B H 0.334476 -0.355818 0.172588 0.125 Uiso 1 1 calc R U . . .
C146 C 0.1755(12) 0.2205(8) 0.1491(8) 0.072(4) Uani 0.279(16) 1 d . U P E 1
H14W H 0.191789 0.237656 0.106480 0.086 Uiso 0.279(16) 1 calc R U P E 1
H14X H 0.126275 0.236880 0.154251 0.086 Uiso 0.279(16) 1 calc R U P E 1
C138 C 0.1804(3) 0.0750(3) 0.8149(3) 0.0794(14) Uani 0.667(13) 1 d D U P A 1
H13C H 0.169922 0.024538 0.826014 0.095 Uiso 0.667(13) 1 calc R U P A 1
H13D H 0.232232 0.082102 0.810062 0.095 Uiso 0.667(13) 1 calc R U P A 1
C147 C 0.2185(12) 0.2494(7) 0.1879(7) 0.069(4) Uani 0.279(16) 1 d . U P E 1
H14Y H 0.259249 0.274686 0.165320 0.083 Uiso 0.279(16) 1 calc R U P E 1
H H 0.191264 0.281473 0.210145 0.083 Uiso 0.279(16) 1 calc R U P E 1
Li3 Li 0.23194(19) 0.03490(17) 0.25961(17) 0.0385(8) Uani 1 1 d . . . . .
Li7 Li 0.2672(2) 0.44436(17) 0.73896(17) 0.0404(8) Uani 1 1 d . . . . .
Li6 Li 0.32775(17) 0.38333(17) 0.65623(16) 0.0347(7) Uani 1 1 d . . . . .
Li1 Li 0.33000(17) -0.09588(17) 0.49940(17) 0.0356(7) Uani 1 1 d . . . . .
C137 C 0.1472(3) 0.11602(18) 0.86022(19) 0.0755(12) Uani 0.739(7) 1 d D U P A 1
H13E H 0.101258 0.095140 0.876671 0.091 Uiso 0.739(7) 1 calc R U P A 1
H13F H 0.178726 0.116556 0.894390 0.091 Uiso 0.739(7) 1 calc R U P A 1
C70 C 0.3762(3) -0.0976(5) -0.0039(2) 0.094(2) Uani 0.586(3) 1 d D U P H 1
H70A H 0.332523 -0.125749 -0.001769 0.113 Uiso 0.586(3) 1 calc R U P H 1
H70B H 0.367170 -0.051440 -0.028845 0.113 Uiso 0.586(3) 1 calc R U P H 1
C141 C 0.0378(6) 0.2023(8) 0.9306(4) 0.084(3) Uani 0.392(19) 1 d D U P G 1
H14E H -0.000821 0.236937 0.922480 0.100 Uiso 0.392(19) 1 calc R U P G 1
H14F H 0.043682 0.178446 0.894932 0.100 Uiso 0.392(19) 1 calc R U P G 1
C143 C 0.0672(2) 0.1615(3) 1.0257(2) 0.1001(16) Uani 0.841(6) 1 d D U P G 1
H14G H 0.084551 0.115679 1.046091 0.120 Uiso 0.841(6) 1 calc R U P G 1
H14H H 0.044426 0.185678 1.056967 0.120 Uiso 0.841(6) 1 calc R U P G 1
Li8 Li 0.1695(3) 0.2574(2) 0.8712(2) 0.0660(13) Uani 1 1 d . . . . .
C67A C 0.4598(4) -0.1274(6) 0.0650(5) 0.100(3) Uani 0.394(3) 1 d D U P H 2
H67A H 0.496640 -0.097591 0.077742 0.120 Uiso 0.394(3) 1 calc R U P H 2
H67B H 0.452873 -0.168624 0.097446 0.120 Uiso 0.394(3) 1 calc R U P H 2
C142 C 0.0182(4) 0.1518(6) 0.9834(3) 0.099(2) Uani 0.549(12) 1 d D U P G 1
H14I H -0.030569 0.160369 0.998509 0.119 Uiso 0.549(12) 1 calc R U P G 1
H14J H 0.021000 0.103823 0.974259 0.119 Uiso 0.549(12) 1 calc R U P G 1
Li4 Li 0.3261(3) -0.0998(3) 0.1254(2) 0.0597(11) Uani 1 1 d . . . . .
C110 C 0.2594(3) 0.5468(3) 0.8787(3) 0.0866(16) Uani 0.566(6) 1 d D U P I 1
H11E H 0.227007 0.514709 0.905998 0.104 Uiso 0.566(6) 1 calc R U P I 1
H11F H 0.285534 0.574754 0.903640 0.104 Uiso 0.566(6) 1 calc R U P I 1
C69 C 0.4325(4) -0.1314(6) -0.0319(5) 0.124(3) Uani 0.540(3) 1 d D U P H 1
H69A H 0.434344 -0.119303 -0.076765 0.149 Uiso 0.540(3) 1 calc R U P H 1
H69B H 0.432433 -0.182720 -0.018887 0.149 Uiso 0.540(3) 1 calc R U P H 1
C68A C 0.4832(7) -0.1497(7) 0.0099(4) 0.156(4) Uani 0.517(3) 1 d D U P H 2
H68A H 0.464027 -0.195815 0.005834 0.187 Uiso 0.517(3) 1 calc R U P H 2
H68B H 0.535329 -0.148995 0.003614 0.187 Uiso 0.517(3) 1 calc R U P H 2
C109 C 0.2186(4) 0.5935(4) 0.8321(3) 0.115(2) Uani 0.513(6) 1 d D U P I 1
H10M H 0.217063 0.641980 0.840144 0.138 Uiso 0.513(6) 1 calc R U P I 1
H10N H 0.169608 0.576384 0.830440 0.138 Uiso 0.513(6) 1 calc R U P I 1
C70A C 0.3789(5) -0.0528(5) -0.0039(2) 0.106(3) Uani 0.505(3) 1 d D U P H 2
H70C H 0.333278 -0.068428 -0.017145 0.127 Uiso 0.505(3) 1 calc R U P H 2
H70D H 0.377431 -0.001574 -0.005885 0.127 Uiso 0.505(3) 1 calc R U P H 2
C69A C 0.4367(6) -0.0725(8) -0.0405(5) 0.126(4) Uani 0.363(3) 1 d D U P H 2
H69C H 0.469861 -0.032966 -0.052823 0.151 Uiso 0.363(3) 1 calc R U P H 2
H69D H 0.419357 -0.087193 -0.077583 0.151 Uiso 0.363(3) 1 calc R U P H 2
C68 C 0.5049(4) -0.0848(7) 0.0057(4) 0.122(3) Uani 0.482(3) 1 d D U P H 1
H68C H 0.550271 -0.110797 0.008021 0.147 Uiso 0.482(3) 1 calc R U P H 1
H68D H 0.513048 -0.036247 -0.015235 0.147 Uiso 0.482(3) 1 calc R U P H 1
C67 C 0.4701(2) -0.0878(5) 0.0639(3) 0.103(2) Uani 0.614(3) 1 d D U P H 1
H67C H 0.483575 -0.046842 0.081832 0.123 Uiso 0.614(3) 1 calc R U P H 1
H67D H 0.484685 -0.130489 0.091483 0.123 Uiso 0.614(3) 1 calc R U P H 1
C149 C 0.3213(4) 0.6258(3) 0.8018(4) 0.098(2) Uani 0.487(6) 1 d D U P I 2
H14K H 0.355699 0.648310 0.769933 0.118 Uiso 0.487(6) 1 calc R U P I 2
H14L H 0.300234 0.662074 0.823200 0.118 Uiso 0.487(6) 1 calc R U P I 2
C150 C 0.3569(4) 0.5708(3) 0.8456(4) 0.095(2) Uani 0.434(6) 1 d D U P I 2
H15A H 0.355594 0.582731 0.886921 0.114 Uiso 0.434(6) 1 calc R U P I 2
H15B H 0.406751 0.564214 0.832269 0.114 Uiso 0.434(6) 1 calc R U P I 2
O16A O 0.1694(7) 0.1730(4) 0.8348(5) 0.099(3) Uani 0.368(11) 1 d D U P A 2
C152 C 0.2097(10) 0.1094(8) 0.8356(8) 0.125(4) Uani 0.261(7) 1 d D U P A 2
H15C H 0.203194 0.077450 0.874956 0.149 Uiso 0.261(7) 1 calc R U P A 2
H15D H 0.260801 0.119037 0.826871 0.149 Uiso 0.261(7) 1 calc R U P A 2
C1E C 0.0942(7) 0.1601(15) 0.8338(11) 0.100(4) Uani 0.153(6) 1 d D U P A 2
H1EB H 0.065723 0.203195 0.824524 0.121 Uiso 0.153(6) 1 calc R U P A 2
H1EA H 0.075085 0.129763 0.870999 0.121 Uiso 0.153(6) 1 calc R U P A 2
C1F C 0.1052(13) 0.1225(15) 0.7804(13) 0.125(5) Uani 0.148(8) 1 d D U P A 2
H1FA H 0.105963 0.156829 0.742157 0.150 Uiso 0.148(8) 1 calc R U P A 2
H1FB H 0.065326 0.090034 0.779616 0.150 Uiso 0.148(8) 1 calc R U P A 2
C1G C 0.1766(9) 0.0807(10) 0.7848(10) 0.125(4) Uani 0.333(13) 1 d D U P A 2
H1GA H 0.168400 0.029786 0.795522 0.151 Uiso 0.333(13) 1 calc R U P A 2
H1GB H 0.205741 0.090855 0.746455 0.151 Uiso 0.333(13) 1 calc R U P A 2
C153 C 0.1783(5) 0.2430(3) 0.2034(3) 0.078(2) Uani 0.721(16) 1 d . U P E 2
H15I H 0.147136 0.251998 0.238026 0.094 Uiso 0.721(16) 1 calc R U P E 2
H15J H 0.197788 0.287995 0.181887 0.094 Uiso 0.721(16) 1 calc R U P E 2
C1H C 0.1387(5) 0.2082(4) 0.1620(3) 0.081(2) Uani 0.721(16) 1 d . U P E 2
H1HA H 0.138802 0.236972 0.120862 0.098 Uiso 0.721(16) 1 calc R U P E 2
H1HB H 0.088985 0.199923 0.177197 0.098 Uiso 0.721(16) 1 calc R U P E 2
C19A C 0.3136(5) -0.2515(4) 0.6531(4) 0.0553(15) Uani 0.460(17) 1 d . U P C 2
H19C H 0.273067 -0.259743 0.682958 0.066 Uiso 0.460(17) 1 calc R U P C 2
H19D H 0.335301 -0.297076 0.649202 0.066 Uiso 0.460(17) 1 calc R U P C 2
C89A C 0.1877(6) 0.3073(4) 0.3478(4) 0.052(2) Uani 0.520(19) 1 d . U P B 2
H89C H 0.228501 0.308498 0.318345 0.062 Uiso 0.520(19) 1 calc R U P B 2
H89D H 0.165029 0.260884 0.352716 0.062 Uiso 0.520(19) 1 calc R U P B 2
C151 C 0.1122(6) 0.2275(8) 1.00295(17) 0.0687(19) Uani 0.43(3) 1 d D U P G 2
H15E H 0.129839 0.179888 1.017863 0.082 Uiso 0.43(3) 1 calc R U P G 2
H15F H 0.145967 0.261864 1.013452 0.082 Uiso 0.43(3) 1 calc R U P G 2
C1A C 0.0425(7) 0.2375(12) 1.0283(9) 0.094(3) Uani 0.159(6) 1 d D U P G 2
H1AA H 0.038905 0.218399 1.072351 0.113 Uiso 0.159(6) 1 calc R U P G 2
H1AB H 0.029158 0.287477 1.021853 0.113 Uiso 0.159(6) 1 calc R U P G 2
C1B C 0.0011(5) 0.2000(8) 0.9955(4) 0.106(3) Uani 0.451(12) 1 d D U P G 2
H1BA H -0.050307 0.205919 1.003472 0.128 Uiso 0.451(12) 1 calc R U P G 2
H1BB H 0.013634 0.149914 1.000905 0.128 Uiso 0.451(12) 1 calc R U P G 2
C1C C 0.02630(19) 0.2387(8) 0.9379(3) 0.100(2) Uani 0.608(19) 1 d D U P G 2
H1CA H 0.008306 0.287161 0.932625 0.120 Uiso 0.608(19) 1 calc R U P G 2
H1CB H 0.009859 0.216589 0.904241 0.120 Uiso 0.608(19) 1 calc R U P G 2
C52A C 0.2200(15) -0.0012(11) 0.0531(11) 0.046(3) Uani 0.213(18) 1 d . U P D 2
H52A H 0.240288 0.039222 0.063910 0.056 Uiso 0.213(18) 1 calc R U P D 2
C53A C 0.1990(12) 0.0004(11) -0.0027(8) 0.055(3) Uani 0.213(18) 1 d . U P D 2
H53A H 0.194934 0.044137 -0.028767 0.066 Uiso 0.213(18) 1 calc R U P D 2
C54A C 0.1831(12) -0.0592(14) -0.0242(9) 0.057(3) Uani 0.213(18) 1 d . U P D 2
H54A H 0.175849 -0.057060 -0.066298 0.069 Uiso 0.213(18) 1 calc R U P D 2
C55A C 0.1777(12) -0.1191(14) 0.0128(11) 0.059(3) Uani 0.213(18) 1 d . U P D 2
H55A H 0.159943 -0.157451 -0.003200 0.071 Uiso 0.213(18) 1 calc R U P D 2

loop_
_atom_site_aniso_label
_atom_site_aniso_U_11
_atom_site_aniso_U_22
_atom_site_aniso_U_33
_atom_site_aniso_U_23
_atom_site_aniso_U_13
_atom_site_aniso_U_12
Ni1 0.02249(11) 0.02024(10) 0.03681(14) -0.00489(9) -0.00466(9) 0.00084(8)
Ni3 0.02423(11) 0.01905(10) 0.03956(14) -0.00465(9) -0.00393(9) -0.00027(8)
Ni2 0.03999(14) 0.03498(13) 0.03175(14) -0.00222(10) -0.00176(11) 0.00088(10)
Ni4 0.04705(16) 0.03076(13) 0.03575(15) -0.00081(10) 0.00234(12) -0.00041(11)
O3 0.0302(6) 0.0225(6) 0.0361(7) -0.0058(5) -0.0047(5) 0.0013(5)
O11 0.0321(7) 0.0207(6) 0.0397(8) -0.0036(5) -0.0026(6) 0.0000(5)
O13 0.0390(7) 0.0289(6) 0.0369(8) -0.0009(6) -0.0013(6) 0.0030(5)
O4 0.0223(6) 0.0393(7) 0.0418(8) -0.0088(6) -0.0015(5) -0.0034(5)
O5 0.0324(7) 0.0313(7) 0.0338(7) -0.0044(5) -0.0041(6) -0.0024(5)
O2 0.0364(7) 0.0306(7) 0.0513(9) -0.0035(6) -0.0106(7) -0.0013(6)
O1 0.0260(7) 0.0334(7) 0.0538(9) -0.0077(6) -0.0062(6) 0.0036(5)
O9 0.0276(7) 0.0330(7) 0.0586(10) -0.0087(7) -0.0043(6) -0.0019(5)
O12 0.0233(6) 0.0377(7) 0.0412(8) -0.0004(6) -0.0006(6) 0.0028(5)
O10 0.0347(7) 0.0331(7) 0.0521(9) -0.0122(6) -0.0092(6) 0.0047(6)
O6 0.0653(11) 0.0313(7) 0.0457(9) 0.0019(6) -0.0055(8) 0.0011(7)
O14 0.0809(12) 0.0328(7) 0.0506(8) -0.0106(7) 0.0014(8) -0.0031(7)
C1 0.0266(9) 0.0239(8) 0.0353(10) -0.0035(7) -0.0079(7) 0.0004(6)
O7 0.1082(17) 0.0717(10) 0.0611(10) -0.0212(8) -0.0158(11) 0.0408(11)
C92 0.0244(8) 0.0210(8) 0.0460(11) -0.0112(7) -0.0017(8) 0.0014(6)
C8 0.0305(9) 0.0258(9) 0.0481(12) -0.0105(8) -0.0072(8) 0.0063(7)
C7 0.0254(8) 0.0248(8) 0.0384(11) -0.0051(7) -0.0072(7) 0.0072(7)
C112 0.0452(12) 0.0308(9) 0.0349(11) -0.0031(8) -0.0027(9) 0.0026(8)
C77 0.0266(9) 0.0229(8) 0.0389(11) -0.0052(7) -0.0059(8) 0.0002(6)
C2 0.0272(9) 0.0273(9) 0.0422(11) -0.0061(8) -0.0037(8) -0.0039(7)
C28 0.0224(8) 0.0186(7) 0.0466(12) -0.0017(7) -0.0023(8) -0.0010(6)
C91 0.0259(8) 0.0197(8) 0.0413(11) -0.0053(7) -0.0021(8) -0.0018(6)
C21 0.0229(8) 0.0225(8) 0.0372(10) -0.0051(7) -0.0032(7) 0.0019(6)
C22 0.0232(8) 0.0213(8) 0.0421(11) -0.0007(7) -0.0034(7) 0.0021(6)
O15 0.0724(11) 0.1196(17) 0.0496(10) 0.0065(10) -0.0107(9) -0.0292(11)
C4 0.0343(10) 0.0215(8) 0.0506(13) -0.0065(8) -0.0114(9) 0.0021(7)
C38 0.0394(11) 0.0330(9) 0.0324(11) -0.0032(8) -0.0075(8) -0.0028(8)
C5 0.0327(10) 0.0245(8) 0.0452(12) -0.0005(8) -0.0068(8) -0.0043(7)
C71 0.0248(8) 0.0240(8) 0.0425(11) -0.0058(7) -0.0059(8) -0.0066(6)
C97 0.0284(9) 0.0246(8) 0.0492(12) -0.0080(8) 0.0010(8) -0.0014(7)
C6 0.0274(9) 0.0267(9) 0.0394(11) -0.0023(8) -0.0024(8) 0.0001(7)
C79 0.0345(10) 0.0292(9) 0.0443(12) -0.0127(8) -0.0070(9) 0.0076(8)
C80 0.0384(11) 0.0219(8) 0.0573(14) -0.0110(8) -0.0116(10) 0.0001(7)
C98 0.0240(8) 0.0229(8) 0.0477(12) -0.0108(8) -0.0031(8) -0.0026(6)
C12 0.0266(9) 0.0369(10) 0.0417(12) -0.0046(8) -0.0038(8) 0.0043(7)
C78 0.0267(9) 0.0297(9) 0.0438(12) -0.0095(8) -0.0050(8) 0.0011(7)
O16 0.063(3) 0.0536(12) 0.0435(12) 0.0062(10) -0.0161(14) -0.0227(14)
C76 0.0308(10) 0.0244(9) 0.0518(13) -0.0031(8) -0.0073(9) -0.0037(7)
C82 0.0291(9) 0.0250(8) 0.0471(12) -0.0062(8) -0.0008(8) 0.0025(7)
C27 0.0259(9) 0.0263(9) 0.0533(13) -0.0079(8) -0.0024(8) 0.0001(7)
C33 0.0293(9) 0.0250(8) 0.0452(12) -0.0033(8) 0.0009(8) 0.0020(7)
C45 0.0386(11) 0.0319(10) 0.0421(12) 0.0019(8) -0.0094(9) -0.0063(8)
C93 0.0357(10) 0.0325(10) 0.0510(13) -0.0128(9) -0.0047(9) -0.0025(8)
C32 0.0369(11) 0.0275(9) 0.0571(14) -0.0041(9) 0.0099(10) 0.0033(8)
C75 0.0390(11) 0.0302(10) 0.0556(14) 0.0057(9) -0.0118(10) -0.0085(8)
O8 0.0653(11) 0.137(2) 0.0642(11) -0.0209(13) 0.0027(10) 0.0197(13)
C57 0.0393(11) 0.0436(11) 0.0414(12) -0.0065(9) 0.0047(9) 0.0049(9)
C29 0.0308(10) 0.0302(9) 0.0493(13) -0.0006(8) -0.0044(9) 0.0019(7)
C119 0.0454(12) 0.0372(11) 0.0451(13) -0.0104(9) -0.0057(10) 0.0061(9)
C26 0.0321(10) 0.0285(9) 0.0635(15) -0.0129(9) -0.0049(10) -0.0037(8)
C9 0.0390(11) 0.0392(11) 0.0520(14) -0.0204(10) -0.0125(10) 0.0099(9)
C11 0.0321(10) 0.0484(12) 0.0443(13) -0.0037(10) 0.0015(9) 0.0122(9)
C74 0.0402(12) 0.0473(12) 0.0446(13) 0.0057(10) -0.0053(10) -0.0180(9)
C39 0.0416(11) 0.0337(10) 0.0323(11) -0.0021(8) -0.0045(9) -0.0038(8)
C34 0.0287(10) 0.0401(11) 0.0513(13) -0.0119(9) -0.0046(9) -0.0065(8)
C23 0.0294(9) 0.0285(9) 0.0468(12) -0.0069(8) 0.0015(8) -0.0002(7)
C113 0.0482(12) 0.0330(10) 0.0379(12) -0.0024(8) 0.0030(9) 0.0041(9)
C100 0.0319(10) 0.0266(9) 0.0730(16) -0.0055(10) -0.0017(10) 0.0034(8)
C37 0.0259(9) 0.0412(10) 0.0411(12) -0.0089(9) 0.0019(8) -0.0050(8)
C107 0.0308(10) 0.0361(10) 0.0510(13) 0.0003(9) -0.0034(9) 0.0062(8)
C103 0.0330(10) 0.0282(9) 0.0560(14) -0.0082(9) 0.0045(9) -0.0013(8)
C99 0.0272(9) 0.0259(9) 0.0584(14) -0.0056(9) -0.0006(9) -0.0008(7)
C44 0.0422(11) 0.0353(10) 0.0374(12) -0.0034(8) -0.0070(9) -0.0042(8)
C81 0.0306(10) 0.0275(9) 0.0550(13) -0.0031(9) -0.0038(9) -0.0038(7)
C36 0.0277(10) 0.0345(10) 0.0594(14) -0.0066(9) 0.0018(9) -0.0008(8)
C50 0.0399(11) 0.0379(11) 0.0522(14) -0.0045(10) -0.0112(10) 0.0005(9)
C73 0.0314(10) 0.0547(13) 0.0476(14) -0.0078(10) 0.0026(9) -0.0127(9)
C3 0.0279(9) 0.0312(9) 0.0502(13) -0.0126(9) -0.0044(8) 0.0033(7)
C13 0.0376(11) 0.0339(10) 0.0561(14) -0.0079(9) -0.0054(10) -0.0052(8)
C105 0.0304(10) 0.0336(10) 0.0554(14) -0.0076(9) -0.0004(9) -0.0006(8)
C120 0.0522(14) 0.0388(11) 0.0581(15) -0.0105(10) -0.0084(11) -0.0014(10)
C87 0.0445(13) 0.0440(12) 0.0612(16) -0.0088(11) -0.0176(11) 0.0050(10)
C104 0.0273(9) 0.0379(10) 0.0409(12) -0.0028(9) 0.0024(8) 0.0044(8)
C31 0.0303(10) 0.0317(10) 0.0741(17) 0.0039(10) 0.0106(10) 0.0086(8)
C96 0.0350(11) 0.0302(10) 0.0601(14) -0.0126(9) 0.0115(10) -0.0083(8)
C10 0.0457(12) 0.0502(12) 0.0412(12) -0.0170(10) -0.0064(10) 0.0193(10)
C51 0.0450(12) 0.0617(12) 0.0368(10) -0.0059(8) -0.0018(9) 0.0083(10)
C72 0.0283(9) 0.0368(10) 0.0451(12) -0.0043(9) -0.0052(8) -0.0039(8)
C125 0.0450(12) 0.0406(11) 0.0436(13) -0.0031(9) 0.0042(10) -0.0070(9)
C90 0.0455(13) 0.0374(11) 0.0682(17) -0.0199(11) -0.0084(11) 0.0104(9)
C24 0.0292(10) 0.0389(11) 0.0605(15) -0.0079(10) 0.0064(9) -0.0009(8)
C17 0.0496(13) 0.0477(13) 0.0580(16) -0.0094(11) -0.0211(12) 0.0037(10)
C47 0.0521(14) 0.0559(14) 0.0530(15) 0.0090(12) -0.0210(12) -0.0059(11)
C48 0.0492(14) 0.0474(14) 0.080(2) 0.0043(13) -0.0220(14) 0.0067(11)
C43 0.0632(15) 0.0342(11) 0.0485(14) 0.0035(10) -0.0146(12) -0.0012(10)
C20 0.0464(13) 0.0316(10) 0.0698(13) 0.0002(10) -0.0052(10) -0.0076(9)
C94 0.0316(11) 0.0486(12) 0.0662(16) -0.0239(12) -0.0096(10) -0.0040(9)
C25 0.0277(10) 0.0334(10) 0.0740(17) -0.0089(10) 0.0022(10) -0.0069(8)
C106 0.0261(10) 0.0513(12) 0.0524(14) -0.0042(10) -0.0037(9) 0.0016(9)
C83 0.0348(11) 0.0356(10) 0.0616(15) -0.0107(10) -0.0032(10) 0.0050(8)
C46 0.0489(13) 0.0428(12) 0.0460(13) -0.0001(10) -0.0127(10) -0.0046(10)
C118 0.0498(13) 0.0331(10) 0.0419(12) -0.0041(9) -0.0028(10) 0.0039(9)
C131 0.0491(13) 0.0481(13) 0.0455(14) 0.0077(10) 0.0036(11) -0.0013(10)
C16 0.0312(10) 0.0403(11) 0.0658(16) -0.0097(11) -0.0082(10) 0.0110(9)
C40 0.0597(15) 0.0407(12) 0.0490(14) -0.0013(10) -0.0193(12) -0.0096(10)
C85 0.0343(11) 0.0464(13) 0.0748(18) -0.0045(12) 0.0019(11) -0.0046(9)
C102 0.0321(11) 0.0386(11) 0.0751(17) -0.0104(11) 0.0115(11) -0.0016(9)
C30 0.0303(10) 0.0396(11) 0.0676(16) 0.0028(11) -0.0111(10) 0.0059(8)
C101 0.0294(10) 0.0347(11) 0.0888(19) -0.0115(11) 0.0073(11) 0.0037(8)
C95 0.0287(10) 0.0398(11) 0.0746(17) -0.0257(11) 0.0050(10) -0.0093(8)
C14 0.0356(11) 0.0503(13) 0.0615(16) -0.0077(11) -0.0022(10) -0.0030(10)
C35 0.0246(9) 0.0532(13) 0.0521(14) -0.0080(10) -0.0064(9) -0.0022(9)
C86 0.0332(11) 0.0390(11) 0.0684(16) -0.0110(11) -0.0065(10) -0.0069(9)
C62 0.0397(12) 0.0580(14) 0.0542(15) -0.0121(12) -0.0035(10) 0.0118(10)
C84 0.0378(12) 0.0512(13) 0.0665(17) -0.0110(12) -0.0016(11) 0.0041(10)
C15 0.0359(12) 0.0507(13) 0.0737(18) -0.0190(12) 0.0044(11) 0.0016(10)
C124 0.0573(15) 0.0521(14) 0.0531(15) -0.0131(11) -0.0116(12) 0.0092(11)
C117 0.0659(16) 0.0396(12) 0.0492(14) -0.0132(10) -0.0024(12) 0.0047(11)
C136 0.0670(17) 0.0634(16) 0.0429(15) 0.0052(12) -0.0078(12) -0.0124(13)
C49 0.0488(14) 0.0423(12) 0.0747(18) -0.0079(12) -0.0106(13) 0.0068(10)
C114 0.0615(15) 0.0417(12) 0.0500(14) -0.0095(10) -0.0100(12) 0.0130(11)
C121 0.0645(18) 0.0534(15) 0.082(2) -0.0141(14) -0.0134(15) -0.0133(13)
C115 0.0773(19) 0.0443(13) 0.0626(17) -0.0085(12) -0.0080(14) 0.0241(13)
C41 0.0807(19) 0.0422(13) 0.0596(17) -0.0011(11) -0.0287(14) -0.0178(12)
C63 0.0542(15) 0.0688(13) 0.0634(11) -0.0068(11) -0.0080(13) 0.0057(13)
C130 0.0467(14) 0.0725(17) 0.0566(16) -0.0104(13) 0.0009(12) -0.0162(12)
C56 0.0589(15) 0.0732(12) 0.0488(12) -0.0206(11) -0.0072(12) 0.0038(13)
C58 0.0559(16) 0.0621(16) 0.0626(18) 0.0002(13) 0.0127(13) -0.0055(13)
C116 0.086(2) 0.0371(12) 0.0583(16) -0.0163(11) -0.0031(14) 0.0138(12)
C140 0.0522(16) 0.0565(11) 0.0480(11) -0.0067(10) -0.0128(13) -0.0050(12)
C42 0.0824(19) 0.0330(11) 0.0606(17) 0.0026(11) -0.0200(14) -0.0144(11)
C145 0.082(2) 0.0458(13) 0.0488(15) 0.0058(11) -0.0055(14) -0.0033(13)
C64 0.074(2) 0.0666(12) 0.0990(18) -0.0037(12) -0.0020(16) -0.0027(16)
C52 0.069(5) 0.0794(16) 0.0362(15) 0.0007(14) -0.002(2) 0.009(2)
C123 0.0693(19) 0.079(2) 0.0636(19) -0.0256(16) -0.0244(15) 0.0136(16)
C132 0.0759(19) 0.0525(15) 0.0654(19) 0.0202(13) 0.0130(15) 0.0037(13)
C88 0.070(2) 0.102(2) 0.0606(19) -0.0253(17) -0.0172(15) 0.0219(18)
C122 0.0675(19) 0.0705(19) 0.092(2) -0.0318(18) -0.0254(17) -0.0046(15)
C148 0.120(3) 0.0329(12) 0.0667(19) -0.0019(12) -0.0228(18) -0.0048(14)
C59 0.063(2) 0.082(2) 0.102(3) -0.023(2) 0.035(2) -0.0273(17)
C18 0.081(2) 0.093(2) 0.0593(18) 0.0118(16) -0.0173(14) -0.0156(16)
C108 0.113(2) 0.0410(11) 0.0797(15) -0.0207(11) -0.0160(14) 0.0134(13)
C111 0.098(2) 0.0531(12) 0.0530(12) -0.0180(10) -0.0037(12) 0.0088(12)
C128 0.0398(15) 0.087(2) 0.105(3) 0.022(2) 0.0009(17) -0.0003(15)
C61 0.0391(14) 0.103(2) 0.077(2) -0.0406(19) -0.0054(14) 0.0178(15)
C133 0.072(2) 0.077(2) 0.089(3) 0.035(2) -0.0013(19) 0.0023(17)
C134 0.065(2) 0.106(3) 0.075(2) 0.049(2) -0.0214(17) -0.0224(18)
C139 0.066(2) 0.0598(14) 0.0824(17) -0.0171(14) -0.0024(17) 0.0028(16)
C129 0.0435(15) 0.107(3) 0.070(2) 0.0071(18) -0.0075(14) -0.0197(16)
C135 0.077(2) 0.099(2) 0.0475(17) 0.0062(16) -0.0129(15) -0.0243(18)
C60 0.0366(14) 0.112(3) 0.106(3) -0.060(2) 0.0147(17) -0.0078(16)
C55 0.059(2) 0.089(3) 0.052(2) -0.025(2) -0.0134(19) 0.012(2)
C126 0.0611(18) 0.101(2) 0.075(2) -0.0371(19) -0.0084(15) 0.0210(17)
C89 0.055(4) 0.071(6) 0.068(4) -0.030(4) 0.000(3) 0.007(4)
C19 0.065(3) 0.066(4) 0.0686(15) 0.006(3) 0.006(3) -0.006(3)
C53 0.090(4) 0.097(3) 0.0375(14) -0.001(2) -0.008(2) 0.009(4)
C66 0.138(3) 0.0902(19) 0.0938(16) -0.0437(13) -0.041(2) 0.052(2)
C127 0.065(2) 0.111(3) 0.123(3) -0.042(3) 0.001(2) 0.028(2)
C144 0.075(3) 0.088(4) 0.049(2) 0.001(2) -0.0039(19) -0.014(3)
Li2 0.0297(16) 0.0310(16) 0.0389(19) -0.0060(13) -0.0011(13) -0.0035(12)
C54 0.068(3) 0.107(5) 0.0493(17) -0.017(2) -0.013(2) 0.009(4)
Li5 0.0264(16) 0.0333(16) 0.054(2) -0.0084(15) -0.0060(15) -0.0007(13)
C65 0.081(2) 0.0906(16) 0.153(3) -0.0535(17) -0.023(2) 0.0103(18)
C146 0.088(9) 0.066(6) 0.057(7) 0.005(5) -0.012(6) 0.007(6)
C138 0.073(3) 0.0504(16) 0.107(3) 0.0123(16) -0.013(2) -0.0152(17)
C147 0.095(9) 0.051(5) 0.060(7) -0.002(5) -0.021(6) -0.005(6)
Li3 0.0377(18) 0.0331(17) 0.043(2) -0.0020(14) -0.0019(15) -0.0029(14)
Li7 0.048(2) 0.0303(16) 0.043(2) -0.0086(15) -0.0009(16) 0.0023(14)
Li6 0.0293(16) 0.0313(16) 0.0417(19) -0.0026(14) 0.0012(14) 0.0039(12)
Li1 0.0280(16) 0.0312(16) 0.049(2) -0.0079(14) -0.0075(14) 0.0036(12)
C137 0.087(3) 0.0594(17) 0.0714(14) 0.0178(11) -0.0230(18) -0.0219(17)
C70 0.074(2) 0.148(6) 0.061(2) -0.017(3) 0.006(2) 0.009(4)
C141 0.070(3) 0.094(5) 0.082(3) 0.003(3) -0.016(3) -0.017(3)
C143 0.092(3) 0.115(3) 0.080(2) 0.0217(19) -0.0094(18) -0.037(2)
Li8 0.087(3) 0.060(3) 0.047(3) 0.001(2) 0.000(2) -0.028(2)
C67A 0.059(4) 0.137(8) 0.104(4) -0.020(4) -0.004(4) 0.013(4)
C142 0.086(3) 0.114(4) 0.089(3) 0.007(3) -0.007(2) -0.035(3)
Li4 0.062(3) 0.068(3) 0.049(3) -0.011(2) 0.002(2) 0.019(2)
C110 0.107(4) 0.093(3) 0.0698(14) -0.0440(18) 0.000(2) 0.013(2)
C69 0.127(5) 0.151(7) 0.104(5) -0.057(5) 0.013(4) 0.026(5)
C68A 0.126(7) 0.197(8) 0.149(6) -0.052(5) 0.029(5) 0.062(5)
C109 0.137(4) 0.108(4) 0.107(3) -0.041(3) -0.001(2) 0.058(3)
C70A 0.099(5) 0.145(7) 0.071(3) -0.014(4) -0.004(3) 0.020(4)
C69A 0.114(7) 0.183(8) 0.078(3) -0.020(5) 0.030(4) -0.011(6)
C68 0.068(2) 0.166(7) 0.127(5) -0.013(5) 0.022(3) 0.008(4)
C67 0.0688(16) 0.138(6) 0.103(3) -0.024(4) -0.004(2) -0.007(4)
C149 0.147(4) 0.0480(13) 0.106(4) -0.0278(18) -0.017(3) -0.016(2)
C150 0.119(4) 0.085(3) 0.090(4) -0.033(2) -0.026(3) -0.014(2)
O16A 0.105(5) 0.051(3) 0.139(6) -0.003(3) -0.019(5) -0.036(3)
C152 0.141(6) 0.133(7) 0.107(8) -0.046(7) -0.005(6) 0.031(6)
C1E 0.100(4) 0.107(9) 0.100(9) -0.026(7) -0.027(7) -0.020(5)
C1F 0.138(7) 0.127(10) 0.119(8) -0.047(7) -0.008(6) -0.039(6)
C1G 0.140(8) 0.117(7) 0.125(8) -0.042(6) 0.022(6) -0.040(5)
C153 0.115(5) 0.043(2) 0.077(4) -0.006(2) -0.028(3) 0.024(3)
C1H 0.107(5) 0.066(3) 0.072(4) -0.010(3) -0.023(3) 0.030(3)
C19A 0.063(3) 0.039(3) 0.061(3) -0.003(2) 0.006(2) 0.013(2)
C89A 0.065(5) 0.037(3) 0.057(4) -0.017(3) -0.007(3) -0.004(3)
C151 0.078(2) 0.079(5) 0.0497(15) -0.010(3) -0.007(2) -0.008(3)
C1A 0.095(4) 0.103(6) 0.084(3) -0.019(5) 0.013(2) 0.007(4)
C1B 0.074(3) 0.128(5) 0.113(4) -0.014(3) 0.017(2) -0.024(4)
C1C 0.0744(14) 0.129(5) 0.089(3) 0.005(3) -0.023(2) 0.014(3)
C52A 0.033(7) 0.076(3) 0.028(4) 0.001(2) -0.013(4) 0.009(6)
C53A 0.058(7) 0.068(5) 0.040(4) -0.007(4) -0.028(5) -0.007(6)
C54A 0.054(7) 0.064(6) 0.057(4) -0.014(3) -0.009(6) -0.003(7)
C55A 0.056(8) 0.068(5) 0.054(4) -0.011(3) -0.015(6) -0.007(6)

loop_
_atom_type_symbol
_atom_type_description
_atom_type_scat_dispersion_real
_atom_type_scat_dispersion_imag
_atom_type_scat_source
C C 0.0033 0.0016 'International Tables Vol C Tables 4.2.6.8 and 6.1.1.4'
H H 0.0000 0.0000 'International Tables Vol C Tables 4.2.6.8 and 6.1.1.4'
Li Li -0.0003 0.0001 'International Tables Vol C Tables 4.2.6.8 and 6.1.1.4'
Ni Ni 0.3393 1.1124 'International Tables Vol C Tables 4.2.6.8 and 6.1.1.4'
O O 0.0106 0.0060 'International Tables Vol C Tables 4.2.6.8 and 6.1.1.4'

loop_
_exptl_crystal_face_index_h
_exptl_crystal_face_index_k
_exptl_crystal_face_index_l
_exptl_crystal_face_perp_dist
-1 0 0 0.0914
1 0 0 0.1041
0 1 0 0.0544
0 -1 0 0.0926
-1 -1 1 0.0747
-1 0 1 0.0703
-1 1 1 0.0659
1 -1 -1 0.1154
1 0 -1 0.0805
1 1 -1 0.0512
0 0 1 0.0131
0 0 -1 0.0325
1 -1 1 0.0982
-1 1 -1 0.0739
0 -1 -1 0.0901
0 1 1 0.0532
-1 0 -1 0.0894
1 0 1 0.0876
-1 -1 -1 0.0749
-9 -23 8 0.0703

loop_
_geom_angle_atom_site_label_1
_geom_angle_atom_site_label_2
_geom_angle_atom_site_label_3
_geom_angle
_geom_angle_site_symmetry_1
_geom_angle_site_symmetry_3
_geom_angle_publ_flag
O3 Ni1 C1 105.93(7) . . ?
O3 Ni1 Li2 49.36(8) . . ?
O3 Ni1 Li1 148.37(9) . . ?
C1 Ni1 Li2 67.40(9) . . ?
C1 Ni1 Li1 59.75(9) . . ?
C7 Ni1 O3 148.08(6) . . ?
C7 Ni1 C1 105.37(8) . . ?
C7 Ni1 C21 106.26(8) . . ?
C7 Ni1 Li2 143.60(9) . . ?
C7 Ni1 Li1 57.97(9) . . ?
C21 Ni1 O3 42.54(7) . . ?
C21 Ni1 C1 148.34(8) . . ?
C21 Ni1 Li2 86.24(9) . . ?
C21 Ni1 Li1 143.07(9) . . ?
Li2 Ni1 Li1 127.15(10) . . ?
O11 Ni3 C77 106.72(7) . . ?
O11 Ni3 Li5 148.20(9) . . ?
O11 Ni3 Li6 49.02(8) . . ?
C77 Ni3 Li5 59.51(9) . . ?
C77 Ni3 Li6 67.93(9) . . ?
C91 Ni3 O11 42.39(7) . . ?
C91 Ni3 C77 148.99(8) . . ?
C91 Ni3 Li5 142.61(9) . . ?
C91 Ni3 Li6 86.05(9) . . ?
C71 Ni3 O11 148.14(6) . . ?
C71 Ni3 C77 104.62(8) . . ?
C71 Ni3 C91 106.38(8) . . ?
C71 Ni3 Li5 57.64(10) . . ?
C71 Ni3 Li6 144.73(9) . . ?
Li6 Ni3 Li5 127.43(11) . . ?
O5 Ni2 C57 105.65(8) . . ?
O5 Ni2 Li3 46.58(9) . . ?
O5 Ni2 Li4 145.14(11) . . ?
C38 Ni2 O5 42.44(7) . . ?
C38 Ni2 C57 148.09(9) . . ?
C38 Ni2 Li3 84.47(10) . . ?
C38 Ni2 Li4 143.47(13) . . ?
C57 Ni2 Li3 66.22(10) . . ?
C57 Ni2 Li4 59.93(13) . . ?
C51 Ni2 O5 146.56(9) . . ?
C51 Ni2 C38 104.32(10) . . ?
C51 Ni2 C57 107.48(10) . . ?
C51 Ni2 Li3 151.24(11) . . ?
C51 Ni2 Li4 60.78(13) . . ?
Li4 Ni2 Li3 125.43(14) . . ?
O13 Ni4 C125 105.33(8) . . ?
O13 Ni4 Li7 45.81(9) . . ?
O13 Ni4 Li8 144.30(12) . . ?
C112 Ni4 O13 42.41(7) . . ?
C112 Ni4 C125 147.73(9) . . ?
C112 Ni4 Li7 83.16(10) . . ?
C112 Ni4 Li8 143.82(14) . . ?
C125 Ni4 Li7 67.29(10) . . ?
C125 Ni4 Li8 59.61(14) . . ?
C131 Ni4 O13 146.88(9) . . ?
C131 Ni4 C112 104.59(10) . . ?
C131 Ni4 C125 107.58(10) . . ?
C131 Ni4 Li7 151.50(11) . . ?
C131 Ni4 Li8 61.03(14) . . ?
Li8 Ni4 Li7 126.15(15) . . ?
Ni1 O3 Li2 82.78(11) . . ?
C21 O3 Ni1 68.37(9) . . ?
C21 O3 Li2 134.31(15) . . ?
C21 O3 Li3 134.85(15) . . ?
Li3 O3 Ni1 153.44(12) . . ?
Li3 O3 Li2 84.31(15) . . ?
Ni3 O11 Li6 83.06(12) . . ?
C91 O11 Ni3 68.46(9) . . ?
C91 O11 Li7 134.62(15) . . ?
C91 O11 Li6 135.16(15) . . ?
Li7 O11 Ni3 153.10(13) . . ?
Li7 O11 Li6 84.21(15) . . ?
C112 O13 Ni4 68.48(11) . . ?
C112 O13 Li7 138.23(17) . . ?
C112 O13 Li6 129.25(16) . . ?
Li7 O13 Ni4 87.71(13) . . ?
Li6 O13 Ni4 154.81(13) . . ?
Li6 O13 Li7 86.04(16) . . ?
C34 O4 C37 104.55(14) . . ?
C34 O4 Li2 132.61(16) . . ?
C37 O4 Li2 122.82(15) . . ?
C38 O5 Ni2 68.30(10) . . ?
C38 O5 Li2 129.74(16) . . ?
C38 O5 Li3 139.15(16) . . ?
Li2 O5 Ni2 154.24(12) . . ?
Li2 O5 Li3 85.97(15) . . ?
Li3 O5 Ni2 86.72(12) . . ?
C17 O2 Li1 122.15(16) . . ?
C20 O2 C17 108.95(18) . . ?
C20 O2 Li1 123.52(16) . . ?
C13 O1 Li1 119.78(15) . . ?
C16 O1 C13 108.97(16) . . ?
C16 O1 Li1 119.63(16) . . ?
C83 O9 Li5 120.16(16) . . ?
C86 O9 C83 109.39(16) . . ?
C86 O9 Li5 119.03(15) . . ?
C107 O12 C104 104.31(14) . . ?
C107 O12 Li6 132.73(16) . . ?
C104 O12 Li6 122.94(15) . . ?
C87 O10 C90 108.76(17) . . ?
C87 O10 Li5 123.03(16) . . ?
C90 O10 Li5 122.85(16) . . ?
C145 O6 Li3 125.39(18) . . ?
C148 O6 C145 106.61(19) . . ?
C148 O6 Li3 127.55(19) . . ?
C108 O14 C111 106.1(2) . . ?
C108 O14 Li7 129.2(2) . . ?
C111 O14 Li7 123.01(18) . . ?
Ni1 C1 Li2 67.59(9) . . ?
Ni1 C1 Li1 73.43(10) . . ?
C2 C1 Ni1 120.55(13) . . ?
C2 C1 Li2 110.56(15) . . ?
C2 C1 Li1 89.51(14) . . ?
C6 C1 Ni1 126.05(14) . . ?
C6 C1 C2 113.36(16) . . ?
C6 C1 Li2 92.78(13) . . ?
C6 C1 Li1 109.94(16) . . ?
Li1 C1 Li2 141.02(13) . . ?
C63 O7 Li4 126.8(2) . . ?
C66 O7 C63 109.1(3) . . ?
C66 O7 Li4 121.4(2) . . ?
C97 C92 C91 122.15(17) . . ?
C97 C92 C93 118.10(18) . . ?
C93 C92 C91 119.75(18) . . ?
C7 C8 H8 118.5 . . ?
C7 C8 Li1 55.54(11) . . ?
C9 C8 H8 118.5 . . ?
C9 C8 C7 123.0(2) . . ?
C9 C8 Li1 121.89(16) . . ?
Li1 C8 H8 92.3 . . ?
Ni1 C7 Li1 76.52(11) . . ?
C8 C7 Ni1 125.19(15) . . ?
C8 C7 C12 114.11(18) . . ?
C8 C7 Li1 93.29(14) . . ?
C12 C7 Ni1 120.62(14) . . ?
C12 C7 Li1 104.43(15) . . ?
O13 C112 Ni4 69.12(11) . . ?
O13 C112 C119 114.91(17) . . ?
O13 C112 C113 114.60(18) . . ?
C119 C112 Ni4 116.47(15) . . ?
C113 C112 Ni4 111.72(15) . . ?
C113 C112 C119 119.71(18) . . ?
Ni3 C77 Li5 73.78(10) . . ?
Ni3 C77 Li6 67.26(9) . . ?
C78 C77 Ni3 125.93(14) . . ?
C78 C77 Li5 110.55(16) . . ?
C78 C77 Li6 93.33(13) . . ?
C82 C77 Ni3 120.77(13) . . ?
C82 C77 C78 113.29(16) . . ?
C82 C77 Li5 87.96(14) . . ?
C82 C77 Li6 110.94(15) . . ?
Li5 C77 Li6 141.03(13) . . ?
C1 C2 H2 118.2 . . ?
C1 C2 Li1 59.12(12) . . ?
C3 C2 C1 123.69(18) . . ?
C3 C2 H2 118.2 . . ?
C3 C2 Li1 122.03(16) . . ?
Li1 C2 H2 89.0 . . ?
C33 C28 C21 122.40(17) . . ?
C33 C28 C29 117.79(17) . . ?
C29 C28 C21 119.81(18) . . ?
O11 C91 Ni3 69.15(9) . . ?
O11 C91 C92 115.20(15) . . ?
O11 C91 C98 114.64(16) . . ?
C92 C91 Ni3 119.05(13) . . ?
C98 C91 Ni3 111.76(12) . . ?
C98 C91 C92 117.82(14) . . ?
O3 C21 Ni1 69.09(9) . . ?
O3 C21 C28 115.20(15) . . ?
O3 C21 C22 114.78(15) . . ?
C28 C21 Ni1 118.91(13) . . ?
C22 C21 Ni1 111.75(12) . . ?
C22 C21 C28 117.86(14) . . ?
C27 C22 C21 122.36(17) . . ?
C23 C22 C21 120.62(17) . . ?
C23 C22 C27 117.02(17) . . ?
C144 O15 C141 102.9(5) . . ?
C144 O15 Li8 119.6(5) . . ?
C141 O15 Li8 118.9(6) . . ?
C151 O15 Li8 131.3(5) . . ?
C151 O15 C1C 99.4(5) . . ?
C1C O15 Li8 128.9(3) . . ?
C5 C4 H4 120.6 . . ?
C3 C4 H4 120.6 . . ?
C3 C4 C5 118.76(17) . . ?
O5 C38 Ni2 69.26(10) . . ?
O5 C38 C45 114.76(16) . . ?
O5 C38 C39 115.10(16) . . ?
C45 C38 Ni2 116.68(14) . . ?
C39 C38 Ni2 111.58(14) . . ?
C39 C38 C45 119.38(17) . . ?
C4 C5 H5 119.9 . . ?
C4 C5 C6 120.22(18) . . ?
C6 C5 H5 119.9 . . ?
Ni3 C71 Li5 77.04(12) . . ?
C76 C71 Ni3 125.20(15) . . ?
C76 C71 C72 113.79(19) . . ?
C76 C71 Li5 92.80(14) . . ?
C72 C71 Ni3 120.89(14) . . ?
C72 C71 Li5 105.00(15) . . ?
C92 C97 H97 119.5 . . ?
C92 C97 C96 121.0(2) . . ?
C96 C97 H97 119.5 . . ?
C1 C6 H6 118.2 . . ?
C5 C6 C1 123.65(18) . . ?
C5 C6 H6 118.2 . . ?
C80 C79 H79 119.7 . . ?
C80 C79 C78 120.62(18) . . ?
C78 C79 H79 119.7 . . ?
C79 C80 H80 120.4 . . ?
C79 C80 C81 119.12(17) . . ?
C81 C80 H80 120.4 . . ?
C103 C98 C91 120.99(17) . . ?
C103 C98 C99 116.74(17) . . ?
C99 C98 C91 122.28(18) . . ?
C7 C12 H12 118.5 . . ?
C11 C12 C7 123.09(19) . . ?
C11 C12 H12 118.5 . . ?
C77 C78 H78 118.3 . . ?
C79 C78 C77 123.36(18) . . ?
C79 C78 H78 118.3 . . ?
C140 O16 Li8 129.2(3) . . ?
C137 O16 C140 109.6(3) . . ?
C137 O16 Li8 112.7(3) . . ?
C71 C76 H76 118.5 . . ?
C71 C76 Li5 55.91(11) . . ?
C75 C76 C71 123.1(2) . . ?
C75 C76 H76 118.5 . . ?
C75 C76 Li5 121.16(16) . . ?
Li5 C76 H76 92.6 . . ?
C77 C82 H82 118.1 . . ?
C77 C82 Li5 60.36(12) . . ?
C81 C82 C77 123.83(18) . . ?
C81 C82 H82 118.1 . . ?
C81 C82 Li5 121.23(16) . . ?
Li5 C82 H82 88.5 . . ?
C22 C27 H27 119.2 . . ?
C26 C27 C22 121.54(19) . . ?
C26 C27 H27 119.2 . . ?
C28 C33 H33 119.5 . . ?
C32 C33 C28 121.0(2) . . ?
C32 C33 H33 119.5 . . ?
C50 C45 C38 120.13(19) . . ?
C50 C45 C46 118.0(2) . . ?
C46 C45 C38 121.8(2) . . ?
C92 C93 H93 119.6 . . ?
C94 C93 C92 120.7(2) . . ?
C94 C93 H93 119.6 . . ?
C33 C32 H32 119.7 . . ?
C31 C32 C33 120.6(2) . . ?
C31 C32 H32 119.7 . . ?
C76 C75 H75 119.6 . . ?
C76 C75 C74 120.8(2) . . ?
C74 C75 H75 119.6 . . ?
C70 O8 Li4 123.8(3) . . ?
C70 O8 C67 111.1(4) . . ?
C67A O8 Li4 117.4(5) . . ?
C70A O8 C67A 117.1(5) . . ?
C70A O8 Li4 124.8(4) . . ?
C67 O8 Li4 123.3(3) . . ?
Ni2 C57 Li3 69.64(10) . . ?
Ni2 C57 Li4 72.56(14) . . ?
C62 C57 Ni2 121.35(18) . . ?
C62 C57 Li3 86.94(16) . . ?
C62 C57 Li4 105.43(19) . . ?
C58 C57 Ni2 124.32(19) . . ?
C58 C57 C62 114.0(2) . . ?
C58 C57 Li3 109.38(18) . . ?
C58 C57 Li4 99.1(2) . . ?
Li4 C57 Li3 141.13(18) . . ?
C28 C29 H29 119.5 . . ?
C30 C29 C28 121.0(2) . . ?
C30 C29 H29 119.5 . . ?
C120 C119 C112 120.1(2) . . ?
C124 C119 C112 122.3(2) . . ?
C124 C119 C120 117.7(2) . . ?
C27 C26 H26 119.7 . . ?
C25 C26 C27 120.5(2) . . ?
C25 C26 H26 119.7 . . ?
C8 C9 H9 119.6 . . ?
C10 C9 C8 120.9(2) . . ?
C10 C9 H9 119.6 . . ?
C12 C11 H11 119.9 . . ?
C10 C11 C12 120.3(2) . . ?
C10 C11 H11 119.9 . . ?
C75 C74 H74 120.7 . . ?
C75 C74 C73 118.7(2) . . ?
C73 C74 H74 120.7 . . ?
C44 C39 C38 120.01(18) . . ?
C40 C39 C38 122.99(19) . . ?
C40 C39 C44 116.98(19) . . ?
O4 C34 H34A 110.7 . . ?
O4 C34 H34B 110.7 . . ?
O4 C34 C35 105.25(16) . . ?
H34A C34 H34B 108.8 . . ?
C35 C34 H34A 110.7 . . ?
C35 C34 H34B 110.7 . . ?
C22 C23 H23 119.3 . . ?
C24 C23 C22 121.32(19) . . ?
C24 C23 H23 119.3 . . ?
C118 C113 C112 120.49(19) . . ?
C114 C113 C112 122.5(2) . . ?
C114 C113 C118 117.0(2) . . ?
C99 C100 H100 119.5 . . ?
C101 C100 H100 119.5 . . ?
C101 C100 C99 121.1(2) . . ?
O4 C37 H37A 110.7 . . ?
O4 C37 H37B 110.7 . . ?
O4 C37 C36 104.99(17) . . ?
H37A C37 H37B 108.8 . . ?
C36 C37 H37A 110.7 . . ?
C36 C37 H37B 110.7 . . ?
O12 C107 H10A 110.7 . . ?
O12 C107 H10B 110.7 . . ?
O12 C107 C106 105.36(16) . . ?
H10A C107 H10B 108.8 . . ?
C106 C107 H10A 110.7 . . ?
C106 C107 H10B 110.7 . . ?
C98 C103 H103 119.1 . . ?
C102 C103 C98 121.8(2) . . ?
C102 C103 H103 119.1 . . ?
C98 C99 H99 119.3 . . ?
C100 C99 C98 121.3(2) . . ?
C100 C99 H99 119.3 . . ?
C39 C44 H44 119.5 . . ?
C43 C44 C39 121.0(2) . . ?
C43 C44 H44 119.5 . . ?
C80 C81 C82 119.73(19) . . ?
C80 C81 H81 120.1 . . ?
C82 C81 H81 120.1 . . ?
C37 C36 H36A 111.0 . . ?
C37 C36 H36B 111.0 . . ?
C37 C36 C35 103.58(16) . . ?
H36A C36 H36B 109.0 . . ?
C35 C36 H36A 111.0 . . ?
C35 C36 H36B 111.0 . . ?
C45 C50 H50 119.4 . . ?
C49 C50 C45 121.1(2) . . ?
C49 C50 H50 119.4 . . ?
C74 C73 H73 120.0 . . ?
C72 C73 C74 120.0(2) . . ?
C72 C73 H73 120.0 . . ?
C2 C3 H3 119.9 . . ?
C4 C3 C2 120.29(18) . . ?
C4 C3 H3 119.9 . . ?
O1 C13 H13G 110.4 . . ?
O1 C13 H13H 110.4 . . ?
O1 C13 C14 106.67(17) . . ?
H13G C13 H13H 108.6 . . ?
C14 C13 H13G 110.4 . . ?
C14 C13 H13H 110.4 . . ?
H10C C105 H10D 109.0 . . ?
C104 C105 H10C 111.0 . . ?
C104 C105 H10D 111.0 . . ?
C104 C105 C106 103.64(17) . . ?
C106 C105 H10C 111.0 . . ?
C106 C105 H10D 111.0 . . ?
C119 C120 H120 119.3 . . ?
C121 C120 C119 121.3(3) . . ?
C121 C120 H120 119.3 . . ?
O10 C87 H87A 110.4 . . ?
O10 C87 H87B 110.4 . . ?
O10 C87 C88 106.8(2) . . ?
H87A C87 H87B 108.6 . . ?
C88 C87 H87A 110.4 . . ?
C88 C87 H87B 110.4 . . ?
O12 C104 C105 104.92(16) . . ?
O12 C104 H10E 110.8 . . ?
O12 C104 H10F 110.8 . . ?
C105 C104 H10E 110.8 . . ?
C105 C104 H10F 110.8 . . ?
H10E C104 H10F 108.8 . . ?
C32 C31 H31 120.4 . . ?
C32 C31 C30 119.17(19) . . ?
C30 C31 H31 120.4 . . ?
C97 C96 H96 119.9 . . ?
C95 C96 C97 120.2(2) . . ?
C95 C96 H96 119.9 . . ?
C9 C10 C11 118.6(2) . . ?
C9 C10 H10 120.7 . . ?
C11 C10 H10 120.7 . . ?
Ni2 C51 Li4 73.55(14) . . ?
C56 C51 Ni2 124.08(19) . . ?
C56 C51 Li4 90.4(2) . . ?
C56 C51 C52A 123.3(9) . . ?
C52 C51 Ni2 123.2(4) . . ?
C52 C51 C56 112.0(4) . . ?
C52 C51 Li4 116.6(4) . . ?
C52A C51 Ni2 112.6(8) . . ?
C52A C51 Li4 105.1(11) . . ?
C71 C72 H72 118.2 . . ?
C73 C72 C71 123.61(19) . . ?
C73 C72 H72 118.2 . . ?
Ni4 C125 Li7 69.13(10) . . ?
Ni4 C125 Li8 72.75(16) . . ?
C130 C125 Ni4 121.54(18) . . ?
C130 C125 Li7 85.73(17) . . ?
C130 C125 Li8 107.1(2) . . ?
C126 C125 Ni4 125.9(2) . . ?
C126 C125 C130 112.3(2) . . ?
C126 C125 Li7 112.8(2) . . ?
C126 C125 Li8 96.7(2) . . ?
Li8 C125 Li7 140.80(19) . . ?
O10 C90 H90A 110.3 . . ?
O10 C90 H90B 110.3 . . ?
O10 C90 H90C 110.5 . . ?
O10 C90 H90D 110.5 . . ?
O10 C90 C89 107.1(4) . . ?
O10 C90 C89A 106.2(4) . . ?
H90A C90 H90B 108.5 . . ?
H90C C90 H90D 108.7 . . ?
C89 C90 H90A 110.3 . . ?
C89 C90 H90B 110.3 . . ?
C89A C90 H90C 110.5 . . ?
C89A C90 H90D 110.5 . . ?
C23 C24 H24 119.5 . . ?
C25 C24 C23 120.9(2) . . ?
C25 C24 H24 119.5 . . ?
O2 C17 H17A 110.5 . . ?
O2 C17 H17B 110.5 . . ?
O2 C17 C18 106.3(2) . . ?
H17A C17 H17B 108.7 . . ?
C18 C17 H17A 110.5 . . ?
C18 C17 H17B 110.5 . . ?
C48 C47 H47 119.8 . . ?
C48 C47 C46 120.4(2) . . ?
C46 C47 H47 119.8 . . ?
C47 C48 H48 120.3 . . ?
C47 C48 C49 119.4(2) . . ?
C49 C48 H48 120.3 . . ?
C44 C43 H43 119.5 . . ?
C42 C43 C44 121.0(2) . . ?
C42 C43 H43 119.5 . . ?
O2 C20 H20A 110.4 . . ?
O2 C20 H20B 110.4 . . ?
O2 C20 H20C 110.5 . . ?
O2 C20 H20D 110.5 . . ?
O2 C20 C19 106.7(3) . . ?
O2 C20 C19A 106.0(3) . . ?
H20A C20 H20B 108.6 . . ?
H20C C20 H20D 108.7 . . ?
C19 C20 H20A 110.4 . . ?
C19 C20 H20B 110.4 . . ?
C19A C20 H20C 110.5 . . ?
C19A C20 H20D 110.5 . . ?
C93 C94 H94 119.8 . . ?
C95 C94 C93 120.4(2) . . ?
C95 C94 H94 119.8 . . ?
C26 C25 H25 120.7 . . ?
C24 C25 C26 118.66(19) . . ?
C24 C25 H25 120.7 . . ?
C107 C106 C105 104.26(16) . . ?
C107 C106 H10G 110.9 . . ?
C107 C106 H10H 110.9 . . ?
C105 C106 H10G 110.9 . . ?
C105 C106 H10H 110.9 . . ?
H10G C106 H10H 108.9 . . ?
O9 C83 H83A 110.5 . . ?
O9 C83 H83B 110.5 . . ?
O9 C83 C84 106.06(18) . . ?
H83A C83 H83B 108.7 . . ?
C84 C83 H83A 110.5 . . ?
C84 C83 H83B 110.5 . . ?
C45 C46 H46 119.6 . . ?
C47 C46 C45 120.8(2) . . ?
C47 C46 H46 119.6 . . ?
C113 C118 H118 119.2 . . ?
C117 C118 C113 121.6(2) . . ?
C117 C118 H118 119.2 . . ?
Ni4 C131 Li8 73.20(14) . . ?
C136 C131 Ni4 121.79(19) . . ?
C136 C131 C132 114.8(2) . . ?
C136 C131 Li8 111.8(2) . . ?
C132 C131 Ni4 123.0(2) . . ?
C132 C131 Li8 93.1(2) . . ?
O1 C16 H16A 110.6 . . ?
O1 C16 H16B 110.6 . . ?
O1 C16 C15 105.63(18) . . ?
H16A C16 H16B 108.7 . . ?
C15 C16 H16A 110.6 . . ?
C15 C16 H16B 110.6 . . ?
C39 C40 H40 119.4 . . ?
C41 C40 C39 121.2(2) . . ?
C41 C40 H40 119.4 . . ?
H85A C85 H85B 109.1 . . ?
C86 C85 H85A 111.2 . . ?
C86 C85 H85B 111.2 . . ?
C86 C85 C84 102.7(2) . . ?
C84 C85 H85A 111.2 . . ?
C84 C85 H85B 111.2 . . ?
C103 C102 H102 119.9 . . ?
C103 C102 C101 120.3(2) . . ?
C101 C102 H102 119.9 . . ?
C29 C30 H30 119.7 . . ?
C31 C30 C29 120.5(2) . . ?
C31 C30 H30 119.7 . . ?
C100 C101 C102 118.79(19) . . ?
C100 C101 H101 120.6 . . ?
C102 C101 H101 120.6 . . ?
C96 C95 H95 120.2 . . ?
C94 C95 C96 119.5(2) . . ?
C94 C95 H95 120.2 . . ?
C13 C14 H14M 111.3 . . ?
C13 C14 H14N 111.3 . . ?
C13 C14 C15 102.28(18) . . ?
H14M C14 H14N 109.2 . . ?
C15 C14 H14M 111.3 . . ?
C15 C14 H14N 111.3 . . ?
C34 C35 C36 104.51(16) . . ?
C34 C35 H35A 110.9 . . ?
C34 C35 H35B 110.9 . . ?
C36 C35 H35A 110.9 . . ?
C36 C35 H35B 110.9 . . ?
H35A C35 H35B 108.9 . . ?
O9 C86 C85 105.40(18) . . ?
O9 C86 H86A 110.7 . . ?
O9 C86 H86B 110.7 . . ?
C85 C86 H86A 110.7 . . ?
C85 C86 H86B 110.7 . . ?
H86A C86 H86B 108.8 . . ?
C57 C62 H62 118.4 . . ?
C61 C62 C57 123.2(3) . . ?
C61 C62 H62 118.4 . . ?
C83 C84 C85 102.31(18) . . ?
C83 C84 H84A 111.3 . . ?
C83 C84 H84B 111.3 . . ?
C85 C84 H84A 111.3 . . ?
C85 C84 H84B 111.3 . . ?
H84A C84 H84B 109.2 . . ?
C16 C15 C14 102.82(19) . . ?
C16 C15 H15G 111.2 . . ?
C16 C15 H15H 111.2 . . ?
C14 C15 H15G 111.2 . . ?
C14 C15 H15H 111.2 . . ?
H15G C15 H15H 109.1 . . ?
C119 C124 H124 119.6 . . ?
C123 C124 C119 120.8(3) . . ?
C123 C124 H124 119.6 . . ?
C118 C117 H117 119.7 . . ?
C116 C117 C118 120.6(2) . . ?
C116 C117 H117 119.7 . . ?
C131 C136 H136 118.7 . . ?
C135 C136 C131 122.6(3) . . ?
C135 C136 H136 118.7 . . ?
C50 C49 C48 120.2(2) . . ?
C50 C49 H49 119.9 . . ?
C48 C49 H49 119.9 . . ?
C113 C114 H114 119.5 . . ?
C115 C114 C113 121.1(2) . . ?
C115 C114 H114 119.5 . . ?
C120 C121 H121 119.8 . . ?
C120 C121 C122 120.3(3) . . ?
C122 C121 H121 119.8 . . ?
C114 C115 H115 119.7 . . ?
C116 C115 C114 120.7(2) . . ?
C116 C115 H115 119.7 . . ?
C40 C41 H41 119.6 . . ?
C42 C41 C40 120.8(2) . . ?
C42 C41 H41 119.6 . . ?
O7 C63 H63A 110.7 . . ?
O7 C63 H63B 110.7 . . ?
O7 C63 C64 105.0(2) . . ?
H63A C63 H63B 108.8 . . ?
C64 C63 H63A 110.7 . . ?
C64 C63 H63B 110.7 . . ?
C125 C130 H130 118.2 . . ?
C129 C130 C125 123.6(3) . . ?
C129 C130 H130 118.2 . . ?
C51 C56 H56 116.5 . . ?
C51 C56 H56A 127.1 . . ?
C51 C56 C55A 105.7(9) . . ?
C55 C56 C51 127.0(5) . . ?
C55 C56 H56 116.5 . . ?
C55A C56 H56A 127.1 . . ?
C57 C58 H58 118.8 . . ?
C57 C58 C59 122.3(3) . . ?
C59 C58 H58 118.8 . . ?
C117 C116 H116 120.5 . . ?
C115 C116 C117 119.0(2) . . ?
C115 C116 H116 120.5 . . ?
O16 C140 H14A 110.6 . . ?
O16 C140 H14B 110.6 . . ?
O16 C140 C139 105.6(3) . . ?
H14A C140 H14B 108.7 . . ?
C139 C140 H14A 110.6 . . ?
C139 C140 H14B 110.6 . . ?
C43 C42 H42 120.5 . . ?
C41 C42 C43 119.0(2) . . ?
C41 C42 H42 120.5 . . ?
O6 C145 H14O 111.5 . . ?
O6 C145 H14P 111.5 . . ?
O6 C145 H14Q 110.6 . . ?
O6 C145 H14R 110.6 . . ?
O6 C145 C146 101.2(7) . . ?
O6 C145 C1H 105.8(3) . . ?
H14O C145 H14P 109.3 . . ?
H14Q C145 H14R 108.7 . . ?
C146 C145 H14O 111.5 . . ?
C146 C145 H14P 111.5 . . ?
C1H C145 H14Q 110.6 . . ?
C1H C145 H14R 110.6 . . ?
C63 C64 H64A 111.0 . . ?
C63 C64 H64B 111.0 . . ?
H64A C64 H64B 109.0 . . ?
C65 C64 C63 104.0(3) . . ?
C65 C64 H64A 111.0 . . ?
C65 C64 H64B 111.0 . . ?
C51 C52 H52 118.4 . . ?
C51 C52 C53 123.2(5) . . ?
C53 C52 H52 118.4 . . ?
C124 C123 H123 119.6 . . ?
C122 C123 C124 120.9(3) . . ?
C122 C123 H123 119.6 . . ?
C131 C132 H132 118.6 . . ?
C131 C132 Li8 56.34(18) . . ?
C133 C132 C131 122.9(3) . . ?
C133 C132 H132 118.6 . . ?
C133 C132 Li8 128.1(2) . . ?
Li8 C132 H132 86.2 . . ?
C87 C88 H88A 111.3 . . ?
C87 C88 H88B 111.3 . . ?
C87 C88 H88C 110.3 . . ?
C87 C88 H88D 110.3 . . ?
C87 C88 C89 102.4(4) . . ?
H88A C88 H88B 109.2 . . ?
H88C C88 H88D 108.5 . . ?
C89 C88 H88A 111.3 . . ?
C89 C88 H88B 111.3 . . ?
C89A C88 C87 107.1(4) . . ?
C89A C88 H88C 110.3 . . ?
C89A C88 H88D 110.3 . . ?
C121 C122 H122 120.5 . . ?
C123 C122 C121 119.0(3) . . ?
C123 C122 H122 120.5 . . ?
O6 C148 H14S 108.3 . . ?
O6 C148 H14T 108.3 . . ?
O6 C148 H14U 111.4 . . ?
O6 C148 H14V 111.4 . . ?
O6 C148 C153 101.6(4) . . ?
H14S C148 H14T 107.4 . . ?
H14U C148 H14V 109.3 . . ?
C147 C148 O6 115.8(6) . . ?
C147 C148 H14S 108.3 . . ?
C147 C148 H14T 108.3 . . ?
C153 C148 H14U 111.4 . . ?
C153 C148 H14V 111.4 . . ?
C58 C59 H59 119.5 . . ?
C60 C59 C58 121.0(3) . . ?
C60 C59 H59 119.5 . . ?
C17 C18 H18A 111.4 . . ?
C17 C18 H18B 111.4 . . ?
C17 C18 H18C 110.4 . . ?
C17 C18 H18D 110.4 . . ?
C17 C18 C19 101.8(4) . . ?
H18A C18 H18B 109.3 . . ?
H18C C18 H18D 108.6 . . ?
C19 C18 H18A 111.4 . . ?
C19 C18 H18B 111.4 . . ?
C19A C18 C17 106.8(3) . . ?
C19A C18 H18C 110.4 . . ?
C19A C18 H18D 110.4 . . ?
O14 C108 H10I 111.2 . . ?
O14 C108 H10J 111.2 . . ?
O14 C108 H10K 111.2 . . ?
O14 C108 H10L 111.2 . . ?
O14 C108 C109 102.7(3) . . ?
O14 C108 C149 102.6(3) . . ?
H10I C108 H10J 109.1 . . ?
H10K C108 H10L 109.2 . . ?
C109 C108 H10I 111.2 . . ?
C109 C108 H10J 111.2 . . ?
C149 C108 H10K 111.2 . . ?
C149 C108 H10L 111.2 . . ?
O14 C111 H11A 111.3 . . ?
O14 C111 H11B 111.3 . . ?
O14 C111 H11C 111.1 . . ?
O14 C111 H11D 111.1 . . ?
O14 C111 C110 102.5(3) . . ?
O14 C111 C150 103.2(4) . . ?
H11A C111 H11B 109.2 . . ?
H11C C111 H11D 109.1 . . ?
C110 C111 H11A 111.3 . . ?
C110 C111 H11B 111.3 . . ?
C150 C111 H11C 111.1 . . ?
C150 C111 H11D 111.1 . . ?
C129 C128 H128 120.2 . . ?
C129 C128 C127 119.6(3) . . ?
C127 C128 H128 120.2 . . ?
C62 C61 H61 119.7 . . ?
C60 C61 C62 120.6(3) . . ?
C60 C61 H61 119.7 . . ?
C132 C133 H133 120.3 . . ?
C134 C133 C132 119.4(3) . . ?
C134 C133 H133 120.3 . . ?
C133 C134 H134 120.0 . . ?
C135 C134 C133 120.0(3) . . ?
C135 C134 H134 120.0 . . ?
C140 C139 H13A 111.3 . . ?
C140 C139 H13B 111.3 . . ?
C140 C139 C138 102.3(3) . . ?
H13A C139 H13B 109.2 . . ?
C138 C139 H13A 111.3 . . ?
C138 C139 H13B 111.3 . . ?
C130 C129 H129 119.4 . . ?
C128 C129 C130 121.1(3) . . ?
C128 C129 H129 119.4 . . ?
C136 C135 H135 119.9 . . ?
C134 C135 C136 120.2(3) . . ?
C134 C135 H135 119.9 . . ?
C59 C60 H60 120.6 . . ?
C61 C60 C59 118.8(3) . . ?
C61 C60 H60 120.6 . . ?
C56 C55 H55 121.5 . . ?
C56 C55 C54 117.1(5) . . ?
C54 C55 H55 121.5 . . ?
C125 C126 H126 118.5 . . ?
C127 C126 C125 122.9(3) . . ?
C127 C126 H126 118.5 . . ?
C90 C89 C88 103.4(5) . . ?
C90 C89 H89A 111.1 . . ?
C90 C89 H89B 111.1 . . ?
C88 C89 H89A 111.1 . . ?
C88 C89 H89B 111.1 . . ?
H89A C89 H89B 109.0 . . ?
C20 C19 C18 102.7(5) . . ?
C20 C19 H19A 111.2 . . ?
C20 C19 H19B 111.2 . . ?
C18 C19 H19A 111.2 . . ?
C18 C19 H19B 111.2 . . ?
H19A C19 H19B 109.1 . . ?
C52 C53 H53 119.6 . . ?
C54 C53 C52 120.9(5) . . ?
C54 C53 H53 119.6 . . ?
O7 C66 H66A 111.0 . . ?
O7 C66 H66B 111.0 . . ?
O7 C66 C65 103.9(3) . . ?
H66A C66 H66B 109.0 . . ?
C65 C66 H66A 111.0 . . ?
C65 C66 H66B 111.0 . . ?
C128 C127 C126 120.4(3) . . ?
C128 C127 H127 119.8 . . ?
C126 C127 H127 119.8 . . ?
O15 C144 H14C 110.2 . . ?
O15 C144 H14D 110.2 . . ?
H14C C144 H14D 108.5 . . ?
C143 C144 O15 107.5(4) . . ?
C143 C144 H14C 110.2 . . ?
C143 C144 H14D 110.2 . . ?
Ni1 Li2 Li3 92.10(13) . . ?
O3 Li2 Ni1 47.86(8) . . ?
O3 Li2 C1 85.33(13) . . ?
O3 Li2 Li3 46.75(11) . . ?
O4 Li2 Ni1 105.26(15) . . ?
O4 Li2 O3 125.12(18) . . ?
O4 Li2 C1 106.06(15) . . ?
O4 Li2 Li3 137.34(18) . . ?
O5 Li2 Ni1 137.20(16) . . ?
O5 Li2 O3 94.27(15) . . ?
O5 Li2 O4 114.46(17) . . ?
O5 Li2 C1 129.73(16) . . ?
O5 Li2 Li3 47.52(12) . . ?
C1 Li2 Ni1 45.01(7) . . ?
C1 Li2 Li3 113.46(15) . . ?
C55 C54 H54 120.1 . . ?
C53 C54 C55 119.8(5) . . ?
C53 C54 H54 120.1 . . ?
Ni3 Li5 C76 67.28(9) . . ?
Ni3 Li5 C82 67.92(10) . . ?
O9 Li5 Ni3 112.55(16) . . ?
O9 Li5 C77 117.07(19) . . ?
O9 Li5 C71 124.83(17) . . ?
O9 Li5 C76 98.56(14) . . ?
O9 Li5 C82 88.24(15) . . ?
O10 Li5 Ni3 148.08(17) . . ?
O10 Li5 O9 99.16(16) . . ?
O10 Li5 C77 121.23(16) . . ?
O10 Li5 C71 112.59(19) . . ?
O10 Li5 C76 105.48(17) . . ?
O10 Li5 C82 118.54(16) . . ?
C77 Li5 Ni3 46.71(8) . . ?
C77 Li5 C76 112.24(14) . . ?
C77 Li5 C82 31.67(8) . . ?
C71 Li5 Ni3 45.32(8) . . ?
C71 Li5 C77 83.72(13) . . ?
C71 Li5 C76 31.30(8) . . ?
C71 Li5 C82 111.75(15) . . ?
C82 Li5 C76 133.77(15) . . ?
C64 C65 C66 101.0(3) . . ?
C64 C65 H65A 111.6 . . ?
C64 C65 H65B 111.6 . . ?
C66 C65 H65A 111.6 . . ?
C66 C65 H65B 111.6 . . ?
H65A C65 H65B 109.4 . . ?
C145 C146 H14W 108.9 . . ?
C145 C146 H14X 108.9 . . ?
H14W C146 H14X 107.7 . . ?
C147 C146 C145 113.4(11) . . ?
C147 C146 H14W 108.9 . . ?
C147 C146 H14X 108.9 . . ?
C139 C138 H13C 111.8 . . ?
C139 C138 H13D 111.8 . . ?
H13C C138 H13D 109.6 . . ?
C137 C138 C139 99.6(4) . . ?
C137 C138 H13C 111.8 . . ?
C137 C138 H13D 111.8 . . ?
C148 C147 C146 101.9(11) . . ?
C148 C147 H14Y 111.4 . . ?
C148 C147 H 111.4 . . ?
C146 C147 H14Y 111.4 . . ?
C146 C147 H 111.4 . . ?
H14Y C147 H 109.2 . . ?
O3 Li3 Ni2 136.69(17) . . ?
O3 Li3 O5 95.44(17) . . ?
O3 Li3 O6 115.02(19) . . ?
O3 Li3 C57 132.94(18) . . ?
O3 Li3 Li2 48.94(11) . . ?
O5 Li3 Ni2 46.69(9) . . ?
O5 Li3 C57 85.67(14) . . ?
O5 Li3 Li2 46.51(11) . . ?
O6 Li3 Ni2 105.80(16) . . ?
O6 Li3 O5 125.5(2) . . ?
O6 Li3 C57 101.51(16) . . ?
O6 Li3 Li2 139.10(19) . . ?
C57 Li3 Ni2 44.13(8) . . ?
C57 Li3 Li2 115.53(15) . . ?
Li2 Li3 Ni2 90.43(13) . . ?
O11 Li7 Ni4 136.56(16) . . ?
O11 Li7 O13 95.69(17) . . ?
O11 Li7 O14 115.93(19) . . ?
O11 Li7 C125 131.79(19) . . ?
O11 Li7 Li6 48.96(11) . . ?
O13 Li7 Ni4 46.48(9) . . ?
O13 Li7 O14 125.2(2) . . ?
O13 Li7 C125 84.51(14) . . ?
O13 Li7 Li6 46.74(11) . . ?
O14 Li7 Ni4 105.18(16) . . ?
O14 Li7 C125 102.16(17) . . ?
O14 Li7 Li6 139.3(2) . . ?
C125 Li7 Ni4 43.58(8) . . ?
Li6 Li7 Ni4 90.51(13) . . ?
Li6 Li7 C125 114.46(15) . . ?
Ni3 Li6 C77 44.81(7) . . ?
Ni3 Li6 Li7 92.12(13) . . ?
O11 Li6 Ni3 47.92(8) . . ?
O11 Li6 C77 85.64(13) . . ?
O11 Li6 Li7 46.84(11) . . ?
O13 Li6 Ni3 136.52(16) . . ?
O13 Li6 O11 94.05(15) . . ?
O13 Li6 O12 115.75(18) . . ?
O13 Li6 C77 129.36(17) . . ?
O13 Li6 Li7 47.22(12) . . ?
O12 Li6 Ni3 104.78(15) . . ?
O12 Li6 O11 124.27(18) . . ?
O12 Li6 C77 105.39(16) . . ?
O12 Li6 Li7 137.14(19) . . ?
Li7 Li6 C77 113.99(15) . . ?
Ni1 Li1 C8 67.32(8) . . ?
Ni1 Li1 C2 67.54(9) . . ?
O2 Li1 Ni1 147.98(17) . . ?
O2 Li1 O1 99.23(16) . . ?
O2 Li1 C1 121.69(17) . . ?
O2 Li1 C8 105.00(16) . . ?
O2 Li1 C7 112.10(18) . . ?
O2 Li1 C2 119.60(15) . . ?
O1 Li1 Ni1 112.45(16) . . ?
O1 Li1 C1 117.32(18) . . ?
O1 Li1 C8 97.72(14) . . ?
O1 Li1 C7 124.05(17) . . ?
O1 Li1 C2 88.67(14) . . ?
C1 Li1 Ni1 46.82(7) . . ?
C1 Li1 C8 112.47(13) . . ?
C1 Li1 C2 31.37(7) . . ?
C7 Li1 Ni1 45.50(8) . . ?
C7 Li1 C1 84.17(12) . . ?
C7 Li1 C8 31.17(7) . . ?
C7 Li1 C2 111.67(14) . . ?
C2 Li1 C8 133.30(14) . . ?
O16 C137 C138 106.1(4) . . ?
O16 C137 H13E 110.5 . . ?
O16 C137 H13F 110.5 . . ?
C138 C137 H13E 110.5 . . ?
C138 C137 H13F 110.5 . . ?
H13E C137 H13F 108.7 . . ?
O8 C70 H70A 109.4 . . ?
O8 C70 H70B 109.4 . . ?
H70A C70 H70B 108.0 . . ?
C69 C70 O8 111.1(5) . . ?
C69 C70 H70A 109.4 . . ?
C69 C70 H70B 109.4 . . ?
O15 C141 H14E 109.2 . . ?
O15 C141 H14F 109.2 . . ?
H14E C141 H14F 107.9 . . ?
C142 C141 O15 112.1(5) . . ?
C142 C141 H14E 109.2 . . ?
C142 C141 H14F 109.2 . . ?
C144 C143 H14G 109.6 . . ?
C144 C143 H14H 109.6 . . ?
H14G C143 H14H 108.1 . . ?
C142 C143 C144 110.3(5) . . ?
C142 C143 H14G 109.6 . . ?
C142 C143 H14H 109.6 . . ?
Ni4 Li8 C132 66.48(14) . . ?
Ni4 Li8 C1E 129.8(5) . . ?
O15 Li8 Ni4 149.3(3) . . ?
O15 Li8 O16 96.7(3) . . ?
O15 Li8 C125 121.3(3) . . ?
O15 Li8 C131 113.1(2) . . ?
O15 Li8 C132 106.6(2) . . ?
O15 Li8 O16A 104.2(3) . . ?
O15 Li8 C1E 80.9(5) . . ?
O16 Li8 Ni4 114.0(3) . . ?
O16 Li8 C125 113.6(2) . . ?
O16 Li8 C131 129.7(3) . . ?
O16 Li8 C132 103.9(3) . . ?
C125 Li8 Ni4 47.64(10) . . ?
C125 Li8 C131 85.06(17) . . ?
C125 Li8 C132 112.5(2) . . ?
C125 Li8 C1E 119.3(7) . . ?
C131 Li8 Ni4 45.77(11) . . ?
C131 Li8 C132 30.57(11) . . ?
C131 Li8 C1E 141.5(5) . . ?
O16A Li8 Ni4 104.7(3) . . ?
O16A Li8 C125 121.5(4) . . ?
O16A Li8 C131 110.2(5) . . ?
O16A Li8 C132 83.9(5) . . ?
O16A Li8 C1E 32.5(4) . . ?
C1E Li8 C132 112.2(6) . . ?
O8 C67A H67A 109.4 . . ?
O8 C67A H67B 109.4 . . ?
H67A C67A H67B 108.0 . . ?
C68A C67A O8 111.1(6) . . ?
C68A C67A H67A 109.4 . . ?
C68A C67A H67B 109.4 . . ?
C141 C142 H14I 110.9 . . ?
C141 C142 H14J 110.9 . . ?
C143 C142 C141 104.2(6) . . ?
C143 C142 H14I 110.9 . . ?
C143 C142 H14J 110.9 . . ?
H14I C142 H14J 108.9 . . ?
Ni2 Li4 C56 67.69(13) . . ?
O7 Li4 Ni2 113.6(2) . . ?
O7 Li4 O8 98.2(2) . . ?
O7 Li4 C57 118.0(2) . . ?
O7 Li4 C51 125.0(3) . . ?
O7 Li4 C56 98.2(2) . . ?
O8 Li4 Ni2 148.2(2) . . ?
O8 Li4 C57 118.5(3) . . ?
O8 Li4 C51 114.2(2) . . ?
O8 Li4 C56 107.8(2) . . ?
C57 Li4 Ni2 47.51(10) . . ?
C57 Li4 C51 84.75(16) . . ?
C57 Li4 C56 113.42(18) . . ?
C51 Li4 Ni2 45.67(10) . . ?
C51 Li4 C56 31.39(11) . . ?
C111 C110 H11E 110.3 . . ?
C111 C110 H11F 110.3 . . ?
H11E C110 H11F 108.6 . . ?
C109 C110 C111 106.9(4) . . ?
C109 C110 H11E 110.3 . . ?
C109 C110 H11F 110.3 . . ?
C70 C69 H69A 113.1 . . ?
C70 C69 H69B 113.1 . . ?
C70 C69 C68 93.0(5) . . ?
H69A C69 H69B 110.5 . . ?
C68 C69 H69A 113.1 . . ?
C68 C69 H69B 113.1 . . ?
C67A C68A H68A 113.1 . . ?
C67A C68A H68B 113.1 . . ?
C67A C68A C69A 93.1(7) . . ?
H68A C68A H68B 110.5 . . ?
C69A C68A H68A 113.1 . . ?
C69A C68A H68B 113.1 . . ?
C108 C109 H10M 111.5 . . ?
C108 C109 H10N 111.5 . . ?
C110 C109 C108 101.4(4) . . ?
C110 C109 H10M 111.5 . . ?
C110 C109 H10N 111.5 . . ?
H10M C109 H10N 109.3 . . ?
O8 C70A H70C 111.0 . . ?
O8 C70A H70D 111.0 . . ?
H70C C70A H70D 109.0 . . ?
C69A C70A O8 104.0(6) . . ?
C69A C70A H70C 111.0 . . ?
C69A C70A H70D 111.0 . . ?
C68A C69A H69C 110.6 . . ?
C68A C69A H69D 110.6 . . ?
C70A C69A C68A 105.8(7) . . ?
C70A C69A H69C 110.6 . . ?
C70A C69A H69D 110.6 . . ?
H69C C69A H69D 108.7 . . ?
C69 C68 H68C 112.2 . . ?
C69 C68 H68D 112.2 . . ?
H68C C68 H68D 109.8 . . ?
C67 C68 C69 97.8(6) . . ?
C67 C68 H68C 112.2 . . ?
C67 C68 H68D 112.2 . . ?
O8 C67 H67C 109.8 . . ?
O8 C67 H67D 109.8 . . ?
C68 C67 O8 109.3(5) . . ?
C68 C67 H67C 109.8 . . ?
C68 C67 H67D 109.8 . . ?
H67C C67 H67D 108.3 . . ?
C108 C149 H14K 110.5 . . ?
C108 C149 H14L 110.5 . . ?
H14K C149 H14L 108.7 . . ?
C150 C149 C108 106.2(4) . . ?
C150 C149 H14K 110.5 . . ?
C150 C149 H14L 110.5 . . ?
C111 C150 H15A 111.2 . . ?
C111 C150 H15B 111.2 . . ?
C149 C150 C111 102.9(4) . . ?
C149 C150 H15A 111.2 . . ?
C149 C150 H15B 111.2 . . ?
H15A C150 H15B 109.1 . . ?
C152 O16A Li8 139.5(11) . . ?
C1E O16A Li8 101.1(11) . . ?
C1E O16A C152 111.2(14) . . ?
O16A C152 H15C 111.7 . . ?
O16A C152 H15D 111.7 . . ?
O16A C152 C1G 100.5(11) . . ?
H15C C152 H15D 109.4 . . ?
C1G C152 H15C 111.7 . . ?
C1G C152 H15D 111.7 . . ?
O16A C1E H1EB 113.4 . . ?
O16A C1E H1EA 113.4 . . ?
O16A C1E C1F 91.3(15) . . ?
H1EB C1E H1EA 110.7 . . ?
C1F C1E H1EB 113.4 . . ?
C1F C1E H1EA 113.4 . . ?
C1E C1F H1FA 109.5 . . ?
C1E C1F H1FB 109.5 . . ?
C1E C1F C1G 110.7(17) . . ?
H1FA C1F H1FB 108.1 . . ?
C1G C1F H1FA 109.5 . . ?
C1G C1F H1FB 109.5 . . ?
C152 C1G C1F 100.2(14) . . ?
C152 C1G H1GA 111.7 . . ?
C152 C1G H1GB 111.7 . . ?
C1F C1G H1GA 111.7 . . ?
C1F C1G H1GB 111.7 . . ?
H1GA C1G H1GB 109.5 . . ?
C148 C153 H15I 110.6 . . ?
C148 C153 H15J 110.6 . . ?
H15I C153 H15J 108.7 . . ?
C1H C153 C148 105.8(4) . . ?
C1H C153 H15I 110.6 . . ?
C1H C153 H15J 110.6 . . ?
C145 C1H H1HA 110.7 . . ?
C145 C1H H1HB 110.7 . . ?
C153 C1H C145 105.4(4) . . ?
C153 C1H H1HA 110.7 . . ?
C153 C1H H1HB 110.7 . . ?
H1HA C1H H1HB 108.8 . . ?
C20 C19A H19C 110.1 . . ?
C20 C19A H19D 110.1 . . ?
C18 C19A C20 108.1(4) . . ?
C18 C19A H19C 110.1 . . ?
C18 C19A H19D 110.1 . . ?
H19C C19A H19D 108.4 . . ?
C90 C89A H89C 110.3 . . ?
C90 C89A H89D 110.3 . . ?
C88 C89A C90 107.2(4) . . ?
C88 C89A H89C 110.3 . . ?
C88 C89A H89D 110.3 . . ?
H89C C89A H89D 108.5 . . ?
O15 C151 H15E 110.9 . . ?
O15 C151 H15F 110.9 . . ?
H15E C151 H15F 109.0 . . ?
C1A C151 O15 104.1(11) . . ?
C1A C151 H15E 110.9 . . ?
C1A C151 H15F 110.9 . . ?
C151 C1A H1AA 111.4 . . ?
C151 C1A H1AB 111.4 . . ?
H1AA C1A H1AB 109.3 . . ?
C1B C1A C151 101.8(10) . . ?
C1B C1A H1AA 111.4 . . ?
C1B C1A H1AB 111.4 . . ?
C1A C1B H1BA 113.1 . . ?
C1A C1B H1BB 113.1 . . ?
C1A C1B C1C 93.2(12) . . ?
H1BA C1B H1BB 110.5 . . ?
C1C C1B H1BA 113.1 . . ?
C1C C1B H1BB 113.1 . . ?
O15 C1C H1CA 110.3 . . ?
O15 C1C H1CB 110.3 . . ?
C1B C1C O15 107.1(5) . . ?
C1B C1C H1CA 110.3 . . ?
C1B C1C H1CB 110.3 . . ?
H1CA C1C H1CB 108.6 . . ?
C51 C52A H52A 119.7 . . ?
C53A C52A C51 120.5(16) . . ?
C53A C52A H52A 119.7 . . ?
C52A C53A H53A 119.0 . . ?
C52A C53A C54A 121.9(16) . . ?
C54A C53A H53A 119.0 . . ?
C53A C54A H54A 119.7 . . ?
C55A C54A C53A 120.6(17) . . ?
C55A C54A H54A 119.7 . . ?
C56 C55A H55A 117.2 . . ?
C54A C55A C56 125.6(15) . . ?
C54A C55A H55A 117.2 . . ?

loop_
_geom_bond_atom_site_label_1
_geom_bond_atom_site_label_2
_geom_bond_distance
_geom_bond_site_symmetry_2
_geom_bond_publ_flag
Ni1 O3 1.9250(13) . ?
Ni1 C1 1.9702(17) . ?
Ni1 C7 1.900(2) . ?
Ni1 C21 1.9156(17) . ?
Ni1 Li2 2.575(3) . ?
Ni1 Li1 2.590(3) . ?
Ni3 O11 1.9276(14) . ?
Ni3 C77 1.9703(17) . ?
Ni3 C91 1.9186(17) . ?
Ni3 C71 1.897(2) . ?
Ni3 Li5 2.599(3) . ?
Ni3 Li6 2.578(3) . ?
Ni2 O5 1.9254(14) . ?
Ni2 C38 1.913(2) . ?
Ni2 C57 1.962(2) . ?
Ni2 C51 1.893(2) . ?
Ni2 Li3 2.642(4) . ?
Ni2 Li4 2.538(4) . ?
Ni4 O13 1.9244(14) . ?
Ni4 C112 1.916(2) . ?
Ni4 C125 1.956(2) . ?
Ni4 C131 1.892(2) . ?
Ni4 Li7 2.652(4) . ?
Ni4 Li8 2.528(5) . ?
O3 C21 1.393(2) . ?
O3 Li2 1.970(3) . ?
O3 Li3 1.903(4) . ?
O11 C91 1.391(2) . ?
O11 Li7 1.896(4) . ?
O11 Li6 1.961(3) . ?
O13 C112 1.389(2) . ?
O13 Li7 1.903(4) . ?
O13 Li6 1.888(4) . ?
O4 C34 1.439(2) . ?
O4 C37 1.439(2) . ?
O4 Li2 1.933(3) . ?
O5 C38 1.389(2) . ?
O5 Li2 1.891(4) . ?
O5 Li3 1.922(4) . ?
O2 C17 1.442(3) . ?
O2 C20 1.441(3) . ?
O2 Li1 1.907(4) . ?
O1 C13 1.451(3) . ?
O1 C16 1.451(2) . ?
O1 Li1 1.936(4) . ?
O9 C83 1.456(3) . ?
O9 C86 1.455(2) . ?
O9 Li5 1.939(4) . ?
O12 C107 1.441(2) . ?
O12 C104 1.442(2) . ?
O12 Li6 1.928(3) . ?
O10 C87 1.440(3) . ?
O10 C90 1.441(2) . ?
O10 Li5 1.908(4) . ?
O6 C145 1.432(3) . ?
O6 C148 1.430(3) . ?
O6 Li3 1.914(4) . ?
O14 C108 1.421(3) . ?
O14 C111 1.430(3) . ?
O14 Li7 1.914(4) . ?
C1 C2 1.415(3) . ?
C1 C6 1.413(3) . ?
C1 Li2 2.572(4) . ?
C1 Li1 2.334(4) . ?
O7 C63 1.460(3) . ?
O7 C66 1.429(4) . ?
O7 Li4 1.922(5) . ?
C92 C91 1.502(2) . ?
C92 C97 1.393(3) . ?
C92 C93 1.401(3) . ?
C8 H8 0.9500 . ?
C8 C7 1.417(3) . ?
C8 C9 1.386(3) . ?
C8 Li1 2.734(4) . ?
C7 C12 1.418(3) . ?
C7 Li1 2.258(4) . ?
C112 C119 1.494(3) . ?
C112 C113 1.486(3) . ?
C77 C78 1.419(3) . ?
C77 C82 1.409(3) . ?
C77 Li5 2.333(4) . ?
C77 Li6 2.591(4) . ?
C2 H2 0.9500 . ?
C2 C3 1.390(3) . ?
C2 Li1 2.719(4) . ?
C28 C21 1.499(2) . ?
C28 C33 1.398(3) . ?
C28 C29 1.399(3) . ?
C91 C98 1.491(2) . ?
C21 C22 1.493(2) . ?
C22 C27 1.402(3) . ?
C22 C23 1.399(3) . ?
O15 C144 1.448(3) . ?
O15 C141 1.450(3) . ?
O15 Li8 1.902(5) . ?
O15 C151 1.447(3) . ?
O15 C1C 1.448(3) . ?
C4 H4 0.9500 . ?
C4 C5 1.384(3) . ?
C4 C3 1.383(3) . ?
C38 C45 1.498(3) . ?
C38 C39 1.483(3) . ?
C5 H5 0.9500 . ?
C5 C6 1.393(3) . ?
C71 C76 1.413(3) . ?
C71 C72 1.422(3) . ?
C71 Li5 2.253(4) . ?
C97 H97 0.9500 . ?
C97 C96 1.398(3) . ?
C6 H6 0.9500 . ?
C79 H79 0.9500 . ?
C79 C80 1.375(3) . ?
C79 C78 1.391(3) . ?
C80 H80 0.9500 . ?
C80 C81 1.380(3) . ?
C98 C103 1.399(3) . ?
C98 C99 1.400(3) . ?
C12 H12 0.9500 . ?
C12 C11 1.392(3) . ?
C78 H78 0.9500 . ?
O16 C140 1.447(3) . ?
O16 C137 1.446(3) . ?
O16 Li8 1.947(6) . ?
C76 H76 0.9500 . ?
C76 C75 1.384(3) . ?
C76 Li5 2.717(4) . ?
C82 H82 0.9500 . ?
C82 C81 1.403(3) . ?
C82 Li5 2.682(4) . ?
C27 H27 0.9500 . ?
C27 C26 1.390(3) . ?
C33 H33 0.9500 . ?
C33 C32 1.396(3) . ?
C45 C50 1.398(3) . ?
C45 C46 1.398(3) . ?
C93 H93 0.9500 . ?
C93 C94 1.400(3) . ?
C32 H32 0.9500 . ?
C32 C31 1.383(3) . ?
C75 H75 0.9500 . ?
C75 C74 1.385(3) . ?
O8 C70 1.461(4) . ?
O8 C67A 1.462(4) . ?
O8 Li4 1.927(5) . ?
O8 C70A 1.461(4) . ?
O8 C67 1.462(4) . ?
C57 C62 1.400(3) . ?
C57 C58 1.398(3) . ?
C57 Li3 2.578(4) . ?
C57 Li4 2.302(5) . ?
C29 H29 0.9500 . ?
C29 C30 1.393(3) . ?
C119 C120 1.400(3) . ?
C119 C124 1.394(3) . ?
C26 H26 0.9500 . ?
C26 C25 1.388(3) . ?
C9 H9 0.9500 . ?
C9 C10 1.383(3) . ?
C11 H11 0.9500 . ?
C11 C10 1.391(3) . ?
C74 H74 0.9500 . ?
C74 C73 1.390(3) . ?
C39 C44 1.408(3) . ?
C39 C40 1.406(3) . ?
C34 H34A 0.9900 . ?
C34 H34B 0.9900 . ?
C34 C35 1.528(3) . ?
C23 H23 0.9500 . ?
C23 C24 1.389(3) . ?
C113 C118 1.405(3) . ?
C113 C114 1.401(3) . ?
C100 H100 0.9500 . ?
C100 C99 1.388(3) . ?
C100 C101 1.376(3) . ?
C37 H37A 0.9900 . ?
C37 H37B 0.9900 . ?
C37 C36 1.520(3) . ?
C107 H10A 0.9900 . ?
C107 H10B 0.9900 . ?
C107 C106 1.530(3) . ?
C103 H103 0.9500 . ?
C103 C102 1.388(3) . ?
C99 H99 0.9500 . ?
C44 H44 0.9500 . ?
C44 C43 1.387(3) . ?
C81 H81 0.9500 . ?
C36 H36A 0.9900 . ?
C36 H36B 0.9900 . ?
C36 C35 1.534(3) . ?
C50 H50 0.9500 . ?
C50 C49 1.389(3) . ?
C73 H73 0.9500 . ?
C73 C72 1.384(3) . ?
C3 H3 0.9500 . ?
C13 H13G 0.9900 . ?
C13 H13H 0.9900 . ?
C13 C14 1.506(3) . ?
C105 H10C 0.9900 . ?
C105 H10D 0.9900 . ?
C105 C104 1.520(3) . ?
C105 C106 1.538(3) . ?
C120 H120 0.9500 . ?
C120 C121 1.382(4) . ?
C87 H87A 0.9900 . ?
C87 H87B 0.9900 . ?
C87 C88 1.486(4) . ?
C104 H10E 0.9900 . ?
C104 H10F 0.9900 . ?
C31 H31 0.9500 . ?
C31 C30 1.388(4) . ?
C96 H96 0.9500 . ?
C96 C95 1.388(3) . ?
C10 H10 0.9500 . ?
C51 C56 1.416(4) . ?
C51 C52 1.383(7) . ?
C51 Li4 2.310(5) . ?
C51 C52A 1.52(2) . ?
C72 H72 0.9500 . ?
C125 C130 1.407(4) . ?
C125 C126 1.398(4) . ?
C125 Li7 2.618(4) . ?
C125 Li8 2.284(5) . ?
C90 H90A 0.9900 . ?
C90 H90B 0.9900 . ?
C90 H90C 0.9900 . ?
C90 H90D 0.9900 . ?
C90 C89 1.489(10) . ?
C90 C89A 1.479(8) . ?
C24 H24 0.9500 . ?
C24 C25 1.385(3) . ?
C17 H17A 0.9900 . ?
C17 H17B 0.9900 . ?
C17 C18 1.495(4) . ?
C47 H47 0.9500 . ?
C47 C48 1.385(4) . ?
C47 C46 1.393(3) . ?
C48 H48 0.9500 . ?
C48 C49 1.390(4) . ?
C43 H43 0.9500 . ?
C43 C42 1.382(3) . ?
C20 H20A 0.9900 . ?
C20 H20B 0.9900 . ?
C20 H20C 0.9900 . ?
C20 H20D 0.9900 . ?
C20 C19 1.503(8) . ?
C20 C19A 1.472(8) . ?
C94 H94 0.9500 . ?
C94 C95 1.381(4) . ?
C25 H25 0.9500 . ?
C106 H10G 0.9900 . ?
C106 H10H 0.9900 . ?
C83 H83A 0.9900 . ?
C83 H83B 0.9900 . ?
C83 C84 1.508(3) . ?
C46 H46 0.9500 . ?
C118 H118 0.9500 . ?
C118 C117 1.387(3) . ?
C131 C136 1.409(4) . ?
C131 C132 1.412(4) . ?
C131 Li8 2.310(6) . ?
C16 H16A 0.9900 . ?
C16 H16B 0.9900 . ?
C16 C15 1.510(4) . ?
C40 H40 0.9500 . ?
C40 C41 1.388(3) . ?
C85 H85A 0.9900 . ?
C85 H85B 0.9900 . ?
C85 C86 1.512(4) . ?
C85 C84 1.527(3) . ?
C102 H102 0.9500 . ?
C102 C101 1.390(3) . ?
C30 H30 0.9500 . ?
C101 H101 0.9500 . ?
C95 H95 0.9500 . ?
C14 H14M 0.9900 . ?
C14 H14N 0.9900 . ?
C14 C15 1.520(3) . ?
C35 H35A 0.9900 . ?
C35 H35B 0.9900 . ?
C86 H86A 0.9900 . ?
C86 H86B 0.9900 . ?
C62 H62 0.9500 . ?
C62 C61 1.400(4) . ?
C84 H84A 0.9900 . ?
C84 H84B 0.9900 . ?
C15 H15G 0.9900 . ?
C15 H15H 0.9900 . ?
C124 H124 0.9500 . ?
C124 C123 1.387(4) . ?
C117 H117 0.9500 . ?
C117 C116 1.385(4) . ?
C136 H136 0.9500 . ?
C136 C135 1.394(4) . ?
C49 H49 0.9500 . ?
C114 H114 0.9500 . ?
C114 C115 1.401(3) . ?
C121 H121 0.9500 . ?
C121 C122 1.387(4) . ?
C115 H115 0.9500 . ?
C115 C116 1.382(4) . ?
C41 H41 0.9500 . ?
C41 C42 1.379(4) . ?
C63 H63A 0.9900 . ?
C63 H63B 0.9900 . ?
C63 C64 1.508(4) . ?
C130 H130 0.9500 . ?
C130 C129 1.394(4) . ?
C56 H56 0.9500 . ?
C56 H56A 0.9500 . ?
C56 C55 1.363(5) . ?
C56 C55A 1.66(2) . ?
C58 H58 0.9500 . ?
C58 C59 1.403(4) . ?
C116 H116 0.9500 . ?
C140 H14A 0.9900 . ?
C140 H14B 0.9900 . ?
C140 C139 1.509(4) . ?
C42 H42 0.9500 . ?
C145 H14O 0.9900 . ?
C145 H14P 0.9900 . ?
C145 H14Q 0.9900 . ?
C145 H14R 0.9900 . ?
C145 C146 1.524(16) . ?
C145 C1H 1.487(6) . ?
C64 H64A 0.9900 . ?
C64 H64B 0.9900 . ?
C64 C65 1.473(5) . ?
C52 H52 0.9500 . ?
C52 C53 1.400(8) . ?
C123 H123 0.9500 . ?
C123 C122 1.381(5) . ?
C132 H132 0.9500 . ?
C132 C133 1.397(4) . ?
C132 Li8 2.772(6) . ?
C88 H88A 0.9900 . ?
C88 H88B 0.9900 . ?
C88 H88C 0.9900 . ?
C88 H88D 0.9900 . ?
C88 C89 1.527(9) . ?
C88 C89A 1.461(8) . ?
C122 H122 0.9500 . ?
C148 H14S 0.9900 . ?
C148 H14T 0.9900 . ?
C148 H14U 0.9900 . ?
C148 H14V 0.9900 . ?
C148 C147 1.371(14) . ?
C148 C153 1.580(7) . ?
C59 H59 0.9500 . ?
C59 C60 1.366(5) . ?
C18 H18A 0.9900 . ?
C18 H18B 0.9900 . ?
C18 H18C 0.9900 . ?
C18 H18D 0.9900 . ?
C18 C19 1.529(8) . ?
C18 C19A 1.454(8) . ?
C108 H10I 0.9900 . ?
C108 H10J 0.9900 . ?
C108 H10K 0.9900 . ?
C108 H10L 0.9900 . ?
C108 C109 1.549(4) . ?
C108 C149 1.552(4) . ?
C111 H11A 0.9900 . ?
C111 H11B 0.9900 . ?
C111 H11C 0.9900 . ?
C111 H11D 0.9900 . ?
C111 C110 1.552(4) . ?
C111 C150 1.553(4) . ?
C128 H128 0.9500 . ?
C128 C129 1.300(5) . ?
C128 C127 1.364(5) . ?
C61 H61 0.9500 . ?
C61 C60 1.349(5) . ?
C133 H133 0.9500 . ?
C133 C134 1.384(5) . ?
C134 H134 0.9500 . ?
C134 C135 1.368(5) . ?
C139 H13A 0.9900 . ?
C139 H13B 0.9900 . ?
C139 C138 1.567(8) . ?
C129 H129 0.9500 . ?
C135 H135 0.9500 . ?
C60 H60 0.9500 . ?
C55 H55 0.9500 . ?
C55 C54 1.392(7) . ?
C126 H126 0.9500 . ?
C126 C127 1.397(4) . ?
C89 H89A 0.9900 . ?
C89 H89B 0.9900 . ?
C19 H19A 0.9900 . ?
C19 H19B 0.9900 . ?
C53 H53 0.9500 . ?
C53 C54 1.351(7) . ?
C66 H66A 0.9900 . ?
C66 H66B 0.9900 . ?
C66 C65 1.536(6) . ?
C127 H127 0.9500 . ?
C144 H14C 0.9900 . ?
C144 H14D 0.9900 . ?
C144 C143 1.437(6) . ?
Li2 Li3 2.599(5) . ?
C54 H54 0.9500 . ?
C65 H65A 0.9900 . ?
C65 H65B 0.9900 . ?
C146 H14W 0.9900 . ?
C146 H14X 0.9900 . ?
C146 C147 1.40(2) . ?
C138 H13C 0.9900 . ?
C138 H13D 0.9900 . ?
C138 C137 1.507(5) . ?
C147 H14Y 0.9900 . ?
C147 H 0.9900 . ?
Li7 Li6 2.587(5) . ?
C137 H13E 0.9900 . ?
C137 H13F 0.9900 . ?
C70 H70A 0.9900 . ?
C70 H70B 0.9900 . ?
C70 C69 1.425(5) . ?
C141 H14E 0.9900 . ?
C141 H14F 0.9900 . ?
C141 C142 1.438(6) . ?
C143 H14G 0.9900 . ?
C143 H14H 0.9900 . ?
C143 C142 1.387(8) . ?
Li8 O16A 1.952(10) . ?
Li8 C1E 2.64(2) . ?
C67A H67A 0.9900 . ?
C67A H67B 0.9900 . ?
C67A C68A 1.426(5) . ?
C142 H14I 0.9900 . ?
C142 H14J 0.9900 . ?
C110 H11E 0.9900 . ?
C110 H11F 0.9900 . ?
C110 C109 1.496(8) . ?
C69 H69A 0.9900 . ?
C69 H69B 0.9900 . ?
C69 C68 1.944(10) . ?
C68A H68A 0.9900 . ?
C68A H68B 0.9900 . ?
C68A C69A 1.945(10) . ?
C109 H10M 0.9900 . ?
C109 H10N 0.9900 . ?
C70A H70C 0.9900 . ?
C70A H70D 0.9900 . ?
C70A C69A 1.426(5) . ?
C69A H69C 0.9900 . ?
C69A H69D 0.9900 . ?
C68 H68C 0.9900 . ?
C68 H68D 0.9900 . ?
C68 C67 1.426(5) . ?
C67 H67C 0.9900 . ?
C67 H67D 0.9900 . ?
C149 H14K 0.9900 . ?
C149 H14L 0.9900 . ?
C149 C150 1.497(8) . ?
C150 H15A 0.9900 . ?
C150 H15B 0.9900 . ?
O16A C152 1.446(4) . ?
O16A C1E 1.446(4) . ?
C152 H15C 0.9900 . ?
C152 H15D 0.9900 . ?
C152 C1G 1.509(5) . ?
C1E H1EB 0.9900 . ?
C1E H1EA 0.9900 . ?
C1E C1F 1.508(5) . ?
C1F H1FA 0.9900 . ?
C1F H1FB 0.9900 . ?
C1F C1G 1.567(8) . ?
C1G H1GA 0.9900 . ?
C1G H1GB 0.9900 . ?
C153 H15I 0.9900 . ?
C153 H15J 0.9900 . ?
C153 C1H 1.469(9) . ?
C1H H1HA 0.9900 . ?
C1H H1HB 0.9900 . ?
C19A H19C 0.9900 . ?
C19A H19D 0.9900 . ?
C89A H89C 0.9900 . ?
C89A H89D 0.9900 . ?
C151 H15E 0.9900 . ?
C151 H15F 0.9900 . ?
C151 C1A 1.438(6) . ?
C1A H1AA 0.9900 . ?
C1A H1AB 0.9900 . ?
C1A C1B 1.386(8) . ?
C1B H1BA 0.9900 . ?
C1B H1BB 0.9900 . ?
C1B C1C 1.438(6) . ?
C1C H1CA 0.9900 . ?
C1C H1CB 0.9900 . ?
C52A H52A 0.9500 . ?
C52A C53A 1.32(2) . ?
C53A H53A 0.9500 . ?
C53A C54A 1.37(2) . ?
C54A H54A 0.9500 . ?
C54A C55A 1.31(2) . ?
C55A H55A 0.9500 . ?

loop_
_geom_torsion_atom_site_label_1
_geom_torsion_atom_site_label_2
_geom_torsion_atom_site_label_3
_geom_torsion_atom_site_label_4
_geom_torsion
_geom_torsion_site_symmetry_1
_geom_torsion_site_symmetry_2
_geom_torsion_site_symmetry_3
_geom_torsion_site_symmetry_4
_geom_torsion_publ_flag
Ni1 O3 C21 C28 -113.08(15) . . . . ?
Ni1 O3 C21 C22 105.10(14) . . . . ?
Ni1 C1 C2 C3 -179.52(16) . . . . ?
Ni1 C1 C2 Li1 70.36(14) . . . . ?
Ni1 C1 C6 C5 177.73(15) . . . . ?
Ni1 C7 C12 C11 -175.10(15) . . . . ?
Ni1 C21 C22 C27 -105.97(18) . . . . ?
Ni1 C21 C22 C23 73.8(2) . . . . ?
Ni3 O11 C91 C92 -113.27(15) . . . . ?
Ni3 O11 C91 C98 105.17(15) . . . . ?
Ni3 O11 Li7 Ni4 36.5(5) . . . . ?
Ni3 O11 Li7 O13 62.2(3) . . . . ?
Ni3 O11 Li7 O14 -163.99(17) . . . . ?
Ni3 O11 Li7 C125 -25.5(4) . . . . ?
Ni3 O11 Li7 Li6 62.1(3) . . . . ?
Ni3 C77 C78 C79 178.46(15) . . . . ?
Ni3 C77 C82 C81 179.41(16) . . . . ?
Ni3 C77 C82 Li5 69.73(14) . . . . ?
Ni3 C91 C98 C103 74.3(2) . . . . ?
Ni3 C91 C98 C99 -105.94(18) . . . . ?
Ni3 C71 C76 C75 176.16(15) . . . . ?
Ni3 C71 C76 Li5 -76.09(16) . . . . ?
Ni3 C71 C72 C73 -175.60(16) . . . . ?
Ni2 O5 C38 C45 -110.74(17) . . . . ?
Ni2 O5 C38 C39 104.89(17) . . . . ?
Ni2 O5 Li2 Ni1 50.2(4) . . . . ?
Ni2 O5 Li2 O3 74.7(3) . . . . ?
Ni2 O5 Li2 O4 -153.38(19) . . . . ?
Ni2 O5 Li2 C1 -12.7(4) . . . . ?
Ni2 O5 Li2 Li3 73.9(3) . . . . ?
Ni2 C38 C45 C50 -109.0(2) . . . . ?
Ni2 C38 C45 C46 68.9(2) . . . . ?
Ni2 C38 C39 C44 62.0(2) . . . . ?
Ni2 C38 C39 C40 -116.2(2) . . . . ?
Ni2 C57 C62 C61 -173.82(19) . . . . ?
Ni2 C57 C58 C59 173.4(2) . . . . ?
Ni2 C51 C56 C55 173.0(3) . . . . ?
Ni2 C51 C56 C55A 168.5(8) . . . . ?
Ni2 C51 C52 C53 -171.8(6) . . . . ?
Ni2 C51 C52A C53A -165(2) . . . . ?
Ni4 O13 C112 C119 -110.42(17) . . . . ?
Ni4 O13 C112 C113 105.13(18) . . . . ?
Ni4 O13 Li6 Ni3 50.6(4) . . . . ?
Ni4 O13 Li6 O11 76.2(3) . . . . ?
Ni4 O13 Li6 O12 -152.47(19) . . . . ?
Ni4 O13 Li6 C77 -11.5(4) . . . . ?
Ni4 O13 Li6 Li7 76.0(3) . . . . ?
Ni4 C112 C119 C120 -110.2(2) . . . . ?
Ni4 C112 C119 C124 68.4(2) . . . . ?
Ni4 C112 C113 C118 63.5(2) . . . . ?
Ni4 C112 C113 C114 -115.3(2) . . . . ?
Ni4 C125 C130 C129 -175.9(2) . . . . ?
Ni4 C125 C126 C127 175.5(3) . . . . ?
Ni4 C131 C136 C135 -169.1(2) . . . . ?
Ni4 C131 C132 C133 171.2(2) . . . . ?
Ni4 C131 C132 Li8 -71.9(2) . . . . ?
O3 Ni1 C7 C8 -69.1(2) . . . . ?
O3 Ni1 C7 C12 107.46(17) . . . . ?
O3 Ni1 C7 Li1 -153.56(13) . . . . ?
O3 C21 C22 C27 177.86(16) . . . . ?
O3 C21 C22 C23 -2.4(2) . . . . ?
O11 Ni3 C71 C76 -68.2(2) . . . . ?
O11 Ni3 C71 C72 107.69(17) . . . . ?
O11 Ni3 C71 Li5 -152.42(13) . . . . ?
O11 C91 C98 C103 -1.9(3) . . . . ?
O11 C91 C98 C99 177.86(17) . . . . ?
O13 Ni4 C131 C136 106.1(2) . . . . ?
O13 Ni4 C131 C132 -65.6(3) . . . . ?
O13 Ni4 C131 Li8 -148.23(18) . . . . ?
O13 C112 C119 C120 -32.2(3) . . . . ?
O13 C112 C119 C124 146.4(2) . . . . ?
O13 C112 C113 C118 -12.6(3) . . . . ?
O13 C112 C113 C114 168.5(2) . . . . ?
O4 C34 C35 C36 -20.4(2) . . . . ?
O4 C37 C36 C35 27.8(2) . . . . ?
O5 Ni2 C51 C56 -70.2(3) . . . . ?
O5 Ni2 C51 C52 99.4(5) . . . . ?
O5 Ni2 C51 Li4 -149.22(17) . . . . ?
O5 Ni2 C51 C52A 110.9(12) . . . . ?
O5 C38 C45 C50 -30.8(3) . . . . ?
O5 C38 C45 C46 147.1(2) . . . . ?
O5 C38 C39 C44 -14.4(3) . . . . ?
O5 C38 C39 C40 167.4(2) . . . . ?
O2 C17 C18 C19 -32.9(6) . . . . ?
O2 C17 C18 C19A -7.0(6) . . . . ?
O2 C20 C19 C18 -26.6(8) . . . . ?
O2 C20 C19A C18 15.8(8) . . . . ?
O1 C13 C14 C15 28.9(2) . . . . ?
O1 C16 C15 C14 31.6(2) . . . . ?
O9 C83 C84 C85 30.1(2) . . . . ?
O12 C107 C106 C105 -20.5(2) . . . . ?
O10 C87 C88 C89 -30.7(7) . . . . ?
O10 C87 C88 C89A -5.2(6) . . . . ?
O10 C90 C89 C88 -24.5(10) . . . . ?
O10 C90 C89A C88 17.1(8) . . . . ?
O6 C145 C146 C147 9.6(14) . . . . ?
O6 C145 C1H C153 23.3(6) . . . . ?
O6 C148 C147 C146 -0.7(16) . . . . ?
O6 C148 C153 C1H -21.4(6) . . . . ?
O14 C108 C109 C110 35.5(7) . . . . ?
O14 C108 C149 C150 -20.9(7) . . . . ?
O14 C111 C110 C109 -13.4(6) . . . . ?
O14 C111 C150 C149 28.7(7) . . . . ?
C1 Ni1 C7 C8 122.42(15) . . . . ?
C1 Ni1 C7 C12 -61.00(15) . . . . ?
C1 Ni1 C7 Li1 37.97(11) . . . . ?
C1 C2 C3 C4 1.9(3) . . . . ?
O7 C63 C64 C65 -26.5(4) . . . . ?
O7 C66 C65 C64 -38.7(4) . . . . ?
C92 C91 C98 C103 -142.40(19) . . . . ?
C92 C91 C98 C99 37.4(3) . . . . ?
C92 C97 C96 C95 2.0(3) . . . . ?
C92 C93 C94 C95 1.1(3) . . . . ?
C8 C7 C12 C11 1.8(3) . . . . ?
C8 C9 C10 C11 0.4(3) . . . . ?
C7 C8 C9 C10 0.1(3) . . . . ?
C7 C12 C11 C10 -1.5(3) . . . . ?
C112 Ni4 C131 C136 110.3(2) . . . . ?
C112 Ni4 C131 C132 -61.4(2) . . . . ?
C112 Ni4 C131 Li8 -144.02(15) . . . . ?
C112 O13 Li6 Ni3 179.16(18) . . . . ?
C112 O13 Li6 O11 -155.23(16) . . . . ?
C112 O13 Li6 O12 -23.9(3) . . . . ?
C112 O13 Li6 C77 117.1(2) . . . . ?
C112 O13 Li6 Li7 -155.4(2) . . . . ?
C112 C119 C120 C121 178.2(2) . . . . ?
C112 C119 C124 C123 -178.5(2) . . . . ?
C112 C113 C118 C117 -177.9(2) . . . . ?
C112 C113 C114 C115 177.8(2) . . . . ?
C77 Ni3 C71 C76 122.38(15) . . . . ?
C77 Ni3 C71 C72 -61.71(16) . . . . ?
C77 Ni3 C71 Li5 38.18(11) . . . . ?
C77 C82 C81 C80 2.4(3) . . . . ?
C2 C1 C6 C5 -0.2(3) . . . . ?
C28 C21 C22 C27 37.1(3) . . . . ?
C28 C21 C22 C23 -143.13(18) . . . . ?
C28 C33 C32 C31 1.3(3) . . . . ?
C28 C29 C30 C31 0.8(3) . . . . ?
C91 Ni3 C71 C76 -58.38(17) . . . . ?
C91 Ni3 C71 C72 117.53(15) . . . . ?
C91 Ni3 C71 Li5 -142.58(10) . . . . ?
C91 O11 Li7 Ni4 -179.91(18) . . . . ?
C91 O11 Li7 O13 -154.20(16) . . . . ?
C91 O11 Li7 O14 -20.4(3) . . . . ?
C91 O11 Li7 C125 118.1(2) . . . . ?
C91 O11 Li7 Li6 -154.3(2) . . . . ?
C91 C92 C97 C96 177.50(17) . . . . ?
C91 C92 C93 C94 -179.01(18) . . . . ?
C91 C98 C103 C102 179.8(2) . . . . ?
C91 C98 C99 C100 179.73(19) . . . . ?
C21 Ni1 C7 C8 -58.65(16) . . . . ?
C21 Ni1 C7 C12 117.93(14) . . . . ?
C21 Ni1 C7 Li1 -143.10(11) . . . . ?
C21 C28 C33 C32 177.95(17) . . . . ?
C21 C28 C29 C30 -179.01(18) . . . . ?
C21 C22 C27 C26 -179.95(18) . . . . ?
C21 C22 C23 C24 179.69(19) . . . . ?
C22 C27 C26 C25 0.3(3) . . . . ?
C22 C23 C24 C25 0.2(3) . . . . ?
O15 C144 C143 C142 18.9(14) . . . . ?
O15 C141 C142 C143 5.8(17) . . . . ?
O15 C151 C1A C1B 44.5(19) . . . . ?
C4 C5 C6 C1 1.5(3) . . . . ?
C38 Ni2 C51 C56 -64.8(2) . . . . ?
C38 Ni2 C51 C52 104.8(5) . . . . ?
C38 Ni2 C51 Li4 -143.84(15) . . . . ?
C38 Ni2 C51 C52A 116.3(12) . . . . ?
C38 O5 Li2 Ni1 178.22(18) . . . . ?
C38 O5 Li2 O3 -157.21(15) . . . . ?
C38 O5 Li2 O4 -25.3(3) . . . . ?
C38 O5 Li2 C1 115.3(2) . . . . ?
C38 O5 Li2 Li3 -158.1(2) . . . . ?
C38 C45 C50 C49 178.4(2) . . . . ?
C38 C45 C46 C47 -178.6(2) . . . . ?
C38 C39 C44 C43 -177.6(2) . . . . ?
C38 C39 C40 C41 177.7(2) . . . . ?
C5 C4 C3 C2 -0.5(3) . . . . ?
C71 C76 C75 C74 -0.8(3) . . . . ?
C97 C92 C91 Ni3 68.4(2) . . . . ?
C97 C92 C91 O11 147.55(17) . . . . ?
C97 C92 C91 C98 -72.2(2) . . . . ?
C97 C92 C93 C94 0.8(3) . . . . ?
C97 C96 C95 C94 -0.1(3) . . . . ?
C6 C1 C2 C3 -1.5(3) . . . . ?
C6 C1 C2 Li1 -111.59(18) . . . . ?
C79 C80 C81 C82 -0.7(3) . . . . ?
C80 C79 C78 C77 1.7(3) . . . . ?
C98 C103 C102 C101 0.2(4) . . . . ?
C12 C11 C10 C9 0.3(3) . . . . ?
C78 C77 C82 C81 -1.9(3) . . . . ?
C78 C77 C82 Li5 -111.54(19) . . . . ?
C78 C79 C80 C81 -1.2(3) . . . . ?
O16 C140 C139 C138 -30.2(4) . . . . ?
C76 C71 C72 C73 0.7(3) . . . . ?
C76 C75 C74 C73 0.8(3) . . . . ?
C82 C77 C78 C79 -0.2(3) . . . . ?
C27 C22 C23 C24 -0.5(3) . . . . ?
C27 C26 C25 C24 -0.7(3) . . . . ?
C33 C28 C21 Ni1 69.5(2) . . . . ?
C33 C28 C21 O3 148.50(17) . . . . ?
C33 C28 C21 C22 -70.9(2) . . . . ?
C33 C28 C29 C30 0.5(3) . . . . ?
C33 C32 C31 C30 -0.1(3) . . . . ?
C45 C38 C39 C44 -157.0(2) . . . . ?
C45 C38 C39 C40 24.8(3) . . . . ?
C45 C50 C49 C48 -0.3(4) . . . . ?
C93 C92 C91 Ni3 -111.80(18) . . . . ?
C93 C92 C91 O11 -32.7(2) . . . . ?
C93 C92 C91 C98 107.6(2) . . . . ?
C93 C92 C97 C96 -2.3(3) . . . . ?
C93 C94 C95 C96 -1.4(3) . . . . ?
C32 C31 C30 C29 -1.0(3) . . . . ?
C75 C74 C73 C72 -0.1(3) . . . . ?
O8 C70 C69 C68 -35.9(9) . . . . ?
O8 C67A C68A C69A 27.6(12) . . . . ?
O8 C70A C69A C68A 13.5(12) . . . . ?
C57 Ni2 C51 C56 117.9(2) . . . . ?
C57 Ni2 C51 C52 -72.4(5) . . . . ?
C57 Ni2 C51 Li4 38.91(16) . . . . ?
C57 Ni2 C51 C52A -60.9(12) . . . . ?
C57 C62 C61 C60 -0.6(4) . . . . ?
C57 C58 C59 C60 0.9(5) . . . . ?
C29 C28 C21 Ni1 -111.06(18) . . . . ?
C29 C28 C21 O3 -32.1(2) . . . . ?
C29 C28 C21 C22 108.5(2) . . . . ?
C29 C28 C33 C32 -1.5(3) . . . . ?
C119 C112 C113 C118 -155.2(2) . . . . ?
C119 C112 C113 C114 25.9(3) . . . . ?
C119 C120 C121 C122 0.9(4) . . . . ?
C119 C124 C123 C122 -0.1(4) . . . . ?
C9 C8 C7 Ni1 175.63(14) . . . . ?
C9 C8 C7 C12 -1.1(3) . . . . ?
C9 C8 C7 Li1 -108.6(2) . . . . ?
C74 C73 C72 C71 -0.7(3) . . . . ?
C39 C38 C45 C50 111.9(2) . . . . ?
C39 C38 C45 C46 -70.1(3) . . . . ?
C39 C44 C43 C42 0.2(4) . . . . ?
C39 C40 C41 C42 -0.5(5) . . . . ?
C34 O4 C37 C36 -41.84(19) . . . . ?
C23 C22 C27 C26 0.3(3) . . . . ?
C23 C24 C25 C26 0.4(3) . . . . ?
C113 C112 C119 C120 110.3(2) . . . . ?
C113 C112 C119 C124 -71.1(3) . . . . ?
C113 C118 C117 C116 -0.2(4) . . . . ?
C113 C114 C115 C116 0.4(4) . . . . ?
C37 O4 C34 C35 38.7(2) . . . . ?
C37 C36 C35 C34 -4.4(2) . . . . ?
C107 O12 C104 C105 -42.27(19) . . . . ?
C103 C98 C99 C100 -0.5(3) . . . . ?
C103 C102 C101 C100 -0.1(4) . . . . ?
C99 C98 C103 C102 0.0(3) . . . . ?
C99 C100 C101 C102 -0.4(4) . . . . ?
C44 C39 C40 C41 -0.6(4) . . . . ?
C44 C43 C42 C41 -1.3(4) . . . . ?
C50 C45 C46 C47 -0.6(3) . . . . ?
C3 C4 C5 C6 -1.1(3) . . . . ?
C13 O1 C16 C15 -14.0(2) . . . . ?
C13 C14 C15 C16 -36.5(2) . . . . ?
C120 C119 C124 C123 0.1(4) . . . . ?
C120 C121 C122 C123 -0.9(5) . . . . ?
C87 O10 C90 C89 5.7(7) . . . . ?
C87 O10 C90 C89A -20.8(5) . . . . ?
C87 C88 C89 C90 33.3(10) . . . . ?
C87 C88 C89A C90 -7.3(8) . . . . ?
C104 O12 C107 C106 39.1(2) . . . . ?
C104 C105 C106 C107 -4.5(2) . . . . ?
C51 C56 C55 C54 -2.6(7) . . . . ?
C51 C56 C55A C54A 10(3) . . . . ?
C51 C52 C53 C54 0.3(12) . . . . ?
C51 C52A C53A C54A -14(4) . . . . ?
C72 C71 C76 C75 0.0(3) . . . . ?
C72 C71 C76 Li5 107.74(19) . . . . ?
C125 Ni4 C131 C136 -67.1(2) . . . . ?
C125 Ni4 C131 C132 121.2(2) . . . . ?
C125 Ni4 C131 Li8 38.56(17) . . . . ?
C125 C130 C129 C128 -0.9(5) . . . . ?
C125 C126 C127 C128 1.2(6) . . . . ?
C90 O10 C87 C88 16.3(3) . . . . ?
C17 O2 C20 C19 6.4(6) . . . . ?
C17 O2 C20 C19A -20.5(5) . . . . ?
C17 C18 C19 C20 35.8(8) . . . . ?
C17 C18 C19A C20 -5.4(8) . . . . ?
C47 C48 C49 C50 0.6(4) . . . . ?
C48 C47 C46 C45 0.8(4) . . . . ?
C20 O2 C17 C18 17.1(3) . . . . ?
C106 C105 C104 O12 28.1(2) . . . . ?
C83 O9 C86 C85 -13.0(2) . . . . ?
C46 C45 C50 C49 0.3(3) . . . . ?
C46 C47 C48 C49 -0.8(4) . . . . ?
C118 C113 C114 C115 -1.1(4) . . . . ?
C118 C117 C116 C115 -0.6(4) . . . . ?
C131 C136 C135 C134 -3.0(5) . . . . ?
C131 C132 C133 C134 -1.4(5) . . . . ?
C16 O1 C13 C14 -9.6(2) . . . . ?
C40 C39 C44 C43 0.7(3) . . . . ?
C40 C41 C42 C43 1.4(5) . . . . ?
C101 C100 C99 C98 0.7(4) . . . . ?
C86 O9 C83 C84 -11.1(2) . . . . ?
C86 C85 C84 C83 -37.3(2) . . . . ?
C62 C57 C58 C59 -0.1(4) . . . . ?
C62 C61 C60 C59 1.3(4) . . . . ?
C84 C85 C86 O9 31.4(2) . . . . ?
C124 C119 C120 C121 -0.5(4) . . . . ?
C124 C123 C122 C121 0.5(5) . . . . ?
C136 C131 C132 C133 -1.1(4) . . . . ?
C136 C131 C132 Li8 115.8(3) . . . . ?
C114 C113 C118 C117 1.0(3) . . . . ?
C114 C115 C116 C117 0.5(4) . . . . ?
C63 O7 C66 C65 23.0(4) . . . . ?
C63 C64 C65 C66 39.3(4) . . . . ?
C130 C125 C126 C127 0.6(5) . . . . ?
C56 C51 C52 C53 -1.1(9) . . . . ?
C56 C51 C52A C53A 16(3) . . . . ?
C56 C55 C54 C53 1.5(8) . . . . ?
C58 C57 C62 C61 -0.1(3) . . . . ?
C58 C59 C60 C61 -1.5(5) . . . . ?
C140 O16 C137 C138 18.4(5) . . . . ?
C140 C139 C138 C137 39.7(4) . . . . ?
C145 O6 C148 C147 6.9(12) . . . . ?
C145 O6 C148 C153 36.6(5) . . . . ?
C145 C146 C147 C148 -5.6(16) . . . . ?
C52 C51 C56 C55 2.4(6) . . . . ?
C52 C53 C54 C55 -0.4(10) . . . . ?
C132 C131 C136 C135 3.3(4) . . . . ?
C132 C133 C134 C135 1.9(5) . . . . ?
C148 O6 C145 C146 -9.1(9) . . . . ?
C148 O6 C145 C1H -39.0(6) . . . . ?
C148 C153 C1H C145 -0.9(6) . . . . ?
C108 O14 C111 C110 37.6(4) . . . . ?
C108 O14 C111 C150 -44.4(4) . . . . ?
C108 C149 C150 C111 -4.7(8) . . . . ?
C111 O14 C108 C109 -46.9(4) . . . . ?
C111 O14 C108 C149 40.7(4) . . . . ?
C111 C110 C109 C108 -13.0(7) . . . . ?
C133 C134 C135 C136 0.3(5) . . . . ?
C139 C138 C137 O16 -35.7(5) . . . . ?
C129 C128 C127 C126 -3.0(6) . . . . ?
C126 C125 C130 C129 -0.8(4) . . . . ?
C66 O7 C63 C64 1.5(4) . . . . ?
C127 C128 C129 C130 2.8(5) . . . . ?
C144 O15 C141 C142 5.2(16) . . . . ?
C144 C143 C142 C141 -14.9(15) . . . . ?
Li2 Ni1 C7 C8 -164.95(16) . . . . ?
Li2 Ni1 C7 C12 11.6(2) . . . . ?
Li2 Ni1 C7 Li1 110.60(16) . . . . ?
Li2 O3 C21 Ni1 54.82(18) . . . . ?
Li2 O3 C21 C28 -58.3(3) . . . . ?
Li2 O3 C21 C22 159.92(18) . . . . ?
Li2 O4 C34 C35 -139.7(2) . . . . ?
Li2 O4 C37 C36 136.72(18) . . . . ?
Li2 O5 C38 Ni2 -158.38(17) . . . . ?
Li2 O5 C38 C45 90.9(2) . . . . ?
Li2 O5 C38 C39 -53.5(3) . . . . ?
Li2 C1 C2 C3 -104.1(2) . . . . ?
Li2 C1 C2 Li1 145.80(15) . . . . ?
Li2 C1 C6 C5 113.6(2) . . . . ?
Li5 Ni3 C71 C76 84.20(17) . . . . ?
Li5 Ni3 C71 C72 -99.89(17) . . . . ?
Li5 O9 C83 C84 -154.16(19) . . . . ?
Li5 O9 C86 C85 130.6(2) . . . . ?
Li5 O10 C87 C88 171.0(2) . . . . ?
Li5 O10 C90 C89 -149.1(7) . . . . ?
Li5 O10 C90 C89A -175.5(5) . . . . ?
Li5 C77 C78 C79 -97.1(2) . . . . ?
Li5 C77 C82 C81 109.7(2) . . . . ?
Li5 C71 C76 C75 -107.7(2) . . . . ?
Li5 C71 C72 C73 100.7(2) . . . . ?
Li5 C76 C75 C74 -68.0(2) . . . . ?
Li5 C82 C81 C80 75.6(2) . . . . ?
Li3 Ni2 C51 C56 -169.8(2) . . . . ?
Li3 Ni2 C51 C52 -0.2(6) . . . . ?
Li3 Ni2 C51 Li4 111.2(2) . . . . ?
Li3 Ni2 C51 C52A 11.3(12) . . . . ?
Li3 O3 C21 Ni1 -164.3(2) . . . . ?
Li3 O3 C21 C28 82.6(2) . . . . ?
Li3 O3 C21 C22 -59.2(3) . . . . ?
Li3 O5 C38 Ni2 56.3(2) . . . . ?
Li3 O5 C38 C45 -54.4(3) . . . . ?
Li3 O5 C38 C39 161.2(2) . . . . ?
Li3 O5 Li2 Ni1 -23.7(2) . . . . ?
Li3 O5 Li2 O3 0.86(15) . . . . ?
Li3 O5 Li2 O4 132.75(19) . . . . ?
Li3 O5 Li2 C1 -86.6(2) . . . . ?
Li3 O6 C145 C146 178.2(9) . . . . ?
Li3 O6 C145 C1H 148.2(5) . . . . ?
Li3 O6 C148 C147 179.5(12) . . . . ?
Li3 O6 C148 C153 -150.8(4) . . . . ?
Li3 C57 C62 C61 -110.0(2) . . . . ?
Li3 C57 C58 C59 95.4(3) . . . . ?
Li7 Ni4 C131 C136 7.5(4) . . . . ?
Li7 Ni4 C131 C132 -164.2(2) . . . . ?
Li7 Ni4 C131 Li8 113.2(3) . . . . ?
Li7 O11 C91 Ni3 -163.2(2) . . . . ?
Li7 O11 C91 C92 83.5(3) . . . . ?
Li7 O11 C91 C98 -58.0(3) . . . . ?
Li7 O13 C112 Ni4 59.6(2) . . . . ?
Li7 O13 C112 C119 -50.8(3) . . . . ?
Li7 O13 C112 C113 164.7(2) . . . . ?
Li7 O13 Li6 Ni3 -25.5(3) . . . . ?
Li7 O13 Li6 O11 0.13(16) . . . . ?
Li7 O13 Li6 O12 131.5(2) . . . . ?
Li7 O13 Li6 C77 -87.6(2) . . . . ?
Li7 O14 C108 C109 118.7(4) . . . . ?
Li7 O14 C108 C149 -153.7(4) . . . . ?
Li7 O14 C111 C110 -129.1(3) . . . . ?
Li7 O14 C111 C150 148.9(4) . . . . ?
Li7 C125 C130 C129 -113.7(3) . . . . ?
Li7 C125 C126 C127 95.5(4) . . . . ?
Li6 Ni3 C71 C76 -165.31(17) . . . . ?
Li6 Ni3 C71 C72 10.6(2) . . . . ?
Li6 Ni3 C71 Li5 110.49(17) . . . . ?
Li6 O11 C91 Ni3 54.5(2) . . . . ?
Li6 O11 C91 C92 -58.8(3) . . . . ?
Li6 O11 C91 C98 159.63(19) . . . . ?
Li6 O11 Li7 Ni4 -25.6(3) . . . . ?
Li6 O11 Li7 O13 0.13(16) . . . . ?
Li6 O11 Li7 O14 133.9(2) . . . . ?
Li6 O11 Li7 C125 -87.6(2) . . . . ?
Li6 O13 C112 Ni4 -159.05(18) . . . . ?
Li6 O13 C112 C119 90.5(2) . . . . ?
Li6 O13 C112 C113 -53.9(3) . . . . ?
Li6 O12 C107 C106 -139.1(2) . . . . ?
Li6 O12 C104 C105 136.11(18) . . . . ?
Li6 C77 C78 C79 114.3(2) . . . . ?
Li6 C77 C82 C81 -105.3(2) . . . . ?
Li6 C77 C82 Li5 145.02(15) . . . . ?
Li1 Ni1 C7 C8 84.45(17) . . . . ?
Li1 Ni1 C7 C12 -98.97(17) . . . . ?
Li1 O2 C17 C18 172.0(2) . . . . ?
Li1 O2 C20 C19 -148.0(6) . . . . ?
Li1 O2 C20 C19A -174.9(5) . . . . ?
Li1 O1 C13 C14 -152.67(18) . . . . ?
Li1 O1 C16 C15 129.1(2) . . . . ?
Li1 C1 C2 C3 110.1(2) . . . . ?
Li1 C1 C6 C5 -98.6(2) . . . . ?
Li1 C8 C7 Ni1 -75.81(15) . . . . ?
Li1 C8 C7 C12 107.41(18) . . . . ?
Li1 C8 C9 C10 -66.9(2) . . . . ?
Li1 C7 C12 C11 102.2(2) . . . . ?
Li1 C2 C3 C4 73.8(2) . . . . ?
C137 O16 C140 C139 8.2(5) . . . . ?
C70 O8 C67 C68 9.6(10) . . . . ?
C141 O15 C144 C143 -13.9(14) . . . . ?
Li8 Ni4 C131 C136 -105.7(3) . . . . ?
Li8 Ni4 C131 C132 82.6(3) . . . . ?
Li8 O15 C144 C143 -148.4(7) . . . . ?
Li8 O15 C141 C142 140.0(10) . . . . ?
Li8 O15 C151 C1A 162.2(10) . . . . ?
Li8 O15 C1C C1B 162.0(8) . . . . ?
Li8 O16 C140 C139 153.3(4) . . . . ?
Li8 O16 C137 C138 -132.8(4) . . . . ?
Li8 C125 C130 C129 104.1(3) . . . . ?
Li8 C125 C126 C127 -111.0(4) . . . . ?
Li8 C131 C136 C135 107.7(3) . . . . ?
Li8 C131 C132 C133 -116.9(3) . . . . ?
Li8 C132 C133 C134 -72.0(4) . . . . ?
Li8 O16A C152 C1G -171.1(12) . . . . ?
Li8 O16A C1E C1F 153.4(16) . . . . ?
C67A O8 C70A C69A 3.6(13) . . . . ?
Li4 Ni2 C51 C56 79.0(2) . . . . ?
Li4 Ni2 C51 C52 -111.3(5) . . . . ?
Li4 Ni2 C51 C52A -99.8(12) . . . . ?
Li4 O7 C63 C64 163.0(3) . . . . ?
Li4 O7 C66 C65 -139.7(3) . . . . ?
Li4 O8 C70 C69 -140.8(6) . . . . ?
Li4 O8 C67A C68A 144.4(9) . . . . ?
Li4 O8 C70A C69A -166.0(8) . . . . ?
Li4 O8 C67 C68 174.7(6) . . . . ?
Li4 C57 C62 C61 107.5(3) . . . . ?
Li4 C57 C58 C59 -111.5(3) . . . . ?
Li4 C51 C56 C55 -116.7(4) . . . . ?
Li4 C51 C56 C55A -121.2(8) . . . . ?
Li4 C51 C52 C53 101.1(8) . . . . ?
Li4 C51 C52A C53A 117(2) . . . . ?
C69 C68 C67 O8 -28.4(9) . . . . ?
C70A O8 C67A C68A -26.0(14) . . . . ?
C67 O8 C70 C69 24.1(9) . . . . ?
O16A C152 C1G C1F -19(2) . . . . ?
O16A C1E C1F C1G 35(3) . . . . ?
C152 O16A C1E C1F -52(2) . . . . ?
C1E O16A C152 C1G 48(2) . . . . ?
C1E C1F C1G C152 -11(3) . . . . ?
C151 O15 C1C C1B -24.6(13) . . . . ?
C151 C1A C1B C1C -56.0(17) . . . . ?
C1A C1B C1C O15 50.8(15) . . . . ?
C1C O15 C151 C1A -11.0(14) . . . . ?
C52A C51 C56 C55A -12.8(16) . . . . ?
C52A C53A C54A C55A 10(4) . . . . ?
C53A C54A C55A C56 -9(4) . . . . ?

loop_
_exptl_oxdiff_crystal_face_indexfrac_h
_exptl_oxdiff_crystal_face_indexfrac_k
_exptl_oxdiff_crystal_face_indexfrac_l
_exptl_oxdiff_crystal_face_x
_exptl_oxdiff_crystal_face_y
_exptl_oxdiff_crystal_face_z
-0.9991 0.0008 -0.0010 0.0344 -0.0069 0.0134
0.9991 -0.0008 0.0010 -0.0344 0.0069 -0.0134
-0.0002 0.9997 0.0008 -0.0144 -0.0070 0.0334
0.0002 -0.9997 -0.0008 0.0144 0.0070 -0.0334
-0.9998 -0.9990 0.9996 0.0552 0.0316 -0.0166
-1.0001 0.0007 1.0004 0.0408 0.0245 0.0167
-1.0003 1.0004 1.0012 0.0265 0.0175 0.0501
1.0003 -1.0004 -1.0012 -0.0265 -0.0175 -0.0501
1.0001 -0.0007 -1.0004 -0.0408 -0.0245 -0.0167
0.9998 0.9990 -0.9996 -0.0552 -0.0316 0.0166
-0.0010 -0.0001 1.0014 0.0065 0.0315 0.0033
0.0010 0.0001 -1.0014 -0.0065 -0.0315 -0.0033
0.9983 -1.0005 1.0016 -0.0135 0.0454 -0.0435
-0.9983 1.0005 -1.0016 0.0135 -0.0454 0.0435
0.0012 -0.9996 -1.0022 0.0079 -0.0244 -0.0367
-0.0012 0.9996 1.0022 -0.0079 0.0244 0.0367
-0.9981 0.0008 -1.0024 0.0279 -0.0384 0.0101
0.9981 -0.0008 1.0024 -0.0279 0.0384 -0.0101
-0.9979 -0.9989 -1.0032 0.0422 -0.0313 -0.0233
-8.9945 -22.9872 7.9835 0.6914 0.3512 -0.6200

loop_
_smtbx_masks_void_nr
_smtbx_masks_void_average_x
_smtbx_masks_void_average_y
_smtbx_masks_void_average_z
_smtbx_masks_void_volume
_smtbx_masks_void_count_electrons
_smtbx_masks_void_content
1 -0.554 0.500 0.000 1887.7 457.4 ?
2 -0.061 0.228 0.520 8.9 0.0 ?
3 0.061 0.772 0.480 8.9 0.0 ?
4 0.439 0.263 0.523 9.7 0.0 ?
5 0.561 0.737 0.477 9.7 0.0 ?
